data_7109099
loop_
_publ_author_name
'Harapriya Rath'
'Grigore A. Timco'
'Valdis Corradini'
'Alberto Ghirri'
'Umberto del Pennino'
'Antonio Fernandez'
'Robin G. Pritchard'
'Christopher A. Muryn'
'Marco Affronte'
'Richard E. P. Winpenny'

_publ_section_title
;
 Studies of hybrid organic-inorganic [2] and [3]rotaxanes bound to Au
 surfaces
;
_journal_name_full Chem.Commun.
_journal_page_first 3404
_journal_paper_doi 10.1039/c3cc38699f
_journal_volume 49
_journal_year 2013
_chemical_compound_source 'synthesis as described'
_chemical_formula_moiety 'C188 H334 Cr14 F16 N3 Ni2 O64 S2'
_chemical_formula_sum 'C188 H334 Cr14 F16 N3 Ni2 O64 S2'
_chemical_formula_weight 4874.12
_chemical_name_systematic
;
?
;
_space_group_IT_number 14
_symmetry_cell_setting monoclinic
_symmetry_Int_Tables_number 14
_symmetry_space_group_name_Hall '-P 2yn'
_symmetry_space_group_name_H-M 'P 1 21/n 1'
_atom_sites_solution_hydrogens geom
_atom_sites_solution_primary direct
_atom_sites_solution_secondary difmap
_audit_conform_dict_location ftp://ftp.iucr.org/pub/cif_core.dic
_audit_conform_dict_name cif_core.dic
_audit_conform_dict_version 2.4
_audit_creation_date 2012-10-06T13:17:01-00:00
_audit_creation_method 'WinGX routine CIF_UPDATE'
_cell_angle_alpha 90
_cell_angle_beta 106.154(2)
_cell_angle_gamma 90
_cell_formula_units_Z 4
_cell_length_a 30.8780(14)
_cell_length_b 17.2478(8)
_cell_length_c 54.046(3)
_cell_measurement_reflns_used 18831
_cell_measurement_temperature 100(2)
_cell_measurement_theta_max 18
_cell_measurement_theta_min 2
_cell_measurement_wavelength 0.71073
_cell_volume 27647(2)
_computing_cell_refinement 'HKL Scalepack (Otwinowski & Minor 1997)'
_computing_data_collection 'Collect (Nonius BV, 1997-2000)'
_computing_data_reduction 'HKL Denzo and Scalepack (Otwinowski & Minor 1997)'
_computing_molecular_graphics 'Ortep-3 for Windows (Farrugia, 1997)'
_computing_publication_material 'WinGX publication routines (Farrugia, 1999)'
_computing_structure_refinement 'SHELXL-97 (Sheldrick, 2008)'
_computing_structure_solution 'SIR92 (Giacovazzo et al, 1993)'
_diffrn_ambient_temperature 100(2)
_diffrn_detector 'CCD plate'
_diffrn_detector_area_resol_mean 9
_diffrn_measured_fraction_theta_full 0.87
_diffrn_measured_fraction_theta_max 0.87
_diffrn_measurement_device '95mm CCD camera on \k-goniostat'
_diffrn_measurement_device_type KappaCCD
_diffrn_measurement_method 'CCD rotation images, thick slices'
_diffrn_orient_matrix_type 'by Nonius Collect from scalepack cell'
_diffrn_orient_matrix_UB_11 -0.303597E-1
_diffrn_orient_matrix_UB_12 -0.240256E-1
_diffrn_orient_matrix_UB_13 -0.23782E-2
_diffrn_orient_matrix_UB_21 0.70671E-2
_diffrn_orient_matrix_UB_22 -0.394142E-1
_diffrn_orient_matrix_UB_23 -0.118805E-1
_diffrn_orient_matrix_UB_31 0.128515E-1
_diffrn_orient_matrix_UB_32 -0.350827E-1
_diffrn_orient_matrix_UB_33 0.14976E-1
_diffrn_radiation_monochromator graphite
_diffrn_radiation_probe x-ray
_diffrn_radiation_type MoK\a
_diffrn_radiation_wavelength 0.71073
_diffrn_reflns_av_R_equivalents 0.194
_diffrn_reflns_av_unetI/netI 0.1763
_diffrn_reflns_limit_h_max 28
_diffrn_reflns_limit_h_min 0
_diffrn_reflns_limit_k_max 15
_diffrn_reflns_limit_k_min 0
_diffrn_reflns_limit_l_max 47
_diffrn_reflns_limit_l_min -49
_diffrn_reflns_number 31648
_diffrn_reflns_reduction_process
;
Scaled and merged with Sortav
R.H. Blessing, (1987) Cryst. Rev. 1, 3-58
R.H. Blessing, (1989) J. Appl. Cryst. 22, 396-397
;
_diffrn_reflns_theta_full 19
_diffrn_reflns_theta_max 19
_diffrn_reflns_theta_min 2.91
_diffrn_source 'Enraf Nonius FR590'
_exptl_absorpt_coefficient_mu 0.747
_exptl_absorpt_correction_T_max 0.8961
_exptl_absorpt_correction_T_min 0.8069
_exptl_absorpt_correction_type multi-scan
_exptl_absorpt_process_details
;
Blessing, R. H. (1995) Acta Cryst., A51, 33-38.
;
_exptl_crystal_colour green
_exptl_crystal_density_diffrn 1.171
_exptl_crystal_density_method 'not measured'
_exptl_crystal_description block
_exptl_crystal_F_000 10252
_exptl_crystal_size_max 0.3
_exptl_crystal_size_mid 0.25
_exptl_crystal_size_min 0.15
_refine_diff_density_max 0.887
_refine_diff_density_min -0.49
_refine_diff_density_rms 0.11
_refine_ls_extinction_method none
_refine_ls_goodness_of_fit_ref 1.277
_refine_ls_hydrogen_treatment constr
_refine_ls_matrix_type full
_refine_ls_number_parameters 2602
_refine_ls_number_reflns 19385
_refine_ls_number_restraints 6803
_refine_ls_restrained_S_all 1.256
_refine_ls_R_factor_all 0.2211
_refine_ls_R_factor_gt 0.1187
_refine_ls_shift/su_max 0.001
_refine_ls_shift/su_mean 0
_refine_ls_structure_factor_coef Fsqd
_refine_ls_weighting_details 'calc w=1/[\s^2^(Fo^2^)+(0.1000P)^2^+0.0000P] where P=(Fo^2^+2Fc^2^)/3'
_refine_ls_weighting_scheme calc
_refine_ls_wR_factor_gt 0.2645
_refine_ls_wR_factor_ref 0.295
_reflns_number_gt 7428
_reflns_number_total 19385
_reflns_threshold_expression >2\s(I)
_cod_data_source_file c3cc38699f.txt
_cod_data_source_block rob2
_cod_original_sg_symbol_H-M 'P 21/n'
_cod_database_code 7109099

loop_
_symmetry_equiv_pos_as_xyz
'x, y, z'
'-x+1/2, y+1/2, -z+1/2'
'-x, -y, -z'
'x-1/2, -y-1/2, z-1/2'

loop_
_atom_site_label
_atom_site_type_symbol
_atom_site_fract_x
_atom_site_fract_y
_atom_site_fract_z
_atom_site_U_iso_or_equiv
_atom_site_adp_type
_atom_site_occupancy
_atom_site_symmetry_multiplicity
_atom_site_calc_flag
_atom_site_refinement_flags
C1 C 0.6043(9) 0.2719(16) 0.5381(4) 0.102(10) Uani 1 1 d DU
C2 C 0.5954(9) 0.2541(15) 0.5083(4) 0.176(14) Uani 1 1 d DU
C3 C 0.5534(11) 0.294(2) 0.4917(6) 0.30(2) Uani 1 1 d DU
H3A H 0.5271 0.2765 0.4971 0.455 Uiso 1 1 calc R
H3B H 0.5492 0.2797 0.4736 0.455 Uiso 1 1 calc R
H3C H 0.5567 0.3499 0.4938 0.455 Uiso 1 1 calc R
C4 C 0.6377(10) 0.274(2) 0.5012(5) 0.28(2) Uani 1 1 d DU
H4A H 0.6631 0.245 0.5124 0.416 Uiso 1 1 calc R
H4B H 0.6435 0.3295 0.5034 0.416 Uiso 1 1 calc R
H4C H 0.6342 0.2595 0.4832 0.416 Uiso 1 1 calc R
C5 C 0.5888(12) 0.1650(15) 0.5039(6) 0.30(2) Uani 1 1 d DU
H5A H 0.616 0.1377 0.5138 0.451 Uiso 1 1 calc R
H5B H 0.5834 0.1535 0.4855 0.451 Uiso 1 1 calc R
H5C H 0.5629 0.1477 0.5096 0.451 Uiso 1 1 calc R
C6 C 0.5263(7) 0.3747(16) 0.5636(5) 0.094(10) Uani 1 1 d DU
C7 C 0.4808(7) 0.4212(13) 0.5548(4) 0.126(11) Uani 1 1 d DU
C8 C 0.4425(7) 0.3630(14) 0.5514(5) 0.170(13) Uani 1 1 d DU
H8A H 0.4449 0.337 0.5678 0.255 Uiso 1 1 calc R
H8B H 0.4445 0.3244 0.5385 0.255 Uiso 1 1 calc R
H8C H 0.4136 0.3901 0.5457 0.255 Uiso 1 1 calc R
C9 C 0.4810(8) 0.4662(14) 0.5311(5) 0.175(14) Uani 1 1 d DU
H9A H 0.5067 0.5019 0.5351 0.263 Uiso 1 1 calc R
H9B H 0.4529 0.4958 0.5252 0.263 Uiso 1 1 calc R
H9C H 0.4835 0.4302 0.5175 0.263 Uiso 1 1 calc R
C10 C 0.4803(10) 0.4740(18) 0.5781(6) 0.29(2) Uani 1 1 d DU
H10A H 0.5046 0.5124 0.5807 0.432 Uiso 1 1 calc R
H10B H 0.4848 0.4421 0.5936 0.432 Uiso 1 1 calc R
H10C H 0.4512 0.5006 0.5745 0.432 Uiso 1 1 calc R
C11 C 0.6665(9) 0.5327(13) 0.5560(4) 0.091(9) Uani 1 1 d DU
C12 C 0.6597(7) 0.5957(11) 0.5343(4) 0.103(9) Uani 1 1 d DU
C13 C 0.6576(7) 0.5534(13) 0.5092(4) 0.126(10) Uani 1 1 d DU
H13A H 0.6319 0.5178 0.5051 0.189 Uiso 1 1 calc R
H13B H 0.6855 0.524 0.5112 0.189 Uiso 1 1 calc R
H13C H 0.6541 0.5912 0.4953 0.189 Uiso 1 1 calc R
C14 C 0.6977(8) 0.6511(13) 0.5423(5) 0.181(14) Uani 1 1 d DU
H14A H 0.6966 0.6771 0.5582 0.271 Uiso 1 1 calc R
H14B H 0.6954 0.6898 0.5287 0.271 Uiso 1 1 calc R
H14C H 0.7263 0.6229 0.5452 0.271 Uiso 1 1 calc R
C15 C 0.6136(8) 0.6356(14) 0.5328(5) 0.165(13) Uani 1 1 d DU
H15A H 0.5892 0.5975 0.5273 0.248 Uiso 1 1 calc R
H15B H 0.6085 0.6782 0.5203 0.248 Uiso 1 1 calc R
H15C H 0.6141 0.656 0.5498 0.248 Uiso 1 1 calc R
C16 C 0.6616(8) 0.5096(12) 0.6223(4) 0.062(7) Uani 1 1 d DU
C17 C 0.6419(8) 0.5741(14) 0.6369(5) 0.190(16) Uani 1 1 d DU
C18 C 0.6049(7) 0.5436(14) 0.6480(5) 0.154(12) Uani 1 1 d DU
H18A H 0.5796 0.5246 0.634 0.231 Uiso 1 1 calc R
H18B H 0.5944 0.5855 0.6572 0.231 Uiso 1 1 calc R
H18C H 0.6168 0.5012 0.66 0.231 Uiso 1 1 calc R
C19 C 0.6808(8) 0.6025(17) 0.6579(5) 0.220(17) Uani 1 1 d DU
H19A H 0.7037 0.6241 0.6504 0.33 Uiso 1 1 calc R
H19B H 0.6938 0.5593 0.6693 0.33 Uiso 1 1 calc R
H19C H 0.6706 0.6427 0.6677 0.33 Uiso 1 1 calc R
C20 C 0.6218(11) 0.6381(14) 0.6158(5) 0.26(2) Uani 1 1 d DU
H20A H 0.646 0.6598 0.6094 0.395 Uiso 1 1 calc R
H20B H 0.608 0.6795 0.6234 0.395 Uiso 1 1 calc R
H20C H 0.5989 0.6146 0.6014 0.395 Uiso 1 1 calc R
C21 C 0.8190(9) 0.5532(12) 0.6249(5) 0.102(11) Uani 1 1 d DU
C22 C 0.8390(7) 0.6373(11) 0.6252(4) 0.102(9) Uani 1 1 d DU
C23 C 0.8023(6) 0.6985(11) 0.6189(4) 0.094(8) Uani 1 1 d DU
H23A H 0.7846 0.6931 0.6009 0.142 Uiso 1 1 calc R
H23B H 0.816 0.7501 0.6216 0.142 Uiso 1 1 calc R
H23C H 0.7825 0.6918 0.6301 0.142 Uiso 1 1 calc R
C24 C 0.8672(7) 0.6451(11) 0.6526(4) 0.105(9) Uani 1 1 d DU
H24A H 0.8909 0.6055 0.6563 0.157 Uiso 1 1 calc R
H24B H 0.8482 0.6381 0.6642 0.157 Uiso 1 1 calc R
H24C H 0.881 0.6967 0.6552 0.157 Uiso 1 1 calc R
C25 C 0.8667(8) 0.6377(14) 0.6053(5) 0.167(13) Uani 1 1 d DU
H25A H 0.8903 0.598 0.61 0.25 Uiso 1 1 calc R
H25B H 0.8806 0.6887 0.6052 0.25 Uiso 1 1 calc R
H25C H 0.8467 0.6266 0.5881 0.25 Uiso 1 1 calc R
C26 C 0.8006(9) 0.3894(13) 0.5803(4) 0.075(8) Uani 1 1 d DU
C27 C 0.8115(7) 0.3708(12) 0.5542(4) 0.120(10) Uani 1 1 d DU
C28 C 0.7679(7) 0.3486(15) 0.5339(4) 0.172(14) Uani 1 1 d DU
H28A H 0.7558 0.3008 0.5392 0.258 Uiso 1 1 calc R
H28B H 0.7742 0.3404 0.5173 0.258 Uiso 1 1 calc R
H28C H 0.7458 0.3904 0.5323 0.258 Uiso 1 1 calc R
C29 C 0.8304(8) 0.4444(12) 0.5461(5) 0.173(14) Uani 1 1 d DU
H29A H 0.8587 0.4579 0.5589 0.26 Uiso 1 1 calc R
H29B H 0.8086 0.4866 0.5447 0.26 Uiso 1 1 calc R
H29C H 0.8362 0.4363 0.5293 0.26 Uiso 1 1 calc R
C30 C 0.8455(8) 0.3025(14) 0.5598(5) 0.186(14) Uani 1 1 d DU
H30A H 0.8733 0.3187 0.5726 0.279 Uiso 1 1 calc R
H30B H 0.8523 0.2871 0.5439 0.279 Uiso 1 1 calc R
H30C H 0.8323 0.2585 0.5666 0.279 Uiso 1 1 calc R
C31 C 0.9230(6) 0.3399(16) 0.6590(5) 0.096(10) Uani 1 1 d DU
C32 C 0.9746(6) 0.3567(11) 0.6635(4) 0.086(8) Uani 1 1 d DU
C33 C 1.0037(6) 0.3118(12) 0.6861(4) 0.122(10) Uani 1 1 d DU
H33A H 0.9996 0.2561 0.6826 0.183 Uiso 1 1 calc R
H33B H 0.9948 0.3246 0.7016 0.183 Uiso 1 1 calc R
H33C H 1.0354 0.3256 0.6886 0.183 Uiso 1 1 calc R
C34 C 0.9811(7) 0.4425(12) 0.6682(5) 0.181(14) Uani 1 1 d DU
H34A H 0.9629 0.471 0.6532 0.271 Uiso 1 1 calc R
H34B H 1.013 0.4556 0.6711 0.271 Uiso 1 1 calc R
H34C H 0.9715 0.4567 0.6834 0.271 Uiso 1 1 calc R
C35 C 0.9829(7) 0.3322(13) 0.6373(4) 0.126(10) Uani 1 1 d DU
H35A H 0.9645 0.3645 0.6234 0.189 Uiso 1 1 calc R
H35B H 0.9746 0.2776 0.6338 0.189 Uiso 1 1 calc R
H35C H 1.0148 0.3391 0.6382 0.189 Uiso 1 1 calc R
C36 C 0.8385(9) 0.3878(15) 0.6903(4) 0.097(11) Uani 1 1 d DU
C37 C 0.8446(7) 0.4353(13) 0.7161(4) 0.176(14) Uani 1 1 d DU
C38 C 0.8138(8) 0.3999(13) 0.7307(4) 0.149(12) Uani 1 1 d DU
H38A H 0.7828 0.3986 0.7195 0.223 Uiso 1 1 calc R
H38B H 0.815 0.4313 0.746 0.223 Uiso 1 1 calc R
H38C H 0.8238 0.347 0.736 0.223 Uiso 1 1 calc R
C39 C 0.8934(6) 0.4459(14) 0.7295(4) 0.136(11) Uani 1 1 d DU
H39A H 0.9084 0.4702 0.7177 0.204 Uiso 1 1 calc R
H39B H 0.9072 0.3953 0.735 0.204 Uiso 1 1 calc R
H39C H 0.8967 0.4791 0.7446 0.204 Uiso 1 1 calc R
C40 C 0.8248(9) 0.5176(13) 0.7064(5) 0.205(16) Uani 1 1 d DU
H40A H 0.8436 0.5421 0.6967 0.307 Uiso 1 1 calc R
H40B H 0.8244 0.5501 0.7212 0.307 Uiso 1 1 calc R
H40C H 0.794 0.5118 0.6952 0.307 Uiso 1 1 calc R
C41 C 0.8599(8) 0.0869(16) 0.6412(4) 0.099(11) Uani 1 1 d DU
C42 C 0.8848(7) 0.0477(13) 0.6228(4) 0.140(12) Uani 1 1 d DU
C43 C 0.8624(8) -0.0298(14) 0.6143(5) 0.171(14) Uani 1 1 d DU
H43A H 0.831 -0.0214 0.6043 0.257 Uiso 1 1 calc R
H43B H 0.8633 -0.0615 0.6294 0.257 Uiso 1 1 calc R
H43C H 0.8786 -0.0566 0.6035 0.257 Uiso 1 1 calc R
C44 C 0.9329(7) 0.0370(13) 0.6374(5) 0.148(12) Uani 1 1 d DU
H44A H 0.9472 0.0877 0.6419 0.221 Uiso 1 1 calc R
H44B H 0.9486 0.0083 0.6268 0.221 Uiso 1 1 calc R
H44C H 0.9347 0.0077 0.6532 0.221 Uiso 1 1 calc R
C45 C 0.8821(9) 0.1049(14) 0.6001(5) 0.189(15) Uani 1 1 d DU
H45A H 0.8982 0.1528 0.6068 0.284 Uiso 1 1 calc R
H45B H 0.8504 0.1168 0.5915 0.284 Uiso 1 1 calc R
H45C H 0.896 0.081 0.5877 0.284 Uiso 1 1 calc R
C46 C 0.9000(9) 0.1018(18) 0.7077(5) 0.143(14) Uani 1 1 d DU
C47 C 0.9385(8) 0.0834(15) 0.7332(5) 0.184(16) Uani 1 1 d DU
C48 C 0.9275(10) 0.1213(19) 0.7561(5) 0.26(2) Uani 1 1 d DU
H48A H 0.925 0.1775 0.7535 0.397 Uiso 1 1 calc R
H48B H 0.9517 0.11 0.7718 0.397 Uiso 1 1 calc R
H48C H 0.899 0.1007 0.7579 0.397 Uiso 1 1 calc R
C49 C 0.9444(10) -0.0017(14) 0.7345(6) 0.24(2) Uani 1 1 d DU
H49A H 0.952 -0.02 0.7191 0.367 Uiso 1 1 calc R
H49B H 0.9163 -0.0263 0.7355 0.367 Uiso 1 1 calc R
H49C H 0.9687 -0.0153 0.7499 0.367 Uiso 1 1 calc R
C50 C 0.9820(8) 0.1182(18) 0.7277(6) 0.240(19) Uani 1 1 d DU
H50A H 0.9878 0.0916 0.7129 0.359 Uiso 1 1 calc R
H50B H 1.0078 0.1111 0.7429 0.359 Uiso 1 1 calc R
H50C H 0.9775 0.1737 0.7239 0.359 Uiso 1 1 calc R
C51 C 0.7429(9) 0.0928(13) 0.7088(4) 0.093(10) Uani 1 1 d DU
C52 C 0.7457(6) 0.1215(11) 0.7370(4) 0.076(7) Uani 1 1 d DU
C53 C 0.7680(7) 0.0589(12) 0.7563(4) 0.120(10) Uani 1 1 d DU
H53A H 0.7992 0.0516 0.7559 0.18 Uiso 1 1 calc R
H53B H 0.7514 0.0101 0.7518 0.18 Uiso 1 1 calc R
H53C H 0.7675 0.0748 0.7737 0.18 Uiso 1 1 calc R
C54 C 0.6969(6) 0.1321(10) 0.7369(4) 0.087(8) Uani 1 1 d DU
H54A H 0.683 0.1721 0.7244 0.13 Uiso 1 1 calc R
H54B H 0.6956 0.148 0.7541 0.13 Uiso 1 1 calc R
H54C H 0.6807 0.0831 0.7322 0.13 Uiso 1 1 calc R
C55 C 0.7723(7) 0.1985(12) 0.7417(4) 0.131(10) Uani 1 1 d DU
H55A H 0.7569 0.2368 0.7289 0.196 Uiso 1 1 calc R
H55B H 0.8028 0.1898 0.7402 0.196 Uiso 1 1 calc R
H55C H 0.774 0.2177 0.759 0.196 Uiso 1 1 calc R
C56 C 0.7816(8) -0.0911(11) 0.6861(4) 0.072(8) Uani 1 1 d DU
C57 C 0.7918(7) -0.1698(11) 0.7009(4) 0.085(8) Uani 1 1 d DU
C58 C 0.7572(7) -0.2316(10) 0.6876(4) 0.145(12) Uani 1 1 d DU
H58A H 0.7575 -0.2369 0.6695 0.217 Uiso 1 1 calc R
H58B H 0.7271 -0.2158 0.6882 0.217 Uiso 1 1 calc R
H58C H 0.765 -0.2814 0.6964 0.217 Uiso 1 1 calc R
C59 C 0.7948(7) -0.1615(12) 0.7290(3) 0.119(10) Uani 1 1 d DU
H59A H 0.8181 -0.1233 0.7369 0.179 Uiso 1 1 calc R
H59B H 0.8027 -0.2117 0.7376 0.179 Uiso 1 1 calc R
H59C H 0.7657 -0.1442 0.7309 0.179 Uiso 1 1 calc R
C60 C 0.8392(7) -0.1938(13) 0.6979(5) 0.144(11) Uani 1 1 d DU
H60A H 0.8619 -0.1561 0.7068 0.215 Uiso 1 1 calc R
H60B H 0.8379 -0.1947 0.6795 0.215 Uiso 1 1 calc R
H60C H 0.8473 -0.2454 0.7053 0.215 Uiso 1 1 calc R
C61 C 0.6082(7) -0.0546(11) 0.6561(4) 0.062(7) Uani 1 1 d DU
C62 C 0.5814(6) -0.1152(11) 0.6683(4) 0.083(8) Uani 1 1 d DU
C63 C 0.5320(6) -0.1140(14) 0.6528(4) 0.143(12) Uani 1 1 d DU
H63A H 0.5193 -0.0626 0.6541 0.214 Uiso 1 1 calc R
H63B H 0.5154 -0.1531 0.6597 0.214 Uiso 1 1 calc R
H63C H 0.5296 -0.1256 0.6347 0.214 Uiso 1 1 calc R
C64 C 0.6047(7) -0.1912(11) 0.6679(5) 0.154(12) Uani 1 1 d DU
H64A H 0.636 -0.1875 0.6786 0.23 Uiso 1 1 calc R
H64B H 0.6043 -0.2038 0.6501 0.23 Uiso 1 1 calc R
H64C H 0.5891 -0.232 0.6747 0.23 Uiso 1 1 calc R
C65 C 0.5866(9) -0.0855(16) 0.6963(4) 0.204(16) Uani 1 1 d DU
H65A H 0.6185 -0.0865 0.706 0.306 Uiso 1 1 calc R
H65B H 0.5694 -0.1191 0.7047 0.306 Uiso 1 1 calc R
H65C H 0.5752 -0.0323 0.6956 0.306 Uiso 1 1 calc R
C66 C 0.6684(7) -0.0459(10) 0.6074(4) 0.049(6) Uani 1 1 d DU
C67 C 0.6807(8) -0.1095(13) 0.5894(4) 0.157(13) Uani 1 1 d DU
C68 C 0.6551(8) -0.0958(14) 0.5611(4) 0.153(12) Uani 1 1 d DU
H68A H 0.6226 -0.0963 0.5592 0.23 Uiso 1 1 calc R
H68B H 0.6626 -0.1369 0.5505 0.23 Uiso 1 1 calc R
H68C H 0.6637 -0.0454 0.5556 0.23 Uiso 1 1 calc R
C69 C 0.7314(8) -0.1073(19) 0.5944(6) 0.30(2) Uani 1 1 d DU
H69A H 0.7458 -0.1179 0.6127 0.452 Uiso 1 1 calc R
H69B H 0.7406 -0.0559 0.59 0.452 Uiso 1 1 calc R
H69C H 0.7407 -0.1467 0.5838 0.452 Uiso 1 1 calc R
C70 C 0.6652(11) -0.1876(12) 0.5993(5) 0.222(17) Uani 1 1 d DU
H70A H 0.6825 -0.1962 0.6172 0.332 Uiso 1 1 calc R
H70B H 0.6705 -0.2307 0.5886 0.332 Uiso 1 1 calc R
H70C H 0.6331 -0.1847 0.5982 0.332 Uiso 1 1 calc R
C71 C 0.5469(7) 0.1934(16) 0.6295(5) 0.089(9) Uani 1 1 d DU
C72 C 0.5062(6) 0.2015(11) 0.6418(4) 0.083(8) Uani 1 1 d DU
C73 C 0.4970(7) 0.2871(10) 0.6446(4) 0.125(10) Uani 1 1 d DU
H73A H 0.4887 0.3117 0.6276 0.187 Uiso 1 1 calc R
H73B H 0.5242 0.3119 0.6555 0.187 Uiso 1 1 calc R
H73C H 0.4722 0.2929 0.6525 0.187 Uiso 1 1 calc R
C74 C 0.5176(8) 0.1594(12) 0.6669(4) 0.137(11) Uani 1 1 d DU
H74A H 0.5227 0.1045 0.6641 0.205 Uiso 1 1 calc R
H74B H 0.4926 0.1644 0.6747 0.205 Uiso 1 1 calc R
H74C H 0.5449 0.1818 0.6785 0.205 Uiso 1 1 calc R
C75 C 0.4644(7) 0.1696(13) 0.6207(4) 0.161(12) Uani 1 1 d DU
H75A H 0.4587 0.2021 0.6053 0.241 Uiso 1 1 calc R
H75B H 0.4379 0.1703 0.6274 0.241 Uiso 1 1 calc R
H75C H 0.4704 0.1163 0.6164 0.241 Uiso 1 1 calc R
C76 C 0.5280(7) 0.0772(13) 0.5709(4) 0.063(8) Uani 1 1 d DU
C77 C 0.4887(6) 0.0362(10) 0.5503(3) 0.072(7) Uani 1 1 d DU
C78 C 0.4570(7) -0.0037(13) 0.5637(4) 0.135(11) Uani 1 1 d DU
H78A H 0.4739 -0.0419 0.5761 0.203 Uiso 1 1 calc R
H78B H 0.4327 -0.0298 0.5508 0.203 Uiso 1 1 calc R
H78C H 0.444 0.0352 0.5728 0.203 Uiso 1 1 calc R
C79 C 0.4640(7) 0.0922(13) 0.5300(4) 0.148(11) Uani 1 1 d DU
H79A H 0.4852 0.1151 0.5215 0.222 Uiso 1 1 calc R
H79B H 0.4507 0.1333 0.538 0.222 Uiso 1 1 calc R
H79C H 0.4402 0.0648 0.5172 0.222 Uiso 1 1 calc R
C80 C 0.5119(7) -0.0237(12) 0.5366(4) 0.122(10) Uani 1 1 d DU
H80A H 0.528 -0.0623 0.5491 0.183 Uiso 1 1 calc R
H80B H 0.5333 0.0031 0.5291 0.183 Uiso 1 1 calc R
H80C H 0.4889 -0.0498 0.5229 0.183 Uiso 1 1 calc R
C81 C 0.8834(8) -0.0362(11) 0.3415(4) 0.062(7) Uani 1 1 d DU
C82 C 0.9131(7) -0.0975(12) 0.3321(4) 0.107(9) Uani 1 1 d DU
C83 C 0.9383(8) -0.0545(13) 0.3154(5) 0.179(14) Uani 1 1 d DU
H83A H 0.9164 -0.0325 0.3003 0.268 Uiso 1 1 calc R
H83B H 0.9581 -0.0907 0.3098 0.268 Uiso 1 1 calc R
H83C H 0.9564 -0.0127 0.3255 0.268 Uiso 1 1 calc R
C84 C 0.9426(10) -0.1364(16) 0.3558(5) 0.234(18) Uani 1 1 d DU
H84A H 0.9236 -0.1629 0.365 0.351 Uiso 1 1 calc R
H84B H 0.9611 -0.0973 0.3671 0.351 Uiso 1 1 calc R
H84C H 0.9622 -0.1743 0.3508 0.351 Uiso 1 1 calc R
C85 C 0.8787(8) -0.1579(12) 0.3159(5) 0.156(12) Uani 1 1 d DU
H85A H 0.8633 -0.1842 0.3272 0.234 Uiso 1 1 calc R
H85B H 0.8948 -0.1962 0.3084 0.234 Uiso 1 1 calc R
H85C H 0.8564 -0.131 0.3021 0.234 Uiso 1 1 calc R
C86 C 0.8337(9) -0.0092(13) 0.3939(4) 0.087(9) Uani 1 1 d DU
C87 C 0.8237(8) -0.0672(14) 0.4143(5) 0.139(12) Uani 1 1 d DU
C88 C 0.8487(10) -0.0445(18) 0.4417(4) 0.219(17) Uani 1 1 d DU
H88A H 0.8397 0.0079 0.4453 0.328 Uiso 1 1 calc R
H88B H 0.8813 -0.0456 0.4438 0.328 Uiso 1 1 calc R
H88C H 0.8413 -0.0812 0.4538 0.328 Uiso 1 1 calc R
C89 C 0.8343(14) -0.1456(14) 0.4064(6) 0.33(3) Uani 1 1 d DU
H89A H 0.8157 -0.1563 0.3889 0.489 Uiso 1 1 calc R
H89B H 0.828 -0.1843 0.4183 0.489 Uiso 1 1 calc R
H89C H 0.8662 -0.1481 0.4069 0.489 Uiso 1 1 calc R
C90 C 0.7709(8) -0.063(2) 0.4092(6) 0.34(3) Uani 1 1 d DU
H90A H 0.7562 -0.0798 0.3916 0.515 Uiso 1 1 calc R
H90B H 0.762 -0.0094 0.4115 0.515 Uiso 1 1 calc R
H90C H 0.7617 -0.0968 0.4214 0.515 Uiso 1 1 calc R
C91 C 0.7124(10) -0.0576(14) 0.3137(6) 0.127(14) Uani 1 1 d DU
C92 C 0.6983(8) -0.1390(13) 0.3015(5) 0.156(13) Uani 1 1 d DU
C93 C 0.7270(8) -0.1995(14) 0.3186(6) 0.220(17) Uani 1 1 d DU
H93A H 0.7587 -0.1909 0.3195 0.331 Uiso 1 1 calc R
H93B H 0.7178 -0.2512 0.3116 0.331 Uiso 1 1 calc R
H93C H 0.723 -0.1957 0.336 0.331 Uiso 1 1 calc R
C94 C 0.6496(8) -0.1521(15) 0.3001(6) 0.211(17) Uani 1 1 d DU
H94A H 0.6311 -0.1126 0.2891 0.317 Uiso 1 1 calc R
H94B H 0.6457 -0.1487 0.3174 0.317 Uiso 1 1 calc R
H94C H 0.6404 -0.2036 0.2929 0.317 Uiso 1 1 calc R
C95 C 0.7047(11) -0.1403(15) 0.2741(5) 0.225(17) Uani 1 1 d DU
H95A H 0.6858 -0.1001 0.2635 0.338 Uiso 1 1 calc R
H95B H 0.6958 -0.1912 0.2662 0.338 Uiso 1 1 calc R
H95C H 0.7364 -0.1305 0.2751 0.338 Uiso 1 1 calc R
C96 C 0.7486(10) 0.1187(14) 0.2885(4) 0.090(9) Uani 1 1 d DU
C97 C 0.7505(8) 0.1423(14) 0.2602(4) 0.152(13) Uani 1 1 d DU
C98 C 0.7182(10) 0.2100(19) 0.2501(6) 0.29(2) Uani 1 1 d DU
H98A H 0.6875 0.1949 0.2498 0.437 Uiso 1 1 calc R
H98B H 0.719 0.2234 0.2326 0.437 Uiso 1 1 calc R
H98C H 0.7274 0.2551 0.2614 0.437 Uiso 1 1 calc R
C99 C 0.7982(8) 0.1559(13) 0.2606(4) 0.140(11) Uani 1 1 d DU
H99A H 0.8162 0.1096 0.2672 0.209 Uiso 1 1 calc R
H99B H 0.8102 0.2002 0.2717 0.209 Uiso 1 1 calc R
H99C H 0.7998 0.1668 0.243 0.209 Uiso 1 1 calc R
C100 C 0.7328(11) 0.0691(18) 0.2439(5) 0.30(2) Uani 1 1 d DU
H10D H 0.7534 0.0257 0.2501 0.447 Uiso 1 1 calc R
H10E H 0.731 0.0795 0.2258 0.447 Uiso 1 1 calc R
H10F H 0.7028 0.0559 0.2454 0.447 Uiso 1 1 calc R
C101 C 0.5949(8) 0.1382(17) 0.2971(5) 0.121(12) Uani 1 1 d DU
C102 C 0.5482(8) 0.1093(14) 0.2785(4) 0.160(14) Uani 1 1 d DU
C103 C 0.5337(10) 0.0346(16) 0.2892(6) 0.26(2) Uani 1 1 d DU
H10G H 0.5571 -0.005 0.2907 0.397 Uiso 1 1 calc R
H10H H 0.5053 0.0161 0.2776 0.397 Uiso 1 1 calc R
H10I H 0.5295 0.0447 0.3062 0.397 Uiso 1 1 calc R
C104 C 0.5143(8) 0.1734(14) 0.2751(5) 0.170(13) Uani 1 1 d DU
H10J H 0.5252 0.219 0.2679 0.254 Uiso 1 1 calc R
H10K H 0.5098 0.1868 0.2919 0.254 Uiso 1 1 calc R
H10L H 0.4855 0.1564 0.2634 0.254 Uiso 1 1 calc R
C105 C 0.5620(9) 0.0921(17) 0.2533(4) 0.203(16) Uani 1 1 d DU
H10M H 0.5706 0.1406 0.2465 0.305 Uiso 1 1 calc R
H10N H 0.5365 0.0687 0.2405 0.305 Uiso 1 1 calc R
H10O H 0.5877 0.0562 0.2572 0.305 Uiso 1 1 calc R
C106 C 0.6474(7) 0.1071(15) 0.3656(4) 0.061(8) Uani 1 1 d DU
C107 C 0.6301(7) 0.0580(12) 0.3855(4) 0.106(10) Uani 1 1 d DU
C108 C 0.6410(8) 0.1013(15) 0.4111(4) 0.156(12) Uani 1 1 d DU
H10P H 0.6267 0.1525 0.4084 0.234 Uiso 1 1 calc R
H10Q H 0.6738 0.1075 0.4178 0.234 Uiso 1 1 calc R
H10R H 0.6296 0.0718 0.4234 0.234 Uiso 1 1 calc R
C109 C 0.6509(10) -0.0203(14) 0.3875(6) 0.244(19) Uani 1 1 d DU
H10S H 0.6421 -0.0455 0.3706 0.365 Uiso 1 1 calc R
H10T H 0.6404 -0.0516 0.3998 0.365 Uiso 1 1 calc R
H10U H 0.6838 -0.0156 0.3934 0.365 Uiso 1 1 calc R
C110 C 0.5785(7) 0.0538(15) 0.3727(4) 0.183(14) Uani 1 1 d DU
H11A H 0.5727 0.0253 0.3564 0.275 Uiso 1 1 calc R
H11B H 0.5663 0.1065 0.3693 0.275 Uiso 1 1 calc R
H11C H 0.564 0.0272 0.3842 0.275 Uiso 1 1 calc R
C111 C 0.5795(7) 0.3736(14) 0.3486(5) 0.082(9) Uani 1 1 d DU
C112 C 0.5307(6) 0.3969(12) 0.3490(4) 0.095(9) Uani 1 1 d DU
C113 C 0.4968(8) 0.3687(17) 0.3243(4) 0.228(18) Uani 1 1 d DU
H11D H 0.5002 0.3127 0.3225 0.342 Uiso 1 1 calc R
H11E H 0.5023 0.3953 0.3094 0.342 Uiso 1 1 calc R
H11F H 0.4661 0.38 0.3251 0.342 Uiso 1 1 calc R
C114 C 0.5284(8) 0.4808(13) 0.3550(6) 0.217(17) Uani 1 1 d DU
H11G H 0.5509 0.4926 0.3713 0.325 Uiso 1 1 calc R
H11H H 0.4983 0.4931 0.3565 0.325 Uiso 1 1 calc R
H11I H 0.5345 0.5119 0.3412 0.325 Uiso 1 1 calc R
C115 C 0.5202(9) 0.3488(16) 0.3714(5) 0.220(17) Uani 1 1 d DU
H11J H 0.5407 0.3649 0.3879 0.33 Uiso 1 1 calc R
H11K H 0.5244 0.2935 0.3687 0.33 Uiso 1 1 calc R
H11L H 0.4889 0.3582 0.3715 0.33 Uiso 1 1 calc R
C116 C 0.6560(8) 0.3908(16) 0.3082(4) 0.088(9) Uani 1 1 d DU
C117 C 0.6549(8) 0.4189(14) 0.2801(4) 0.137(11) Uani 1 1 d DU
C118 C 0.6889(10) 0.3727(19) 0.2706(6) 0.28(2) Uani 1 1 d DU
H11M H 0.6819 0.3173 0.2707 0.421 Uiso 1 1 calc R
H11N H 0.7193 0.3822 0.2819 0.421 Uiso 1 1 calc R
H11O H 0.6875 0.3889 0.253 0.421 Uiso 1 1 calc R
C119 C 0.6655(11) 0.5024(14) 0.2801(5) 0.233(19) Uani 1 1 d DU
H11P H 0.6417 0.5325 0.2845 0.349 Uiso 1 1 calc R
H11Q H 0.6672 0.5175 0.2629 0.349 Uiso 1 1 calc R
H11R H 0.6944 0.5127 0.2927 0.349 Uiso 1 1 calc R
C120 C 0.6069(9) 0.404(2) 0.2621(6) 0.33(2) Uani 1 1 d DU
H12A H 0.6006 0.3481 0.2614 0.497 Uiso 1 1 calc R
H12B H 0.6052 0.4228 0.2448 0.497 Uiso 1 1 calc R
H12C H 0.5847 0.4311 0.2688 0.497 Uiso 1 1 calc R
C121 C 0.6985(8) 0.4189(12) 0.4191(4) 0.070(8) Uani 1 1 d DU
C122 C 0.6827(7) 0.3943(13) 0.4429(4) 0.106(9) Uani 1 1 d DU
C123 C 0.7231(7) 0.3894(16) 0.4666(4) 0.165(13) Uani 1 1 d DU
H12D H 0.7368 0.4408 0.4705 0.247 Uiso 1 1 calc R
H12E H 0.7453 0.3531 0.4633 0.247 Uiso 1 1 calc R
H12F H 0.7132 0.3712 0.4813 0.247 Uiso 1 1 calc R
C124 C 0.6574(9) 0.3187(14) 0.4350(5) 0.218(17) Uani 1 1 d DU
H12G H 0.6312 0.3278 0.4202 0.326 Uiso 1 1 calc R
H12H H 0.6473 0.2985 0.4494 0.326 Uiso 1 1 calc R
H12I H 0.6774 0.2808 0.4303 0.326 Uiso 1 1 calc R
C125 C 0.6496(9) 0.4599(14) 0.4460(5) 0.204(15) Uani 1 1 d DU
H12J H 0.6238 0.4618 0.4306 0.306 Uiso 1 1 calc R
H12K H 0.6653 0.5099 0.4482 0.306 Uiso 1 1 calc R
H12L H 0.639 0.4492 0.4611 0.306 Uiso 1 1 calc R
C126 C 0.6862(8) 0.5877(12) 0.3789(5) 0.080(9) Uani 1 1 d DU
C127 C 0.6648(7) 0.6700(12) 0.3809(4) 0.109(9) Uani 1 1 d DU
C128 C 0.7019(7) 0.7314(12) 0.3890(5) 0.147(11) Uani 1 1 d DU
H12M H 0.7181 0.7353 0.3758 0.221 Uiso 1 1 calc R
H12N H 0.723 0.7166 0.4054 0.221 Uiso 1 1 calc R
H12O H 0.6883 0.7816 0.3908 0.221 Uiso 1 1 calc R
C129 C 0.6385(7) 0.6612(12) 0.3997(4) 0.134(11) Uani 1 1 d DU
H12P H 0.615 0.6219 0.3935 0.201 Uiso 1 1 calc R
H12Q H 0.6244 0.7108 0.4018 0.201 Uiso 1 1 calc R
H12R H 0.6585 0.6449 0.4164 0.201 Uiso 1 1 calc R
C130 C 0.6336(7) 0.6858(11) 0.3533(4) 0.119(10) Uani 1 1 d DU
H13D H 0.6519 0.6912 0.3413 0.178 Uiso 1 1 calc R
H13E H 0.6165 0.7336 0.3534 0.178 Uiso 1 1 calc R
H13F H 0.6126 0.6424 0.3479 0.178 Uiso 1 1 calc R
C131 C 0.8477(9) 0.5620(11) 0.4435(4) 0.073(8) Uani 1 1 d DU
C132 C 0.8564(7) 0.6222(11) 0.4665(4) 0.100(9) Uani 1 1 d DU
C133 C 0.8385(7) 0.5866(12) 0.4880(3) 0.118(10) Uani 1 1 d DU
H13G H 0.8548 0.5384 0.4942 0.177 Uiso 1 1 calc R
H13H H 0.8063 0.5754 0.4812 0.177 Uiso 1 1 calc R
H13I H 0.8431 0.6233 0.5024 0.177 Uiso 1 1 calc R
C134 C 0.8322(8) 0.6957(11) 0.4567(4) 0.159(13) Uani 1 1 d DU
H13J H 0.8445 0.7177 0.4434 0.239 Uiso 1 1 calc R
H13K H 0.8363 0.7327 0.471 0.239 Uiso 1 1 calc R
H13L H 0.8 0.685 0.4495 0.239 Uiso 1 1 calc R
C135 C 0.9090(7) 0.6317(13) 0.4764(5) 0.152(12) Uani 1 1 d DU
H13M H 0.9201 0.6553 0.4629 0.227 Uiso 1 1 calc R
H13N H 0.923 0.5807 0.4808 0.227 Uiso 1 1 calc R
H13O H 0.9167 0.6649 0.4917 0.227 Uiso 1 1 calc R
C136 C 0.8375(8) 0.5482(10) 0.3767(4) 0.055(7) Uani 1 1 d DU
C137 C 0.8458(7) 0.6192(12) 0.3596(4) 0.128(11) Uani 1 1 d DU
C138 C 0.8878(6) 0.6072(12) 0.3502(4) 0.104(9) Uani 1 1 d DU
H13P H 0.8837 0.5613 0.3391 0.156 Uiso 1 1 calc R
H13Q H 0.9143 0.5999 0.365 0.156 Uiso 1 1 calc R
H13R H 0.8924 0.6529 0.3404 0.156 Uiso 1 1 calc R
C139 C 0.8500(10) 0.6887(12) 0.3767(5) 0.210(16) Uani 1 1 d DU
H13S H 0.8222 0.6949 0.3819 0.315 Uiso 1 1 calc R
H13T H 0.8548 0.735 0.3672 0.315 Uiso 1 1 calc R
H13U H 0.8756 0.6819 0.392 0.315 Uiso 1 1 calc R
C140 C 0.8007(7) 0.6238(15) 0.3370(4) 0.195(15) Uani 1 1 d DU
H14D H 0.7753 0.6332 0.3442 0.293 Uiso 1 1 calc R
H14E H 0.7961 0.5749 0.3274 0.293 Uiso 1 1 calc R
H14F H 0.8029 0.6664 0.3254 0.293 Uiso 1 1 calc R
C141 C 0.9782(6) 0.4127(14) 0.4252(4) 0.068(8) Uani 1 1 d DU
C142 C 1.0256(6) 0.4555(11) 0.4328(4) 0.090(8) Uani 1 1 d DU
C143 C 1.0323(8) 0.5003(14) 0.4571(4) 0.162(13) Uani 1 1 d DU
H14G H 1.0294 0.4655 0.4709 0.243 Uiso 1 1 calc R
H14H H 1.0096 0.5413 0.4545 0.243 Uiso 1 1 calc R
H14I H 1.0625 0.5235 0.4618 0.243 Uiso 1 1 calc R
C144 C 1.0306(7) 0.4984(13) 0.4100(4) 0.135(11) Uani 1 1 d DU
H14J H 1.0275 0.4624 0.3956 0.202 Uiso 1 1 calc R
H14K H 1.0604 0.523 0.4142 0.202 Uiso 1 1 calc R
H14L H 1.0072 0.5383 0.4052 0.202 Uiso 1 1 calc R
C145 C 1.0609(6) 0.3876(12) 0.4391(5) 0.140(11) Uani 1 1 d DU
H14M H 1.0579 0.3562 0.4236 0.21 Uiso 1 1 calc R
H14N H 1.0554 0.3551 0.4528 0.21 Uiso 1 1 calc R
H14O H 1.0914 0.4092 0.4448 0.21 Uiso 1 1 calc R
C146 C 0.9048(8) 0.3217(16) 0.4567(4) 0.092(10) Uani 1 1 d DU
C147 C 0.9192(7) 0.3025(11) 0.4864(4) 0.092(8) Uani 1 1 d DU
C148 C 0.9205(7) 0.2165(10) 0.4928(4) 0.113(9) Uani 1 1 d DU
H14P H 0.9425 0.1905 0.4856 0.169 Uiso 1 1 calc R
H14Q H 0.8906 0.1939 0.4854 0.169 Uiso 1 1 calc R
H14R H 0.9293 0.2099 0.5116 0.169 Uiso 1 1 calc R
C149 C 0.8884(8) 0.3458(13) 0.4980(4) 0.156(13) Uani 1 1 d DU
H14S H 0.8895 0.4011 0.494 0.233 Uiso 1 1 calc R
H14T H 0.8977 0.3385 0.5167 0.233 Uiso 1 1 calc R
H14U H 0.8575 0.3266 0.4909 0.233 Uiso 1 1 calc R
C150 C 0.9680(7) 0.3357(14) 0.4970(5) 0.174(13) Uani 1 1 d DU
H15D H 0.9887 0.3064 0.4897 0.261 Uiso 1 1 calc R
H15E H 0.9776 0.331 0.5158 0.261 Uiso 1 1 calc R
H15F H 0.9683 0.3904 0.4921 0.261 Uiso 1 1 calc R
C151 C 0.9750(8) 0.1101(16) 0.4245(4) 0.087(9) Uani 1 1 d DU
C152 C 1.0134(7) 0.0699(13) 0.4460(4) 0.139(11) Uani 1 1 d DU
C153 C 1.0425(8) 0.1281(14) 0.4651(5) 0.177(14) Uani 1 1 d DU
H15G H 1.0234 0.1569 0.4737 0.266 Uiso 1 1 calc R
H15H H 1.0567 0.1643 0.4558 0.266 Uiso 1 1 calc R
H15I H 1.0658 0.1 0.478 0.266 Uiso 1 1 calc R
C154 C 1.0400(8) 0.0225(14) 0.4320(4) 0.157(13) Uani 1 1 d DU
H15J H 1.0198 -0.0139 0.4204 0.236 Uiso 1 1 calc R
H15K H 1.0634 -0.0064 0.4446 0.236 Uiso 1 1 calc R
H15L H 1.054 0.0569 0.4221 0.236 Uiso 1 1 calc R
C155 C 0.9902(9) 0.0129(16) 0.4611(5) 0.238(19) Uani 1 1 d DU
H15M H 0.9719 -0.0248 0.4491 0.358 Uiso 1 1 calc R
H15N H 0.9709 0.0424 0.4693 0.358 Uiso 1 1 calc R
H15O H 1.0134 -0.0145 0.4743 0.358 Uiso 1 1 calc R
C156 C 0.9495(7) 0.2146(17) 0.3631(4) 0.088(9) Uani 1 1 d DU
C157 C 0.9882(6) 0.2198(11) 0.3490(4) 0.090(8) Uani 1 1 d DU
C158 C 1.0328(6) 0.1892(12) 0.3661(4) 0.130(10) Uani 1 1 d DU
H15P H 1.0414 0.2189 0.3822 0.196 Uiso 1 1 calc R
H15Q H 1.0562 0.1946 0.3572 0.196 Uiso 1 1 calc R
H15R H 1.0295 0.1344 0.37 0.196 Uiso 1 1 calc R
C159 C 0.9708(8) 0.1800(13) 0.3231(4) 0.150(12) Uani 1 1 d DU
H15S H 0.9431 0.2054 0.3132 0.225 Uiso 1 1 calc R
H15T H 0.9646 0.1254 0.3258 0.225 Uiso 1 1 calc R
H15U H 0.9936 0.1834 0.3137 0.225 Uiso 1 1 calc R
C160 C 0.9960(7) 0.3080(11) 0.3447(4) 0.115(9) Uani 1 1 d DU
H16A H 0.9685 0.3304 0.3332 0.173 Uiso 1 1 calc R
H16B H 1.0209 0.3137 0.3369 0.173 Uiso 1 1 calc R
H16C H 1.0035 0.335 0.3613 0.173 Uiso 1 1 calc R
C161 C 0.8576(12) 0.396(3) 0.3036(7) 0.141(14) Uani 1 1 d U
C162 C 0.8299(17) 0.445(3) 0.3083(9) 0.23(2) Uani 1 1 d U
H162 H 0.8263 0.498 0.3031 0.281 Uiso 1 1 calc R
C163 C 0.8040(11) 0.402(2) 0.3239(6) 0.163(13) Uani 1 1 d U
H163 H 0.7824 0.431 0.3296 0.196 Uiso 1 1 calc R
C164 C 0.8088(8) 0.3226(15) 0.3310(4) 0.066(7) Uani 1 1 d U
C165 C 0.8415(12) 0.282(2) 0.3224(6) 0.162(13) Uani 1 1 d U
H165 H 0.8469 0.2289 0.326 0.194 Uiso 1 1 calc R
C166 C 0.8660(10) 0.323(2) 0.3082(6) 0.143(13) Uani 1 1 d U
H166 H 0.8885 0.298 0.3022 0.172 Uiso 1 1 calc R
C167 C 0.7796(6) 0.2833(12) 0.3463(4) 0.062(6) Uani 1 1 d U
H16D H 0.7523 0.3153 0.3446 0.074 Uiso 1 1 calc R
H16E H 0.7696 0.2323 0.3384 0.074 Uiso 1 1 calc R
N168 N 0.8011(5) 0.2720(10) 0.3728(4) 0.086(6) Uani 1 1 d U
H16F H 0.8275 0.2453 0.3744 0.103 Uiso 1 1 calc R
H16G H 0.8085 0.3197 0.3805 0.103 Uiso 1 1 calc R
C169 C 0.7757(6) 0.2319(12) 0.3862(4) 0.061(6) Uani 1 1 d U
H16H H 0.7702 0.1792 0.3787 0.074 Uiso 1 1 calc R
H16I H 0.746 0.2579 0.3827 0.074 Uiso 1 1 calc R
C170 C 0.7931(8) 0.2238(14) 0.4135(5) 0.110(9) Uani 1 1 d U
H17A H 0.7976 0.2767 0.4208 0.132 Uiso 1 1 calc R
H17B H 0.8234 0.2002 0.4168 0.132 Uiso 1 1 calc R
C171 C 0.7692(9) 0.1804(15) 0.4284(5) 0.127(10) Uani 1 1 d U
H17C H 0.7665 0.1268 0.4216 0.152 Uiso 1 1 calc R
H17D H 0.7383 0.2018 0.4239 0.152 Uiso 1 1 calc R
C172 C 0.7833(9) 0.1730(16) 0.4565(6) 0.131(10) Uani 1 1 d U
H17E H 0.815 0.1548 0.4615 0.158 Uiso 1 1 calc R
H17F H 0.7834 0.2258 0.4637 0.158 Uiso 1 1 calc R
C173 C 0.7589(11) 0.124(2) 0.4694(6) 0.189(15) Uani 1 1 d DU
H17G H 0.7571 0.071 0.4622 0.227 Uiso 1 1 calc R
H17H H 0.7278 0.144 0.4664 0.227 Uiso 1 1 calc R
C174 C 0.7825(12) 0.122(2) 0.4987(6) 0.230(18) Uani 1 1 d DU
H17I H 0.8131 0.099 0.5021 0.276 Uiso 1 1 calc R
H17J H 0.7849 0.1742 0.5063 0.276 Uiso 1 1 calc R
C175 C 0.7517(15) 0.069(3) 0.5098(9) 0.32(3) Uani 1 1 d DU
H17K H 0.7519 0.0161 0.503 0.384 Uiso 1 1 calc R
H17L H 0.7204 0.089 0.504 0.384 Uiso 1 1 calc R
C176 C 0.7670(15) 0.066(3) 0.5401(9) 0.32(3) Uani 1 1 d DU
H17M H 0.7969 0.0907 0.5471 0.386 Uiso 1 1 calc R
H17N H 0.768 0.0123 0.5464 0.386 Uiso 1 1 calc R
C177 C 0.7290(12) 0.114(2) 0.5473(7) 0.201(15) Uani 1 1 d DU
H17O H 0.7006 0.0841 0.5433 0.241 Uiso 1 1 calc R
H17P H 0.7233 0.1633 0.5373 0.241 Uiso 1 1 calc R
C178 C 0.7461(9) 0.1320(15) 0.5772(5) 0.133(11) Uani 1 1 d U
H17Q H 0.75 0.0826 0.5869 0.16 Uiso 1 1 calc R
H17R H 0.7759 0.1579 0.5811 0.16 Uiso 1 1 calc R
C179 C 0.7130(9) 0.1839(17) 0.5860(6) 0.135(11) Uani 1 1 d U
H17S H 0.7087 0.2329 0.5761 0.162 Uiso 1 1 calc R
H17T H 0.6834 0.1576 0.5824 0.162 Uiso 1 1 calc R
C180 C 0.7285(8) 0.2009(15) 0.6125(5) 0.110(10) Uani 1 1 d U
H18D H 0.7393 0.1515 0.6214 0.131 Uiso 1 1 calc R
H18E H 0.7553 0.2347 0.6148 0.131 Uiso 1 1 calc R
N181 N 0.7011(6) 0.2355(11) 0.6259(4) 0.098(7) Uani 1 1 d U
H18F H 0.691 0.2816 0.6177 0.117 Uiso 1 1 calc R
H18G H 0.6762 0.2042 0.6238 0.117 Uiso 1 1 calc R
C182 C 0.7163(8) 0.2503(16) 0.6501(6) 0.128(11) Uani 1 1 d U
H18H H 0.7442 0.281 0.6523 0.154 Uiso 1 1 calc R
H18I H 0.7256 0.2001 0.6588 0.154 Uiso 1 1 calc R
C183 C 0.6900(10) 0.2897(18) 0.6646(5) 0.104(9) Uani 1 1 d DU
C184 C 0.6536(10) 0.2502(18) 0.6683(5) 0.158(13) Uani 1 1 d DU
H184 H 0.6444 0.2002 0.6615 0.19 Uiso 1 1 calc R
C185 C 0.6307(8) 0.2946(18) 0.6839(5) 0.132(11) Uani 1 1 d DU
H185 H 0.6032 0.2725 0.6853 0.159 Uiso 1 1 calc R
C186 C 0.6426(10) 0.363(2) 0.6969(6) 0.139(12) Uani 1 1 d DU
C187 C 0.5815(16) 0.362(2) 0.7186(7) 0.28(2) Uani 1 1 d U
H18J H 0.5569 0.3539 0.7029 0.427 Uiso 1 1 calc R
H18K H 0.569 0.3802 0.7324 0.427 Uiso 1 1 calc R
H18L H 0.5978 0.3135 0.7238 0.427 Uiso 1 1 calc R
C188 C 0.6753(11) 0.4061(19) 0.6907(6) 0.170(13) Uani 1 1 d DU
H188 H 0.6823 0.4584 0.6958 0.204 Uiso 1 1 calc R
C189 C 0.6988(10) 0.360(2) 0.6749(6) 0.168(14) Uani 1 1 d DU
H189 H 0.7241 0.3845 0.6716 0.202 Uiso 1 1 calc R
C190 C 0.9175(11) 0.3854(19) 0.2780(6) 0.194(15) Uani 1 1 d U
H19D H 0.9494 0.3966 0.2861 0.291 Uiso 1 1 calc R
H19E H 0.9121 0.382 0.2593 0.291 Uiso 1 1 calc R
H19F H 0.9095 0.336 0.2846 0.291 Uiso 1 1 calc R
Cr1 Cr 0.57290(11) 0.23497(19) 0.58383(6) 0.0663(11) Uani 0.88 1 d PU
Cr2 Cr 0.60377(11) 0.06524(19) 0.61641(6) 0.0637(11) Uani 0.88 1 d PU
Cr3 Cr 0.69837(12) 0.0087(2) 0.66231(7) 0.0777(12) Uani 0.88 1 d PU
Cr4 Cr 0.80812(12) 0.0612(2) 0.67726(7) 0.0845(13) Uani 0.88 1 d PU
Cr5 Cr 0.86112(14) 0.2306(3) 0.67197(10) 0.1338(19) Uani 0.88 1 d PU
Cr6 Cr 0.83104(13) 0.3922(2) 0.63693(7) 0.0864(13) Uani 0.88 1 d PU
Cr7 Cr 0.73305(11) 0.4663(2) 0.60081(7) 0.0761(12) Uani 0.88 1 d PU
Cr8 Cr 0.62607(12) 0.4032(2) 0.57745(8) 0.0907(14) Uani 0.88 1 d PU
Cr9 Cr 0.89521(11) 0.0946(2) 0.38040(6) 0.0678(11) Uani 0.88 1 d PU
Cr10 Cr 0.93075(11) 0.2664(2) 0.41002(7) 0.0742(12) Uani 0.88 1 d PU
Cr11 Cr 0.88101(11) 0.4388(2) 0.41643(7) 0.0738(12) Uani 0.88 1 d PU
Cr12 Cr 0.77073(12) 0.4936(2) 0.40259(7) 0.0861(13) Uani 0.88 1 d PU
Cr13 Cr 0.67328(12) 0.4283(2) 0.36192(7) 0.0875(14) Uani 0.88 1 d PU
Cr14 Cr 0.63676(12) 0.2549(2) 0.33763(7) 0.0903(13) Uani 0.88 1 d PU
Cr15 Cr 0.68922(13) 0.0964(3) 0.32228(7) 0.0963(14) Uani 0.88 1 d PU
Cr16 Cr 0.79795(12) 0.0353(2) 0.33750(7) 0.0845(13) Uani 0.88 1 d PU
Ni1 Ni 0.57290(11) 0.23497(19) 0.58383(6) 0.0663(11) Uani 0.13 1 d PU
Ni2 Ni 0.60377(11) 0.06524(19) 0.61641(6) 0.0637(11) Uani 0.13 1 d PU
Ni3 Ni 0.69837(12) 0.0087(2) 0.66231(7) 0.0777(12) Uani 0.13 1 d PU
Ni4 Ni 0.80812(12) 0.0612(2) 0.67726(7) 0.0845(13) Uani 0.13 1 d PU
Ni5 Ni 0.86112(14) 0.2306(3) 0.67197(10) 0.1338(19) Uani 0.13 1 d PU
Ni6 Ni 0.83104(13) 0.3922(2) 0.63693(7) 0.0864(13) Uani 0.13 1 d PU
Ni7 Ni 0.73305(11) 0.4663(2) 0.60081(7) 0.0761(12) Uani 0.13 1 d PU
Ni8 Ni 0.62607(12) 0.4032(2) 0.57745(8) 0.0907(14) Uani 0.13 1 d PU
Ni9 Ni 0.89521(11) 0.0946(2) 0.38040(6) 0.0678(11) Uani 0.13 1 d PU
Ni10 Ni 0.93075(11) 0.2664(2) 0.41002(7) 0.0742(12) Uani 0.13 1 d PU
Ni11 Ni 0.88101(11) 0.4388(2) 0.41643(7) 0.0738(12) Uani 0.13 1 d PU
Ni12 Ni 0.77073(12) 0.4936(2) 0.40259(7) 0.0861(13) Uani 0.13 1 d PU
Ni13 Ni 0.67328(12) 0.4283(2) 0.36192(7) 0.0875(14) Uani 0.13 1 d PU
Ni14 Ni 0.63676(12) 0.2549(2) 0.33763(7) 0.0903(13) Uani 0.13 1 d PU
Ni15 Ni 0.68922(13) 0.0964(3) 0.32228(7) 0.0963(14) Uani 0.13 1 d PU
Ni16 Ni 0.79795(12) 0.0353(2) 0.33750(7) 0.0845(13) Uani 0.13 1 d PU
F1 F 0.6198(3) 0.1571(6) 0.59977(19) 0.068(3) Uani 1 1 d U
F2 F 0.6590(3) 0.0909(5) 0.64389(19) 0.064(3) Uani 1 1 d U
F3 F 0.7487(3) 0.0607(6) 0.6538(2) 0.075(4) Uani 1 1 d U
F4 F 0.8082(4) 0.1721(6) 0.6734(2) 0.084(4) Uani 1 1 d U
F5 F 0.8245(3) 0.2856(7) 0.64198(18) 0.073(4) Uani 1 1 d U
F6 F 0.7662(4) 0.4019(6) 0.6287(2) 0.073(4) Uani 1 1 d U
F7 F 0.6905(3) 0.3819(6) 0.5901(2) 0.071(3) Uani 1 1 d U
F8 F 0.6189(3) 0.3131(6) 0.5976(2) 0.074(4) Uani 1 1 d U
F9 F 0.8830(3) 0.1911(6) 0.39509(19) 0.073(4) Uani 1 1 d U
F10 F 0.8862(3) 0.3479(6) 0.39658(19) 0.067(3) Uani 1 1 d U
F11 F 0.8167(4) 0.4138(6) 0.4090(2) 0.080(4) Uani 1 1 d U
F12 F 0.7376(4) 0.4316(6) 0.3719(2) 0.084(4) Uani 1 1 d U
F13 F 0.6791(3) 0.3160(6) 0.36177(18) 0.055(3) Uani 1 1 d U
F14 F 0.6871(4) 0.2037(7) 0.3291(2) 0.083(4) Uani 1 1 d U
F15 F 0.7485(3) 0.0914(6) 0.3447(2) 0.080(4) Uani 1 1 d U
F16 F 0.8388(3) 0.1175(6) 0.35395(19) 0.068(3) Uani 1 1 d U
065 N 0.4565(8) 0.4039(16) 0.7276(7) 0.244(15) Uani 1 1 d U
O1 O 0.6213(6) 0.3377(11) 0.5475(3) 0.123(7) Uani 1 1 d U
O2 O 0.5904(5) 0.2265(8) 0.5525(3) 0.078(5) Uani 1 1 d U
O3 O 0.5583(6) 0.4208(9) 0.5664(3) 0.116(7) Uani 1 1 d U
O4 O 0.5256(6) 0.3102(10) 0.5691(3) 0.112(7) Uani 1 1 d U
O5 O 0.6348(6) 0.4954(11) 0.5568(4) 0.131(8) Uani 1 1 d U
O6 O 0.7010(5) 0.5338(9) 0.5732(3) 0.095(6) Uani 1 1 d U
O7 O 0.6306(6) 0.4706(9) 0.6084(3) 0.105(6) Uani 1 1 d U
O8 O 0.7012(4) 0.5086(7) 0.6227(3) 0.063(4) Uani 1 1 d U
O9 O 0.7786(6) 0.5527(9) 0.6132(3) 0.094(5) Uani 1 1 d U
O10 O 0.8429(5) 0.5023(10) 0.6323(4) 0.119(8) Uani 1 1 d U
O11 O 0.7657(5) 0.4290(10) 0.5778(3) 0.094(6) Uani 1 1 d U
O12 O 0.8277(6) 0.3699(9) 0.6020(3) 0.100(6) Uani 1 1 d U
O13 O 0.8982(5) 0.3845(9) 0.6454(3) 0.096(6) Uani 1 1 d U
O14 O 0.9157(5) 0.2941(11) 0.6732(4) 0.128(8) Uani 1 1 d U
O15 O 0.8397(6) 0.4218(12) 0.6706(4) 0.138(8) Uani 1 1 d U
O16 O 0.8464(5) 0.3150(11) 0.6948(3) 0.091(6) Uani 1 1 d U
O17 O 0.8772(6) 0.1498(14) 0.6512(4) 0.140(8) Uani 1 1 d U
O18 O 0.8324(5) 0.0432(10) 0.6483(3) 0.097(6) Uani 1 1 d U
O19 O 0.8967(5) 0.1802(11) 0.7053(3) 0.132(7) Uani 1 1 d U
O20 O 0.8700(5) 0.0601(9) 0.7011(3) 0.093(6) Uani 1 1 d U
O21 O 0.7831(5) 0.0768(8) 0.7067(2) 0.074(5) Uani 1 1 d U
O22 O 0.7081(5) 0.0706(8) 0.6937(3) 0.075(5) Uani 1 1 d U
O23 O 0.8096(5) -0.0473(9) 0.6810(3) 0.088(5) Uani 1 1 d U
O24 O 0.7378(5) -0.0750(8) 0.6819(3) 0.078(5) Uani 1 1 d U
O25 O 0.6477(5) -0.0415(8) 0.6707(3) 0.071(4) Uani 1 1 d U
O26 O 0.5916(4) -0.0293(7) 0.6346(3) 0.063(4) Uani 1 1 d U
O27 O 0.6888(4) -0.0555(8) 0.6321(3) 0.071(5) Uani 1 1 d U
O28 O 0.6383(5) 0.0014(9) 0.5980(3) 0.082(5) Uani 1 1 d U
O29 O 0.5661(4) 0.1253(9) 0.6341(2) 0.066(4) Uani 1 1 d U
O30 O 0.5528(5) 0.2375(9) 0.6149(3) 0.090(6) Uani 1 1 d U
O31 O 0.5517(5) 0.0408(8) 0.5884(3) 0.079(5) Uani 1 1 d U
O32 O 0.5267(5) 0.1508(10) 0.5691(3) 0.090(5) Uani 1 1 d U
O33 O 0.8466(6) -0.0187(9) 0.3287(3) 0.093(6) Uani 1 1 d U
O34 O 0.9058(4) -0.0008(7) 0.3631(3) 0.065(4) Uani 1 1 d U
O35 O 0.8081(5) -0.0205(7) 0.3703(3) 0.080(5) Uani 1 1 d U
O36 O 0.8627(5) 0.0398(9) 0.4005(3) 0.090(6) Uani 1 1 d U
O37 O 0.7561(6) -0.0490(8) 0.3197(3) 0.085(5) Uani 1 1 d U
O38 O 0.6897(6) -0.0151(11) 0.3159(4) 0.114(7) Uani 1 1 d U
O39 O 0.7852(5) 0.0912(8) 0.3046(3) 0.083(5) Uani 1 1 d U
O40 O 0.7123(6) 0.1191(11) 0.2943(3) 0.121(7) Uani 1 1 d U
O41 O 0.6294(6) 0.1044(10) 0.2972(3) 0.118(7) Uani 1 1 d U
O42 O 0.5925(4) 0.1888(9) 0.3134(3) 0.087(5) Uani 1 1 d U
O43 O 0.6621(5) 0.0713(9) 0.3501(3) 0.092(6) Uani 1 1 d U
O44 O 0.6391(6) 0.1756(10) 0.3649(3) 0.097(6) Uani 1 1 d U
O45 O 0.5866(5) 0.3049(10) 0.3461(3) 0.091(5) Uani 1 1 d U
O46 O 0.6073(5) 0.4235(9) 0.3515(3) 0.083(5) Uani 1 1 d U
O47 O 0.6337(5) 0.3265(11) 0.3104(3) 0.096(6) Uani 1 1 d U
O48 O 0.6746(5) 0.4318(9) 0.3262(3) 0.085(5) Uani 1 1 d U
O49 O 0.6702(5) 0.4214(9) 0.3967(3) 0.091(6) Uani 1 1 d U
O50 O 0.7390(5) 0.4348(9) 0.4237(3) 0.091(5) Uani 1 1 d U
O51 O 0.6687(6) 0.5418(11) 0.3619(4) 0.118(7) Uani 1 1 d U
O52 O 0.7254(6) 0.5756(8) 0.3964(3) 0.094(5) Uani 1 1 d U
O53 O 0.8036(5) 0.5500(8) 0.4331(3) 0.083(5) Uani 1 1 d U
O54 O 0.8764(5) 0.5289(11) 0.4362(3) 0.105(6) Uani 1 1 d U
O55 O 0.7992(5) 0.5567(9) 0.3806(3) 0.095(6) Uani 1 1 d U
O56 O 0.8672(5) 0.5046(9) 0.3851(3) 0.084(5) Uani 1 1 d U
O57 O 0.9455(5) 0.4634(9) 0.4231(3) 0.083(5) Uani 1 1 d U
O58 O 0.9783(5) 0.3428(10) 0.4247(3) 0.093(6) Uani 1 1 d U
O59 O 0.8915(5) 0.3848(9) 0.4484(3) 0.082(6) Uani 1 1 d U
O60 O 0.9150(5) 0.2647(9) 0.4435(3) 0.096(5) Uani 1 1 d U
O61 O 0.9761(4) 0.1872(10) 0.4240(3) 0.088(5) Uani 1 1 d U
O62 O 0.9493(6) 0.0716(9) 0.4079(3) 0.088(6) Uani 1 1 d U
O63 O 0.9485(5) 0.2648(9) 0.3787(3) 0.087(6) Uani 1 1 d U
O64 O 0.9305(5) 0.1485(9) 0.3611(3) 0.076(5) Uani 1 1 d U
S1 S 0.8864(4) 0.4548(9) 0.2848(2) 0.222(5) Uani 1 1 d U
S2 S 0.6143(4) 0.4241(8) 0.7135(2) 0.216(6) Uani 1 1 d U

loop_
_atom_site_aniso_label
_atom_site_aniso_U_11
_atom_site_aniso_U_22
_atom_site_aniso_U_33
_atom_site_aniso_U_23
_atom_site_aniso_U_13
_atom_site_aniso_U_12
C1 0.11(2) 0.09(2) 0.12(2) -0.003(18) 0.055(17) -0.023(17)
C2 0.21(3) 0.22(3) 0.13(2) 0.01(2) 0.10(2) 0.02(2)
C3 0.32(4) 0.35(5) 0.20(4) 0.02(3) 0.01(3) 0.11(4)
C4 0.33(4) 0.43(5) 0.11(3) -0.04(3) 0.12(3) -0.18(4)
C5 0.43(5) 0.30(4) 0.21(4) -0.08(3) 0.15(3) -0.26(4)
C6 0.08(2) 0.09(2) 0.103(18) 0.001(18) 0.011(15) -0.03(2)
C7 0.09(2) 0.11(2) 0.16(2) 0.034(18) 0.002(18) 0.039(18)
C8 0.07(2) 0.19(3) 0.23(3) 0.04(2) 0.00(2) 0.01(2)
C9 0.12(3) 0.15(3) 0.23(3) 0.04(2) 0.01(2) -0.03(2)
C10 0.17(3) 0.28(4) 0.38(5) -0.06(4) 0.02(3) 0.03(3)
C11 0.08(2) 0.11(2) 0.066(17) 0.008(16) -0.006(16) -0.001(18)
C12 0.080(19) 0.10(2) 0.13(2) 0.038(17) 0.025(16) -0.029(16)
C13 0.12(2) 0.14(3) 0.14(2) 0.01(2) 0.082(19) 0.001(18)
C14 0.18(3) 0.14(3) 0.20(3) 0.09(2) 0.02(2) 0.00(2)
C15 0.20(3) 0.19(3) 0.14(3) 0.04(2) 0.11(2) 0.04(2)
C16 0.072(19) 0.048(17) 0.068(16) 0.004(12) 0.024(15) 0.029(15)
C17 0.21(3) 0.18(3) 0.18(3) 0.01(2) 0.05(2) -0.01(2)
C18 0.14(3) 0.17(3) 0.19(3) 0.04(2) 0.11(2) 0.04(2)
C19 0.22(3) 0.26(4) 0.23(3) -0.12(3) 0.13(3) -0.04(3)
C20 0.29(4) 0.16(3) 0.35(4) -0.11(3) 0.10(3) 0.04(3)
C21 0.051(19) 0.13(2) 0.11(2) -0.050(18) -0.008(16) -0.029(19)
C22 0.079(19) 0.053(18) 0.16(2) -0.014(16) 0.010(17) -0.026(16)
C23 0.085(19) 0.056(19) 0.13(2) -0.005(14) 0.009(15) -0.007(15)
C24 0.11(2) 0.071(19) 0.14(2) -0.025(16) 0.038(18) 0.028(16)
C25 0.19(3) 0.16(3) 0.18(3) 0.01(2) 0.10(2) -0.01(2)
C26 0.09(2) 0.050(17) 0.086(18) 0.006(14) 0.025(17) -0.025(15)
C27 0.12(2) 0.13(2) 0.14(2) -0.017(18) 0.083(18) 0.016(18)
C28 0.15(3) 0.22(3) 0.15(3) -0.07(2) 0.05(2) -0.11(2)
C29 0.24(3) 0.13(3) 0.23(3) 0.01(2) 0.19(3) 0.01(2)
C30 0.17(3) 0.28(4) 0.12(2) 0.05(2) 0.07(2) 0.05(3)
C31 0.06(2) 0.11(2) 0.11(2) 0.039(17) 0.019(16) 0.019(17)
C32 0.087(19) 0.065(17) 0.13(2) -0.004(15) 0.074(16) -0.003(15)
C33 0.08(2) 0.11(2) 0.17(3) 0.008(19) 0.022(18) 0.048(17)
C34 0.035(18) 0.20(3) 0.30(4) -0.07(3) 0.04(2) -0.02(2)
C35 0.094(15) 0.167(18) 0.150(17) -0.022(14) 0.088(14) -0.020(13)
C36 0.11(2) 0.08(2) 0.13(2) -0.016(18) 0.086(18) -0.019(17)
C37 0.19(3) 0.21(3) 0.13(2) -0.09(2) 0.05(2) 0.03(2)
C38 0.22(3) 0.13(3) 0.10(2) 0.040(17) 0.06(2) -0.05(2)
C39 0.065(19) 0.19(3) 0.13(2) -0.01(2) -0.002(17) -0.034(19)
C40 0.26(4) 0.17(3) 0.21(3) -0.03(2) 0.11(3) 0.09(3)
C41 0.10(2) 0.08(2) 0.105(19) -0.049(17) 0.009(16) 0.009(17)
C42 0.14(2) 0.15(2) 0.11(2) 0.039(19) 0.022(19) 0.04(2)
C43 0.11(2) 0.22(3) 0.19(3) -0.09(3) 0.05(2) 0.00(2)
C44 0.12(2) 0.14(3) 0.19(3) 0.05(2) 0.06(2) 0.10(2)
C45 0.24(3) 0.19(3) 0.19(3) 0.06(2) 0.14(3) 0.12(3)
C46 0.11(2) 0.11(2) 0.18(2) 0.00(2) 0.000(19) -0.03(2)
C47 0.15(3) 0.18(3) 0.19(3) -0.01(2) 0.00(2) -0.02(2)
C48 0.16(3) 0.38(5) 0.21(4) 0.12(3) -0.03(3) -0.03(3)
C49 0.20(3) 0.23(4) 0.23(4) 0.12(3) -0.05(3) 0.03(3)
C50 0.11(3) 0.29(4) 0.29(4) 0.15(3) 0.01(3) -0.02(3)
C51 0.09(2) 0.09(2) 0.12(2) 0.029(16) 0.070(18) -0.006(17)
C52 0.074(18) 0.095(19) 0.066(16) -0.011(14) 0.030(14) -0.024(15)
C53 0.11(2) 0.16(3) 0.10(2) 0.016(19) 0.064(17) 0.026(19)
C54 0.10(2) 0.065(18) 0.106(19) -0.030(13) 0.047(16) -0.013(15)
C55 0.08(2) 0.15(3) 0.17(3) 0.00(2) 0.043(18) -0.029(19)
C56 0.034(16) 0.10(2) 0.085(16) -0.004(14) 0.019(14) -0.006(16)
C57 0.076(18) 0.064(18) 0.103(18) 0.019(15) 0.006(15) 0.003(15)
C58 0.11(2) 0.027(18) 0.25(3) -0.003(18) -0.03(2) 0.016(16)
C59 0.14(2) 0.10(2) 0.10(2) 0.003(16) 0.005(18) 0.003(17)
C60 0.10(2) 0.13(3) 0.20(3) 0.01(2) 0.04(2) 0.005(19)
C61 0.053(17) 0.065(17) 0.070(17) 0.000(14) 0.020(15) -0.025(14)
C62 0.098(19) 0.082(18) 0.072(16) 0.009(13) 0.029(14) 0.010(16)
C63 0.08(2) 0.19(3) 0.14(2) 0.09(2) 0.016(18) -0.038(19)
C64 0.10(2) 0.08(2) 0.29(4) 0.05(2) 0.08(2) 0.017(18)
C65 0.20(3) 0.28(4) 0.16(3) 0.03(3) 0.09(2) -0.11(3)
C66 0.070(17) 0.017(14) 0.078(17) -0.004(13) 0.054(14) -0.001(12)
C67 0.15(2) 0.16(3) 0.17(2) -0.05(2) 0.07(2) -0.04(2)
C68 0.16(3) 0.17(3) 0.12(2) -0.03(2) 0.03(2) 0.07(2)
C69 0.31(4) 0.34(4) 0.29(4) -0.07(3) 0.15(4) 0.16(4)
C70 0.35(4) 0.14(3) 0.22(3) -0.07(2) 0.14(3) -0.11(3)
C71 0.079(19) 0.07(2) 0.13(2) -0.014(17) 0.046(16) -0.014(17)
C72 0.062(17) 0.09(2) 0.097(18) -0.016(15) 0.025(15) -0.016(15)
C73 0.10(2) 0.06(2) 0.23(3) -0.058(18) 0.08(2) -0.010(16)
C74 0.17(3) 0.12(2) 0.16(3) -0.04(2) 0.10(2) -0.01(2)
C75 0.14(3) 0.14(3) 0.22(3) 0.00(2) 0.09(2) 0.03(2)
C76 0.081(18) 0.040(17) 0.078(17) 0.015(15) 0.038(14) 0.003(15)
C77 0.058(16) 0.078(17) 0.069(15) 0.001(13) 0.000(14) -0.020(14)
C78 0.09(2) 0.24(3) 0.088(19) -0.011(19) 0.042(16) -0.07(2)
C79 0.12(2) 0.22(3) 0.10(2) 0.00(2) 0.040(19) -0.02(2)
C80 0.12(2) 0.14(2) 0.12(2) -0.045(18) 0.067(18) -0.029(18)
C81 0.058(17) 0.046(16) 0.082(17) -0.019(13) 0.019(15) 0.008(14)
C82 0.074(18) 0.11(2) 0.12(2) -0.037(17) 0.009(16) 0.031(17)
C83 0.23(3) 0.10(2) 0.28(4) -0.05(2) 0.21(3) -0.02(2)
C84 0.32(4) 0.20(3) 0.19(3) 0.01(3) 0.08(3) 0.15(3)
C85 0.18(3) 0.11(2) 0.21(3) -0.04(2) 0.10(2) 0.02(2)
C86 0.10(2) 0.09(2) 0.064(17) 0.003(16) 0.026(16) 0.016(16)
C87 0.13(2) 0.14(2) 0.18(2) 0.03(2) 0.10(2) 0.010(19)
C88 0.21(3) 0.30(4) 0.16(3) 0.03(3) 0.07(3) -0.04(3)
C89 0.47(5) 0.26(4) 0.31(4) 0.19(3) 0.21(4) 0.05(4)
C90 0.40(5) 0.43(5) 0.26(4) 0.17(4) 0.20(4) 0.03(4)
C91 0.07(2) 0.15(3) 0.15(2) 0.00(2) 0.04(2) 0.00(2)
C92 0.16(3) 0.11(2) 0.19(3) -0.04(2) 0.02(2) -0.01(2)
C93 0.13(3) 0.12(3) 0.34(4) 0.01(3) -0.04(3) -0.04(2)
C94 0.14(3) 0.16(3) 0.31(4) -0.02(3) 0.02(3) 0.01(3)
C95 0.34(4) 0.10(3) 0.25(4) 0.02(3) 0.10(3) -0.02(3)
C96 0.11(2) 0.085(18) 0.085(19) 0.001(14) 0.055(18) -0.013(17)
C97 0.11(2) 0.19(3) 0.17(3) 0.01(2) 0.06(2) 0.01(2)
C98 0.30(4) 0.40(5) 0.21(4) 0.03(3) 0.13(3) 0.10(4)
C99 0.19(3) 0.13(2) 0.12(2) -0.002(18) 0.09(2) 0.04(2)
C100 0.33(4) 0.43(5) 0.15(3) -0.06(3) 0.09(3) -0.14(4)
C101 0.08(2) 0.16(3) 0.12(2) -0.041(19) 0.026(18) 0.011(19)
C102 0.13(2) 0.17(3) 0.15(2) -0.07(2) -0.015(19) 0.04(2)
C103 0.18(3) 0.26(4) 0.28(4) -0.04(3) -0.06(3) -0.08(3)
C104 0.15(3) 0.18(3) 0.15(3) -0.02(2) -0.01(2) -0.03(2)
C105 0.18(3) 0.32(4) 0.13(3) -0.10(3) 0.08(2) -0.03(3)
C106 0.032(15) 0.11(2) 0.038(15) 0.008(16) -0.003(11) -0.008(16)
C107 0.080(18) 0.12(2) 0.12(2) 0.040(18) 0.038(17) -0.014(17)
C108 0.13(2) 0.24(3) 0.11(2) -0.02(2) 0.039(19) -0.10(2)
C109 0.29(4) 0.22(4) 0.25(4) 0.07(3) 0.11(3) -0.03(3)
C110 0.19(3) 0.24(3) 0.15(3) 0.13(2) 0.09(2) 0.02(3)
C111 0.08(2) 0.032(17) 0.137(19) 0.015(15) 0.032(15) -0.022(16)
C112 0.035(16) 0.09(2) 0.16(2) 0.011(16) 0.028(15) 0.012(15)
C113 0.17(3) 0.34(4) 0.16(3) -0.03(3) 0.02(2) 0.14(3)
C114 0.07(2) 0.22(4) 0.36(4) 0.05(3) 0.07(3) 0.01(2)
C115 0.25(4) 0.29(4) 0.16(3) 0.01(3) 0.14(3) 0.06(3)
C116 0.046(17) 0.13(2) 0.087(19) -0.016(17) 0.013(15) -0.011(16)
C117 0.16(2) 0.17(2) 0.075(18) -0.011(18) 0.029(17) -0.01(2)
C118 0.24(4) 0.36(5) 0.31(4) -0.06(4) 0.18(4) -0.02(3)
C119 0.30(4) 0.22(4) 0.17(3) 0.09(3) 0.06(3) -0.04(3)
C120 0.22(4) 0.50(5) 0.20(3) 0.18(4) -0.07(3) -0.06(4)
C121 0.033(16) 0.056(16) 0.13(2) 0.023(14) 0.041(16) 0.025(14)
C122 0.11(2) 0.14(2) 0.091(18) -0.012(16) 0.057(17) -0.009(17)
C123 0.13(2) 0.30(3) 0.064(19) 0.07(2) 0.021(18) -0.04(2)
C124 0.29(4) 0.27(4) 0.14(3) 0.02(3) 0.14(3) 0.00(3)
C125 0.27(4) 0.20(3) 0.18(3) 0.00(2) 0.13(3) 0.03(3)
C126 0.054(18) 0.08(2) 0.11(2) 0.013(16) 0.023(15) 0.000(16)
C127 0.065(18) 0.11(2) 0.15(2) -0.003(17) 0.020(17) -0.017(17)
C128 0.11(2) 0.10(2) 0.24(3) -0.03(2) 0.05(2) -0.046(19)
C129 0.12(2) 0.11(2) 0.18(3) 0.006(19) 0.06(2) -0.032(18)
C130 0.11(2) 0.043(18) 0.19(3) 0.023(17) 0.03(2) 0.000(15)
C131 0.09(2) 0.050(17) 0.067(16) -0.006(13) 0.010(16) -0.023(16)
C132 0.13(2) 0.068(18) 0.097(18) 0.003(15) 0.026(17) 0.001(17)
C133 0.15(2) 0.14(2) 0.060(17) -0.025(15) 0.020(16) -0.056(19)
C134 0.25(3) 0.04(2) 0.16(3) -0.025(17) 0.01(2) 0.02(2)
C135 0.17(3) 0.13(3) 0.16(3) -0.020(19) 0.05(2) -0.01(2)
C136 0.086(19) 0.004(14) 0.074(16) 0.009(11) 0.021(15) 0.012(14)
C137 0.14(2) 0.14(2) 0.11(2) 0.002(18) 0.028(18) -0.064(19)
C138 0.050(17) 0.14(2) 0.12(2) 0.062(17) 0.032(15) -0.011(15)
C139 0.31(4) 0.13(3) 0.23(3) -0.01(2) 0.15(3) -0.07(3)
C140 0.22(3) 0.21(3) 0.17(3) 0.13(2) 0.08(3) 0.10(3)
C141 0.035(16) 0.055(18) 0.112(17) -0.022(15) 0.017(13) -0.007(16)
C142 0.042(16) 0.083(19) 0.15(2) -0.023(16) 0.037(15) -0.032(14)
C143 0.12(3) 0.16(3) 0.21(3) -0.03(2) 0.05(2) -0.01(2)
C144 0.09(2) 0.20(3) 0.12(2) 0.03(2) 0.051(17) -0.068(19)
C145 0.06(2) 0.15(3) 0.19(3) 0.03(2) 0.017(18) 0.019(19)
C146 0.056(17) 0.12(2) 0.10(2) -0.061(19) 0.022(15) -0.013(17)
C147 0.13(2) 0.058(17) 0.090(18) 0.017(14) 0.034(16) -0.038(16)
C148 0.15(2) 0.11(2) 0.11(2) 0.012(16) 0.087(18) 0.003(18)
C149 0.25(3) 0.14(3) 0.13(2) 0.002(18) 0.15(2) 0.06(2)
C150 0.21(3) 0.14(3) 0.16(3) -0.06(2) 0.04(2) -0.05(2)
C151 0.075(19) 0.10(2) 0.098(19) 0.023(17) 0.037(15) 0.028(18)
C152 0.12(2) 0.12(2) 0.15(2) -0.044(19) 0.010(19) -0.009(19)
C153 0.13(3) 0.16(3) 0.25(3) -0.05(3) 0.07(2) 0.04(2)
C154 0.17(3) 0.20(3) 0.12(2) 0.02(2) 0.06(2) 0.11(2)
C155 0.22(4) 0.27(4) 0.25(4) 0.10(3) 0.11(3) 0.00(3)
C156 0.076(18) 0.11(2) 0.096(19) 0.021(17) 0.058(15) -0.003(17)
C157 0.090(19) 0.090(19) 0.095(18) -0.004(15) 0.035(16) 0.012(16)
C158 0.10(2) 0.10(2) 0.20(3) 0.024(19) 0.07(2) 0.005(18)
C159 0.18(3) 0.18(3) 0.12(2) 0.00(2) 0.08(2) -0.06(2)
C160 0.13(2) 0.09(2) 0.15(2) 0.004(17) 0.064(18) -0.012(18)
C161 0.12(2) 0.15(3) 0.15(2) 0.05(2) 0.045(18) -0.01(2)
C162 0.25(3) 0.23(3) 0.23(3) 0.02(3) 0.08(3) -0.01(3)
C163 0.15(2) 0.18(3) 0.16(2) -0.03(2) 0.025(19) 0.00(2)
C164 0.064(17) 0.054(17) 0.077(16) 0.000(13) 0.014(13) -0.003(14)
C165 0.14(2) 0.19(3) 0.17(2) 0.02(2) 0.07(2) 0.03(2)
C166 0.12(2) 0.17(3) 0.17(2) -0.01(2) 0.074(19) -0.01(2)
C167 0.049(15) 0.088(17) 0.042(14) 0.001(12) 0.000(12) -0.004(13)
N168 0.053(13) 0.120(16) 0.095(15) 0.011(12) 0.039(12) -0.033(11)
C169 0.055(15) 0.083(16) 0.056(15) 0.001(12) 0.033(13) -0.015(12)
C170 0.12(2) 0.13(2) 0.107(19) 0.021(16) 0.075(17) -0.022(16)
C171 0.14(2) 0.14(2) 0.104(19) -0.006(17) 0.049(18) -0.043(17)
C172 0.11(2) 0.14(2) 0.14(2) -0.009(18) 0.035(18) 0.011(17)
C173 0.19(3) 0.20(3) 0.18(3) 0.05(2) 0.05(2) -0.03(2)
C174 0.26(3) 0.25(3) 0.18(3) 0.06(2) 0.07(2) 0.01(2)
C175 0.34(4) 0.33(4) 0.30(4) -0.01(3) 0.10(3) 0.01(3)
C176 0.35(4) 0.31(4) 0.31(4) -0.05(3) 0.11(3) 0.03(3)
C177 0.19(3) 0.21(3) 0.22(3) 0.00(2) 0.07(2) -0.01(2)
C178 0.14(2) 0.13(2) 0.14(2) -0.018(17) 0.057(19) -0.020(18)
C179 0.10(2) 0.17(2) 0.17(2) 0.009(19) 0.089(19) -0.019(17)
C180 0.11(2) 0.15(2) 0.099(19) -0.039(16) 0.080(17) -0.017(16)
N181 0.107(17) 0.112(16) 0.077(14) -0.033(12) 0.031(13) -0.032(13)
C182 0.09(2) 0.16(2) 0.14(2) -0.031(19) 0.040(18) 0.055(17)
C183 0.11(2) 0.08(2) 0.14(2) -0.014(16) 0.069(17) -0.008(17)
C184 0.11(2) 0.20(3) 0.20(2) -0.06(2) 0.10(2) -0.01(2)
C185 0.079(19) 0.15(2) 0.17(2) -0.024(19) 0.038(17) -0.044(18)
C186 0.14(2) 0.16(2) 0.16(2) -0.006(19) 0.112(19) -0.04(2)
C187 0.46(5) 0.26(4) 0.17(3) -0.18(3) 0.15(3) -0.10(4)
C188 0.15(2) 0.22(3) 0.17(2) -0.09(2) 0.10(2) -0.05(2)
C189 0.16(2) 0.23(3) 0.16(2) -0.04(2) 0.11(2) -0.01(2)
C190 0.17(3) 0.24(4) 0.19(3) 0.04(3) 0.08(3) 0.01(3)
Cr1 0.061(3) 0.059(3) 0.075(3) 0.007(2) 0.013(2) -0.007(2)
Cr2 0.059(3) 0.067(3) 0.071(3) -0.005(2) 0.028(2) -0.009(2)
Cr3 0.068(3) 0.073(3) 0.094(3) 0.004(2) 0.026(2) -0.004(2)
Cr4 0.070(3) 0.093(4) 0.095(3) 0.009(2) 0.031(2) 0.003(2)
Cr5 0.071(4) 0.159(5) 0.169(5) 0.061(4) 0.031(3) 0.005(3)
Cr6 0.078(3) 0.081(4) 0.096(3) -0.012(2) 0.016(2) -0.005(2)
Cr7 0.060(3) 0.077(3) 0.093(3) -0.008(2) 0.023(2) -0.007(2)
Cr8 0.061(3) 0.083(4) 0.115(4) 0.010(3) 0.002(2) -0.011(2)
Cr9 0.059(3) 0.069(3) 0.081(3) -0.013(2) 0.029(2) -0.004(2)
Cr10 0.052(3) 0.071(3) 0.100(3) -0.017(2) 0.021(2) -0.003(2)
Cr11 0.046(3) 0.083(3) 0.092(3) -0.013(2) 0.018(2) -0.010(2)
Cr12 0.060(3) 0.091(4) 0.111(3) 0.000(2) 0.030(2) -0.002(2)
Cr13 0.056(3) 0.100(4) 0.108(4) 0.003(2) 0.026(2) 0.000(2)
Cr14 0.065(3) 0.105(4) 0.103(3) -0.008(3) 0.027(2) 0.005(3)
Cr15 0.072(3) 0.121(4) 0.091(3) -0.017(3) 0.015(3) -0.006(3)
Cr16 0.070(3) 0.093(4) 0.091(3) -0.010(2) 0.024(2) 0.003(3)
Ni1 0.061(3) 0.059(3) 0.075(3) 0.007(2) 0.013(2) -0.007(2)
Ni2 0.059(3) 0.067(3) 0.071(3) -0.005(2) 0.028(2) -0.009(2)
Ni3 0.068(3) 0.073(3) 0.094(3) 0.004(2) 0.026(2) -0.004(2)
Ni4 0.070(3) 0.093(4) 0.095(3) 0.009(2) 0.031(2) 0.003(2)
Ni5 0.071(4) 0.159(5) 0.169(5) 0.061(4) 0.031(3) 0.005(3)
Ni6 0.078(3) 0.081(4) 0.096(3) -0.012(2) 0.016(2) -0.005(2)
Ni7 0.060(3) 0.077(3) 0.093(3) -0.008(2) 0.023(2) -0.007(2)
Ni8 0.061(3) 0.083(4) 0.115(4) 0.010(3) 0.002(2) -0.011(2)
Ni9 0.059(3) 0.069(3) 0.081(3) -0.013(2) 0.029(2) -0.004(2)
Ni10 0.052(3) 0.071(3) 0.100(3) -0.017(2) 0.021(2) -0.003(2)
Ni11 0.046(3) 0.083(3) 0.092(3) -0.013(2) 0.018(2) -0.010(2)
Ni12 0.060(3) 0.091(4) 0.111(3) 0.000(2) 0.030(2) -0.002(2)
Ni13 0.056(3) 0.100(4) 0.108(4) 0.003(2) 0.026(2) 0.000(2)
Ni14 0.065(3) 0.105(4) 0.103(3) -0.008(3) 0.027(2) 0.005(3)
Ni15 0.072(3) 0.121(4) 0.091(3) -0.017(3) 0.015(3) -0.006(3)
Ni16 0.070(3) 0.093(4) 0.091(3) -0.010(2) 0.024(2) 0.003(3)
F1 0.065(8) 0.073(9) 0.070(8) -0.009(6) 0.027(6) 0.001(7)
F2 0.055(8) 0.051(8) 0.086(8) 0.010(6) 0.019(6) 0.007(6)
F3 0.044(8) 0.092(10) 0.093(9) 0.000(7) 0.026(7) -0.023(7)
F4 0.077(9) 0.069(10) 0.105(10) 0.012(7) 0.023(7) -0.014(7)
F5 0.058(8) 0.103(10) 0.065(8) 0.005(6) 0.029(6) -0.003(7)
F6 0.066(9) 0.070(9) 0.086(9) 0.001(6) 0.024(7) 0.001(7)
F7 0.059(8) 0.053(9) 0.101(9) -0.019(6) 0.021(7) -0.009(6)
F8 0.051(8) 0.067(9) 0.097(9) -0.007(6) 0.010(6) -0.017(7)
F9 0.041(8) 0.094(10) 0.087(8) -0.015(7) 0.022(6) -0.012(7)
F10 0.049(8) 0.072(9) 0.082(8) -0.026(6) 0.019(6) -0.016(6)
F11 0.078(9) 0.078(10) 0.089(9) 0.005(7) 0.034(7) 0.001(7)
F12 0.060(9) 0.100(10) 0.093(9) -0.013(7) 0.026(7) -0.005(7)
F13 0.043(7) 0.052(8) 0.076(8) -0.014(6) 0.024(6) -0.005(6)
F14 0.080(9) 0.087(10) 0.096(9) -0.008(7) 0.045(7) 0.001(7)
F15 0.041(8) 0.096(10) 0.098(9) -0.012(7) 0.012(7) -0.005(7)
F16 0.065(8) 0.066(9) 0.074(8) -0.007(6) 0.022(6) 0.002(7)
065 0.13(2) 0.21(3) 0.43(4) 0.05(3) 0.13(2) 0.035(19)
O1 0.136(15) 0.141(16) 0.097(13) -0.001(11) 0.039(11) -0.064(13)
O2 0.103(12) 0.056(11) 0.069(10) -0.021(8) 0.012(9) -0.022(9)
O3 0.078(13) 0.054(12) 0.199(16) 0.044(11) 0.012(12) 0.017(10)
O4 0.108(14) 0.061(14) 0.144(15) -0.002(11) -0.004(11) -0.023(11)
O5 0.089(14) 0.114(16) 0.157(16) 0.063(12) -0.020(12) -0.027(12)
O6 0.068(12) 0.134(14) 0.078(12) 0.026(10) 0.011(9) -0.013(10)
O7 0.104(14) 0.085(14) 0.117(14) -0.018(10) 0.015(11) 0.000(11)
O8 0.033(10) 0.062(11) 0.099(11) -0.023(8) 0.027(9) 0.004(8)
O9 0.093(13) 0.087(13) 0.105(12) 0.008(9) 0.033(10) -0.013(11)
O10 0.058(13) 0.078(14) 0.194(17) 0.024(12) -0.012(11) 0.001(10)
O11 0.057(12) 0.138(15) 0.099(12) -0.013(10) 0.040(10) 0.012(10)
O12 0.108(14) 0.101(13) 0.113(14) 0.020(10) 0.068(11) 0.032(10)
O13 0.066(13) 0.051(12) 0.160(15) -0.012(10) 0.011(11) 0.004(9)
O14 0.066(12) 0.128(16) 0.184(17) 0.067(13) 0.023(11) -0.014(11)
O15 0.108(15) 0.174(19) 0.132(16) -0.034(14) 0.034(13) 0.015(13)
O16 0.085(12) 0.118(15) 0.077(11) -0.055(10) 0.033(9) -0.024(11)
O17 0.078(14) 0.178(19) 0.183(18) 0.042(15) 0.066(13) 0.041(13)
O18 0.061(12) 0.124(15) 0.119(13) -0.013(10) 0.047(10) -0.026(10)
O19 0.081(13) 0.124(16) 0.163(15) 0.042(13) -0.013(11) -0.035(12)
O20 0.047(11) 0.109(14) 0.117(13) 0.018(10) 0.015(9) -0.008(10)
O21 0.086(12) 0.081(12) 0.051(9) 0.006(7) 0.013(9) -0.010(10)
O22 0.074(11) 0.101(12) 0.056(10) -0.018(8) 0.027(8) -0.044(10)
O23 0.056(11) 0.068(13) 0.135(13) -0.007(9) 0.019(10) -0.010(9)
O24 0.087(12) 0.060(11) 0.096(11) -0.011(8) 0.040(10) -0.017(9)
O25 0.066(11) 0.066(11) 0.085(11) -0.003(8) 0.025(9) 0.006(9)
O26 0.062(11) 0.063(11) 0.068(10) 0.005(8) 0.027(8) -0.018(8)
O27 0.060(11) 0.085(12) 0.073(11) -0.011(9) 0.024(9) 0.015(8)
O28 0.092(13) 0.082(13) 0.075(11) -0.002(9) 0.025(9) 0.021(10)
O29 0.059(10) 0.085(12) 0.065(9) -0.015(8) 0.034(8) 0.014(9)
O30 0.097(13) 0.045(12) 0.135(14) -0.005(10) 0.045(11) -0.013(9)
O31 0.104(13) 0.074(12) 0.057(10) 0.005(8) 0.017(9) -0.033(10)
O32 0.068(11) 0.094(14) 0.101(12) 0.013(10) 0.012(9) 0.021(10)
O33 0.076(12) 0.091(13) 0.118(13) -0.004(10) 0.037(10) 0.035(11)
O34 0.044(10) 0.049(10) 0.102(12) 0.011(8) 0.020(8) 0.023(8)
O35 0.086(12) 0.061(11) 0.103(12) -0.002(9) 0.043(10) 0.001(9)
O36 0.085(13) 0.086(13) 0.106(13) -0.001(10) 0.037(10) -0.012(10)
O37 0.095(13) 0.057(11) 0.096(11) -0.015(8) 0.016(10) 0.036(10)
O38 0.072(14) 0.078(14) 0.179(16) -0.048(12) 0.012(12) -0.017(11)
O39 0.078(12) 0.082(12) 0.088(12) -0.009(9) 0.020(9) 0.000(9)
O40 0.115(15) 0.188(17) 0.076(12) -0.019(10) 0.053(11) 0.002(12)
O41 0.086(14) 0.147(16) 0.111(13) -0.007(11) 0.013(11) 0.024(12)
O42 0.048(10) 0.116(14) 0.098(12) -0.013(10) 0.021(9) -0.011(9)
O43 0.069(12) 0.113(14) 0.102(13) 0.009(10) 0.039(10) -0.003(9)
O44 0.109(14) 0.071(13) 0.126(14) 0.017(11) 0.059(10) -0.006(11)
O45 0.066(11) 0.071(13) 0.142(13) -0.033(11) 0.038(9) -0.031(10)
O46 0.053(11) 0.090(13) 0.113(12) -0.003(9) 0.034(9) -0.015(9)
O47 0.077(12) 0.125(15) 0.081(11) -0.002(10) 0.014(9) -0.001(11)
O48 0.064(11) 0.128(14) 0.058(11) 0.018(9) 0.011(9) -0.019(10)
O49 0.053(12) 0.106(13) 0.113(13) -0.008(10) 0.022(10) -0.008(10)
O50 0.068(12) 0.119(14) 0.093(11) 0.026(9) 0.035(10) 0.003(11)
O51 0.091(14) 0.079(15) 0.162(16) 0.016(11) -0.001(11) 0.013(11)
O52 0.107(14) 0.078(12) 0.093(12) -0.007(9) 0.020(10) 0.015(11)
O53 0.078(12) 0.073(12) 0.102(12) -0.008(9) 0.033(10) 0.009(10)
O54 0.075(13) 0.145(16) 0.102(13) -0.019(11) 0.037(10) 0.002(11)
O55 0.081(12) 0.114(14) 0.109(12) 0.006(9) 0.059(10) 0.002(10)
O56 0.067(12) 0.070(13) 0.106(12) 0.018(10) 0.010(9) -0.020(10)
O57 0.049(11) 0.106(13) 0.089(11) -0.015(9) 0.010(8) 0.002(9)
O58 0.062(12) 0.091(14) 0.130(13) -0.010(11) 0.033(9) -0.014(11)
O59 0.065(12) 0.085(14) 0.094(12) -0.003(10) 0.019(9) 0.024(10)
O60 0.102(13) 0.079(13) 0.093(12) 0.006(9) 0.004(10) 0.014(10)
O61 0.043(10) 0.096(14) 0.131(13) 0.007(10) 0.034(9) 0.019(10)
O62 0.095(13) 0.092(13) 0.076(11) -0.015(9) 0.022(10) 0.001(10)
O63 0.090(12) 0.087(13) 0.089(12) -0.018(9) 0.035(10) 0.004(10)
O64 0.080(12) 0.074(12) 0.088(11) -0.016(9) 0.049(9) -0.010(9)
S1 0.178(11) 0.335(16) 0.168(10) 0.075(10) 0.075(8) -0.024(10)
S2 0.187(11) 0.297(15) 0.182(10) -0.068(10) 0.080(9) 0.035(10)

loop_
_atom_type_symbol
_atom_type_description
_atom_type_scat_dispersion_real
_atom_type_scat_dispersion_imag
_atom_type_scat_source
C C 0.0033 0.0016 'International Tables Vol C Tables 4.2.6.8 and 6.1.1.4'
Cr Cr 0.3209 0.6236 'International Tables Vol C Tables 4.2.6.8 and 6.1.1.4'
F F 0.0171 0.0103 'International Tables Vol C Tables 4.2.6.8 and 6.1.1.4'
N N 0.0061 0.0033 'International Tables Vol C Tables 4.2.6.8 and 6.1.1.4'
Ni Ni 0.3393 1.1124 'International Tables Vol C Tables 4.2.6.8 and 6.1.1.4'
O O 0.0106 0.006 'International Tables Vol C Tables 4.2.6.8 and 6.1.1.4'
S S 0.1246 0.1234 'International Tables Vol C Tables 4.2.6.8 and 6.1.1.4'
H H 0 0 'International Tables Vol C Tables 4.2.6.8 and 6.1.1.4'

loop_
_geom_angle_atom_site_label_1
_geom_angle_atom_site_label_2
_geom_angle_atom_site_label_3
_geom_angle
O2 C1 O1 118.1(19)
O2 C1 C2 121(2)
O1 C1 C2 120(2)
C4 C2 C3 114.2(18)
C4 C2 C5 105.6(16)
C3 C2 C5 107.3(17)
C4 C2 C1 107.4(16)
C3 C2 C1 113.1(17)
C5 C2 C1 109.0(16)
C2 C3 H3A 109.5
C2 C3 H3B 109.5
H3A C3 H3B 109.5
C2 C3 H3C 109.5
H3A C3 H3C 109.5
H3B C3 H3C 109.5
C2 C4 H4A 109.5
C2 C4 H4B 109.5
H4A C4 H4B 109.5
C2 C4 H4C 109.5
H4A C4 H4C 109.5
H4B C4 H4C 109.5
C2 C5 H5A 109.5
C2 C5 H5B 109.5
H5A C5 H5B 109.5
C2 C5 H5C 109.5
H5A C5 H5C 109.5
H5B C5 H5C 109.5
O4 C6 O3 131(2)
O4 C6 C7 119(2)
O3 C6 C7 108.8(19)
C9 C7 C8 115.1(16)
C9 C7 C10 113.0(17)
C8 C7 C10 107.6(16)
C9 C7 C6 107.9(16)
C8 C7 C6 107.4(15)
C10 C7 C6 105.3(16)
C7 C8 H8A 109.5
C7 C8 H8B 109.5
H8A C8 H8B 109.5
C7 C8 H8C 109.5
H8A C8 H8C 109.5
H8B C8 H8C 109.5
C7 C9 H9A 109.5
C7 C9 H9B 109.5
H9A C9 H9B 109.5
C7 C9 H9C 109.5
H9A C9 H9C 109.5
H9B C9 H9C 109.5
C7 C10 H10A 109.5
C7 C10 H10B 109.5
H10A C10 H10B 109.5
C7 C10 H10C 109.5
H10A C10 H10C 109.5
H10B C10 H10C 109.5
O5 C11 O6 123(2)
O5 C11 C12 118(2)
O6 C11 C12 118(2)
C14 C12 C13 113.8(16)
C14 C12 C15 111.6(16)
C13 C12 C15 110.6(15)
C14 C12 C11 107.2(15)
C13 C12 C11 107.3(15)
C15 C12 C11 105.8(15)
C12 C13 H13A 109.5
C12 C13 H13B 109.5
H13A C13 H13B 109.5
C12 C13 H13C 109.5
H13A C13 H13C 109.5
H13B C13 H13C 109.5
C12 C14 H14A 109.5
C12 C14 H14B 109.5
H14A C14 H14B 109.5
C12 C14 H14C 109.5
H14A C14 H14C 109.5
H14B C14 H14C 109.5
C12 C15 H15A 109.5
C12 C15 H15B 109.5
H15A C15 H15B 109.5
C12 C15 H15C 109.5
H15A C15 H15C 109.5
H15B C15 H15C 109.5
O8 C16 O7 127.4(19)
O8 C16 C17 122(2)
O7 C16 C17 110.3(19)
C19 C17 C18 110.4(17)
C19 C17 C16 105.8(16)
C18 C17 C16 112.9(16)
C19 C17 C20 113.0(18)
C18 C17 C20 109.6(16)
C16 C17 C20 105.0(15)
C17 C18 H18A 109.5
C17 C18 H18B 109.5
H18A C18 H18B 109.5
C17 C18 H18C 109.5
H18A C18 H18C 109.5
H18B C18 H18C 109.5
C17 C19 H19A 109.5
C17 C19 H19B 109.5
H19A C19 H19B 109.5
C17 C19 H19C 109.5
H19A C19 H19C 109.5
H19B C19 H19C 109.5
C17 C20 H20A 109.5
C17 C20 H20B 109.5
H20A C20 H20B 109.5
C17 C20 H20C 109.5
H20A C20 H20C 109.5
H20B C20 H20C 109.5
O10 C21 O9 129(2)
O10 C21 C22 119(2)
O9 C21 C22 110(2)
C24 C22 C23 110.6(15)
C24 C22 C25 113.8(16)
C23 C22 C25 111.3(15)
C24 C22 C21 102.2(14)
C23 C22 C21 111.9(15)
C25 C22 C21 106.6(15)
C22 C23 H23A 109.5
C22 C23 H23B 109.5
H23A C23 H23B 109.5
C22 C23 H23C 109.5
H23A C23 H23C 109.5
H23B C23 H23C 109.5
C22 C24 H24A 109.5
C22 C24 H24B 109.5
H24A C24 H24B 109.5
C22 C24 H24C 109.5
H24A C24 H24C 109.5
H24B C24 H24C 109.5
C22 C25 H25A 109.5
C22 C25 H25B 109.5
H25A C25 H25B 109.5
C22 C25 H25C 109.5
H25A C25 H25C 109.5
H25B C25 H25C 109.5
O11 C26 O12 124.4(18)
O11 C26 C27 114.2(18)
O12 C26 C27 121(2)
C29 C27 C28 109.6(16)
C29 C27 C30 113.6(16)
C28 C27 C30 111.3(16)
C29 C27 C26 106.6(14)
C28 C27 C26 109.1(15)
C30 C27 C26 106.4(15)
C27 C28 H28A 109.5
C27 C28 H28B 109.5
H28A C28 H28B 109.5
C27 C28 H28C 109.5
H28A C28 H28C 109.5
H28B C28 H28C 109.5
C27 C29 H29A 109.5
C27 C29 H29B 109.5
H29A C29 H29B 109.5
C27 C29 H29C 109.5
H29A C29 H29C 109.5
H29B C29 H29C 109.5
C27 C30 H30A 109.5
C27 C30 H30B 109.5
H30A C30 H30B 109.5
C27 C30 H30C 109.5
H30A C30 H30C 109.5
H30B C30 H30C 109.5
O14 C31 O13 130(2)
O14 C31 C32 113.5(19)
O13 C31 C32 115(2)
C34 C32 C33 110.2(15)
C34 C32 C35 111.9(15)
C33 C32 C35 112.5(15)
C34 C32 C31 106.7(15)
C33 C32 C31 112.1(15)
C35 C32 C31 103.0(14)
C32 C33 H33A 109.5
C32 C33 H33B 109.5
H33A C33 H33B 109.5
C32 C33 H33C 109.5
H33A C33 H33C 109.5
H33B C33 H33C 109.5
C32 C34 H34A 109.5
C32 C34 H34B 109.5
H34A C34 H34B 109.5
C32 C34 H34C 109.5
H34A C34 H34C 109.5
H34B C34 H34C 109.5
C32 C35 H35A 109.5
C32 C35 H35B 109.5
H35A C35 H35B 109.5
C32 C35 H35C 109.5
H35A C35 H35C 109.5
H35B C35 H35C 109.5
O15 C36 O16 125(2)
O15 C36 C37 120(2)
O16 C36 C37 111.5(19)
C39 C37 C38 119.4(17)
C39 C37 C40 107.3(16)
C38 C37 C40 107.1(15)
C39 C37 C36 110.4(15)
C38 C37 C36 108.0(15)
C40 C37 C36 103.4(15)
C37 C38 H38A 109.5
C37 C38 H38B 109.5
H38A C38 H38B 109.5
C37 C38 H38C 109.5
H38A C38 H38C 109.5
H38B C38 H38C 109.5
C37 C39 H39A 109.5
C37 C39 H39B 109.5
H39A C39 H39B 109.5
C37 C39 H39C 109.5
H39A C39 H39C 109.5
H39B C39 H39C 109.5
C37 C40 H40A 109.5
C37 C40 H40B 109.5
H40A C40 H40B 109.5
C37 C40 H40C 109.5
H40A C40 H40C 109.5
H40B C40 H40C 109.5
O17 C41 O18 128(2)
O17 C41 C42 115(2)
O18 C41 C42 115.0(19)
C44 C42 C43 110.7(16)
C44 C42 C45 109.0(16)
C43 C42 C45 113.5(17)
C44 C42 C41 108.0(15)
C43 C42 C41 108.0(16)
C45 C42 C41 107.4(16)
C42 C43 H43A 109.5
C42 C43 H43B 109.5
H43A C43 H43B 109.5
C42 C43 H43C 109.5
H43A C43 H43C 109.5
H43B C43 H43C 109.5
C42 C44 H44A 109.5
C42 C44 H44B 109.5
H44A C44 H44B 109.5
C42 C44 H44C 109.5
H44A C44 H44C 109.5
H44B C44 H44C 109.5
C42 C45 H45A 109.5
C42 C45 H45B 109.5
H45A C45 H45B 109.5
C42 C45 H45C 109.5
H45A C45 H45C 109.5
H45B C45 H45C 109.5
O20 C46 O19 124(2)
O20 C46 C47 119(2)
O19 C46 C47 107.5(19)
C49 C47 C48 116.1(19)
C49 C47 C50 106.7(17)
C48 C47 C50 112.6(18)
C49 C47 C46 107.1(17)
C48 C47 C46 109.9(17)
C50 C47 C46 103.5(16)
C47 C48 H48A 109.5
C47 C48 H48B 109.5
H48A C48 H48B 109.5
C47 C48 H48C 109.5
H48A C48 H48C 109.5
H48B C48 H48C 109.5
C47 C49 H49A 109.5
C47 C49 H49B 109.5
H49A C49 H49B 109.5
C47 C49 H49C 109.5
H49A C49 H49C 109.5
H49B C49 H49C 109.5
C47 C50 H50A 109.5
C47 C50 H50B 109.5
H50A C50 H50B 109.5
C47 C50 H50C 109.5
H50A C50 H50C 109.5
H50B C50 H50C 109.5
O22 C51 O21 123.8(18)
O22 C51 C52 123.2(18)
O21 C51 C52 110.5(18)
C54 C52 C53 110.2(14)
C54 C52 C55 112.3(14)
C53 C52 C55 112.3(15)
C54 C52 C51 104.2(13)
C53 C52 C51 109.3(14)
C55 C52 C51 108.2(14)
C52 C53 H53A 109.5
C52 C53 H53B 109.5
H53A C53 H53B 109.5
C52 C53 H53C 109.5
H53A C53 H53C 109.5
H53B C53 H53C 109.5
C52 C54 H54A 109.5
C52 C54 H54B 109.5
H54A C54 H54B 109.5
C52 C54 H54C 109.5
H54A C54 H54C 109.5
H54B C54 H54C 109.5
C52 C55 H55A 109.5
C52 C55 H55B 109.5
H55A C55 H55B 109.5
C52 C55 H55C 109.5
H55A C55 H55C 109.5
H55B C55 H55C 109.5
O23 C56 O24 124.8(17)
O23 C56 C57 126.3(18)
O24 C56 C57 108.6(16)
C59 C57 C58 112.3(15)
C59 C57 C56 112.4(14)
C58 C57 C56 110.3(14)
C59 C57 C60 109.5(14)
C58 C57 C60 108.3(14)
C56 C57 C60 103.6(14)
C57 C58 H58A 109.5
C57 C58 H58B 109.5
H58A C58 H58B 109.5
C57 C58 H58C 109.5
H58A C58 H58C 109.5
H58B C58 H58C 109.5
C57 C59 H59A 109.5
C57 C59 H59B 109.5
H59A C59 H59B 109.5
C57 C59 H59C 109.5
H59A C59 H59C 109.5
H59B C59 H59C 109.5
C57 C60 H60A 109.5
C57 C60 H60B 109.5
H60A C60 H60B 109.5
C57 C60 H60C 109.5
H60A C60 H60C 109.5
H60B C60 H60C 109.5
O26 C61 O25 127.2(16)
O26 C61 C62 120.4(17)
O25 C61 C62 112.3(17)
C64 C62 C63 114.6(15)
C64 C62 C65 112.4(15)
C63 C62 C65 110.2(15)
C64 C62 C61 105.2(14)
C63 C62 C61 108.7(14)
C65 C62 C61 105.1(14)
C62 C63 H63A 109.5
C62 C63 H63B 109.5
H63A C63 H63B 109.5
C62 C63 H63C 109.5
H63A C63 H63C 109.5
H63B C63 H63C 109.5
C62 C64 H64A 109.5
C62 C64 H64B 109.5
H64A C64 H64B 109.5
C62 C64 H64C 109.5
H64A C64 H64C 109.5
H64B C64 H64C 109.5
C62 C65 H65A 109.5
C62 C65 H65B 109.5
H65A C65 H65B 109.5
C62 C65 H65C 109.5
H65A C65 H65C 109.5
H65B C65 H65C 109.5
O28 C66 O27 126.3(16)
O28 C66 C67 119.2(19)
O27 C66 C67 114.0(17)
C69 C67 C68 113.4(17)
C69 C67 C70 110.9(17)
C68 C67 C70 110.5(16)
C69 C67 C66 106.6(15)
C68 C67 C66 111.2(16)
C70 C67 C66 103.6(15)
C67 C68 H68A 109.5
C67 C68 H68B 109.5
H68A C68 H68B 109.5
C67 C68 H68C 109.5
H68A C68 H68C 109.5
H68B C68 H68C 109.5
C67 C69 H69A 109.5
C67 C69 H69B 109.5
H69A C69 H69B 109.5
C67 C69 H69C 109.5
H69A C69 H69C 109.5
H69B C69 H69C 109.5
C67 C70 H70A 109.5
C67 C70 H70B 109.5
H70A C70 H70B 109.5
C67 C70 H70C 109.5
H70A C70 H70C 109.5
H70B C70 H70C 109.5
O30 C71 O29 125(2)
O30 C71 C72 122(2)
O29 C71 C72 111.8(17)
C74 C72 C73 112.5(15)
C74 C72 C75 115.4(16)
C73 C72 C75 106.1(14)
C74 C72 C71 108.9(15)
C73 C72 C71 108.7(15)
C75 C72 C71 104.8(14)
C72 C73 H73A 109.5
C72 C73 H73B 109.5
H73A C73 H73B 109.5
C72 C73 H73C 109.5
H73A C73 H73C 109.5
H73B C73 H73C 109.5
C72 C74 H74A 109.5
C72 C74 H74B 109.5
H74A C74 H74B 109.5
C72 C74 H74C 109.5
H74A C74 H74C 109.5
H74B C74 H74C 109.5
C72 C75 H75A 109.5
C72 C75 H75B 109.5
H75A C75 H75B 109.5
C72 C75 H75C 109.5
H75A C75 H75C 109.5
H75B C75 H75C 109.5
O31 C76 O32 125.4(18)
O31 C76 C77 120.4(18)
O32 C76 C77 113.3(17)
C79 C77 C78 111.9(14)
C79 C77 C80 106.6(14)
C78 C77 C80 111.5(14)
C79 C77 C76 111.3(15)
C78 C77 C76 109.7(13)
C80 C77 C76 105.6(13)
C77 C78 H78A 109.5
C77 C78 H78B 109.5
H78A C78 H78B 109.5
C77 C78 H78C 109.5
H78A C78 H78C 109.5
H78B C78 H78C 109.5
C77 C79 H79A 109.5
C77 C79 H79B 109.5
H79A C79 H79B 109.5
C77 C79 H79C 109.5
H79A C79 H79C 109.5
H79B C79 H79C 109.5
C77 C80 H80A 109.5
C77 C80 H80B 109.5
H80A C80 H80B 109.5
C77 C80 H80C 109.5
H80A C80 H80C 109.5
H80B C80 H80C 109.5
O33 C81 O34 124.7(16)
O33 C81 C82 122.1(18)
O34 C81 C82 112.7(17)
C84 C82 C83 115.4(16)
C84 C82 C85 109.4(16)
C83 C82 C85 111.8(15)
C84 C82 C81 107.0(15)
C83 C82 C81 107.5(14)
C85 C82 C81 105.1(14)
C82 C83 H83A 109.5
C82 C83 H83B 109.5
H83A C83 H83B 109.5
C82 C83 H83C 109.5
H83A C83 H83C 109.5
H83B C83 H83C 109.5
C82 C84 H84A 109.5
C82 C84 H84B 109.5
H84A C84 H84B 109.5
C82 C84 H84C 109.5
H84A C84 H84C 109.5
H84B C84 H84C 109.5
C82 C85 H85A 109.5
C82 C85 H85B 109.5
H85A C85 H85B 109.5
C82 C85 H85C 109.5
H85A C85 H85C 109.5
H85B C85 H85C 109.5
O36 C86 O35 125.9(19)
O36 C86 C87 120(2)
O35 C86 C87 113.7(19)
C89 C87 C88 114.9(18)
C89 C87 C90 107.0(17)
C88 C87 C90 112.3(17)
C89 C87 C86 106.0(16)
C88 C87 C86 111.9(16)
C90 C87 C86 103.9(16)
C87 C88 H88A 109.5
C87 C88 H88B 109.5
H88A C88 H88B 109.5
C87 C88 H88C 109.5
H88A C88 H88C 109.5
H88B C88 H88C 109.5
C87 C89 H89A 109.5
C87 C89 H89B 109.5
H89A C89 H89B 109.5
C87 C89 H89C 109.5
H89A C89 H89C 109.5
H89B C89 H89C 109.5
C87 C90 H90A 109.5
C87 C90 H90B 109.5
H90A C90 H90B 109.5
C87 C90 H90C 109.5
H90A C90 H90C 109.5
H90B C90 H90C 109.5
O38 C91 O37 125(2)
O38 C91 C92 124(3)
O37 C91 C92 111(2)
C94 C92 C93 109.5(17)
C94 C92 C95 110.0(17)
C93 C92 C95 111.6(17)
C94 C92 C91 108.4(17)
C93 C92 C91 108.4(17)
C95 C92 C91 108.8(17)
C92 C93 H93A 109.5
C92 C93 H93B 109.5
H93A C93 H93B 109.5
C92 C93 H93C 109.5
H93A C93 H93C 109.5
H93B C93 H93C 109.5
C92 C94 H94A 109.5
C92 C94 H94B 109.5
H94A C94 H94B 109.5
C92 C94 H94C 109.5
H94A C94 H94C 109.5
H94B C94 H94C 109.5
C92 C95 H95A 109.5
C92 C95 H95B 109.5
H95A C95 H95B 109.5
C92 C95 H95C 109.5
H95A C95 H95C 109.5
H95B C95 H95C 109.5
O40 C96 O39 120.3(19)
O40 C96 C97 121(2)
O39 C96 C97 118.3(19)
C99 C97 C98 115.4(17)
C99 C97 C100 109.0(17)
C98 C97 C100 108.9(17)
C99 C97 C96 109.2(16)
C98 C97 C96 110.0(16)
C100 C97 C96 103.7(15)
C97 C98 H98A 109.5
C97 C98 H98B 109.5
H98A C98 H98B 109.5
C97 C98 H98C 109.5
H98A C98 H98C 109.5
H98B C98 H98C 109.5
C97 C99 H99A 109.5
C97 C99 H99B 109.5
H99A C99 H99B 109.5
C97 C99 H99C 109.5
H99A C99 H99C 109.5
H99B C99 H99C 109.5
C97 C100 H10D 109.5
C97 C100 H10E 109.5
H10D C100 H10E 109.5
C97 C100 H10F 109.5
H10D C100 H10F 109.5
H10E C100 H10F 109.5
O41 C101 O42 123(2)
O41 C101 C102 120(2)
O42 C101 C102 116.1(19)
C104 C102 C103 113.6(17)
C104 C102 C105 112.6(17)
C103 C102 C105 110.4(17)
C104 C102 C101 109.0(16)
C103 C102 C101 109.5(16)
C105 C102 C101 100.8(15)
C102 C103 H10G 109.5
C102 C103 H10H 109.5
H10G C103 H10H 109.5
C102 C103 H10I 109.5
H10G C103 H10I 109.5
H10H C103 H10I 109.5
C102 C104 H10J 109.5
C102 C104 H10K 109.5
H10J C104 H10K 109.5
C102 C104 H10L 109.5
H10J C104 H10L 109.5
H10K C104 H10L 109.5
C102 C105 H10M 109.5
C102 C105 H10N 109.5
H10M C105 H10N 109.5
C102 C105 H10O 109.5
H10M C105 H10O 109.5
H10N C105 H10O 109.5
O44 C106 O43 126.0(19)
O44 C106 C107 116.0(19)
O43 C106 C107 117(2)
C109 C107 C108 113.4(16)
C109 C107 C110 111.0(16)
C108 C107 C110 111.6(15)
C109 C107 C106 108.5(16)
C108 C107 C106 108.9(15)
C110 C107 C106 102.8(14)
C107 C108 H10P 109.5
C107 C108 H10Q 109.5
H10P C108 H10Q 109.5
C107 C108 H10R 109.5
H10P C108 H10R 109.5
H10Q C108 H10R 109.5
C107 C109 H10S 109.5
C107 C109 H10T 109.5
H10S C109 H10T 109.5
C107 C109 H10U 109.5
H10S C109 H10U 109.5
H10T C109 H10U 109.5
C107 C110 H11A 109.5
C107 C110 H11B 109.5
H11A C110 H11B 109.5
C107 C110 H11C 109.5
H11A C110 H11C 109.5
H11B C110 H11C 109.5
O46 C111 O45 124.8(19)
O46 C111 C112 118.2(19)
O45 C111 C112 117.0(18)
C114 C112 C113 115.9(16)
C114 C112 C111 111.0(15)
C113 C112 C111 109.5(15)
C114 C112 C115 108.1(16)
C113 C112 C115 105.4(15)
C111 C112 C115 106.4(14)
C112 C113 H11D 109.5
C112 C113 H11E 109.5
H11D C113 H11E 109.5
C112 C113 H11F 109.5
H11D C113 H11F 109.5
H11E C113 H11F 109.5
C112 C114 H11G 109.5
C112 C114 H11H 109.5
H11G C114 H11H 109.5
C112 C114 H11I 109.5
H11G C114 H11I 109.5
H11H C114 H11I 109.5
C112 C115 H11J 109.5
C112 C115 H11K 109.5
H11J C115 H11K 109.5
C112 C115 H11L 109.5
H11J C115 H11L 109.5
H11K C115 H11L 109.5
O48 C116 O47 123.9(19)
O48 C116 C117 118(2)
O47 C116 C117 118.0(19)
C119 C117 C118 109.6(17)
C119 C117 C120 109.5(17)
C118 C117 C120 109.1(17)
C119 C117 C116 110.8(16)
C118 C117 C116 109.5(16)
C120 C117 C116 108.3(16)
C117 C118 H11M 109.5
C117 C118 H11N 109.5
H11M C118 H11N 109.5
C117 C118 H11O 109.5
H11M C118 H11O 109.5
H11N C118 H11O 109.5
C117 C119 H11P 109.5
C117 C119 H11Q 109.5
H11P C119 H11Q 109.5
C117 C119 H11R 109.5
H11P C119 H11R 109.5
H11Q C119 H11R 109.5
C117 C120 H12A 109.5
C117 C120 H12B 109.5
H12A C120 H12B 109.5
C117 C120 H12C 109.5
H12A C120 H12C 109.5
H12B C120 H12C 109.5
O50 C121 O49 124.8(18)
O50 C121 C122 115.2(18)
O49 C121 C122 120.1(18)
C124 C122 C123 115.2(17)
C124 C122 C121 104.9(14)
C123 C122 C121 109.8(15)
C124 C122 C125 110.6(16)
C123 C122 C125 110.8(15)
C121 C122 C125 104.8(14)
C122 C123 H12D 109.5
C122 C123 H12E 109.5
H12D C123 H12E 109.5
C122 C123 H12F 109.5
H12D C123 H12F 109.5
H12E C123 H12F 109.5
C122 C124 H12G 109.5
C122 C124 H12H 109.5
H12G C124 H12H 109.5
C122 C124 H12I 109.5
H12G C124 H12I 109.5
H12H C124 H12I 109.5
C122 C125 H12J 109.5
C122 C125 H12K 109.5
H12J C125 H12K 109.5
C122 C125 H12L 109.5
H12J C125 H12L 109.5
H12K C125 H12L 109.5
O51 C126 O52 124.0(19)
O51 C126 C127 122(2)
O52 C126 C127 114.0(18)
C129 C127 C128 112.8(15)
C129 C127 C130 111.3(15)
C128 C127 C130 111.5(15)
C129 C127 C126 105.9(15)
C128 C127 C126 110.3(15)
C130 C127 C126 104.5(14)
C127 C128 H12M 109.5
C127 C128 H12N 109.5
H12M C128 H12N 109.5
C127 C128 H12O 109.5
H12M C128 H12O 109.5
H12N C128 H12O 109.5
C127 C129 H12P 109.5
C127 C129 H12Q 109.5
H12P C129 H12Q 109.5
C127 C129 H12R 109.5
H12P C129 H12R 109.5
H12Q C129 H12R 109.5
C127 C130 H13D 109.5
C127 C130 H13E 109.5
H13D C130 H13E 109.5
C127 C130 H13F 109.5
H13D C130 H13F 109.5
H13E C130 H13F 109.5
O54 C131 O53 122.8(17)
O54 C131 C132 126(2)
O53 C131 C132 111.2(18)
C134 C132 C133 110.8(15)
C134 C132 C135 113.6(15)
C133 C132 C135 109.7(14)
C134 C132 C131 108.7(14)
C133 C132 C131 108.2(14)
C135 C132 C131 105.6(14)
C132 C133 H13G 109.5
C132 C133 H13H 109.5
H13G C133 H13H 109.5
C132 C133 H13I 109.5
H13G C133 H13I 109.5
H13H C133 H13I 109.5
C132 C134 H13J 109.5
C132 C134 H13K 109.5
H13J C134 H13K 109.5
C132 C134 H13L 109.5
H13J C134 H13L 109.5
H13K C134 H13L 109.5
C132 C135 H13M 109.5
C132 C135 H13N 109.5
H13M C135 H13N 109.5
C132 C135 H13O 109.5
H13M C135 H13O 109.5
H13N C135 H13O 109.5
O56 C136 O55 132.3(18)
O56 C136 C137 118.7(19)
O55 C136 C137 108.4(16)
C139 C137 C138 112.2(16)
C139 C137 C140 109.9(17)
C138 C137 C140 113.1(15)
C139 C137 C136 105.1(14)
C138 C137 C136 112.2(15)
C140 C137 C136 103.7(14)
C137 C138 H13P 109.5
C137 C138 H13Q 109.5
H13P C138 H13Q 109.5
C137 C138 H13R 109.5
H13P C138 H13R 109.5
H13Q C138 H13R 109.5
C137 C139 H13S 109.5
C137 C139 H13T 109.5
H13S C139 H13T 109.5
C137 C139 H13U 109.5
H13S C139 H13U 109.5
H13T C139 H13U 109.5
C137 C140 H14D 109.5
C137 C140 H14E 109.5
H14D C140 H14E 109.5
C137 C140 H14F 109.5
H14D C140 H14F 109.5
H14E C140 H14F 109.5
O58 C141 O57 131.9(17)
O58 C141 C142 117.6(18)
O57 C141 C142 110.1(17)
C144 C142 C143 116.9(16)
C144 C142 C145 109.0(15)
C143 C142 C145 106.2(15)
C144 C142 C141 108.6(14)
C143 C142 C141 111.2(14)
C145 C142 C141 104.1(14)
C142 C143 H14G 109.5
C142 C143 H14H 109.5
H14G C143 H14H 109.5
C142 C143 H14I 109.5
H14G C143 H14I 109.5
H14H C143 H14I 109.5
C142 C144 H14J 109.5
C142 C144 H14K 109.5
H14J C144 H14K 109.5
C142 C144 H14L 109.5
H14J C144 H14L 109.5
H14K C144 H14L 109.5
C142 C145 H14M 109.5
C142 C145 H14N 109.5
H14M C145 H14N 109.5
C142 C145 H14O 109.5
H14M C145 H14O 109.5
H14N C145 H14O 109.5
O59 C146 O60 126.0(19)
O59 C146 C147 122.6(19)
O60 C146 C147 110.8(19)
C149 C147 C148 111.9(15)
C149 C147 C150 109.1(15)
C148 C147 C150 108.1(15)
C149 C147 C146 107.0(14)
C148 C147 C146 114.9(15)
C150 C147 C146 105.5(14)
C147 C148 H14P 109.5
C147 C148 H14Q 109.5
H14P C148 H14Q 109.5
C147 C148 H14R 109.5
H14P C148 H14R 109.5
H14Q C148 H14R 109.5
C147 C149 H14S 109.5
C147 C149 H14T 109.5
H14S C149 H14T 109.5
C147 C149 H14U 109.5
H14S C149 H14U 109.5
H14T C149 H14U 109.5
C147 C150 H15D 109.5
C147 C150 H15E 109.5
H15D C150 H15E 109.5
C147 C150 H15F 109.5
H15D C150 H15F 109.5
H15E C150 H15F 109.5
O62 C151 O61 123(2)
O62 C151 C152 121(2)
O61 C151 C152 116(2)
C154 C152 C153 113.1(16)
C154 C152 C151 105.9(15)
C153 C152 C151 112.9(16)
C154 C152 C155 108.1(16)
C153 C152 C155 108.9(16)
C151 C152 C155 107.6(15)
C152 C153 H15G 109.5
C152 C153 H15H 109.5
H15G C153 H15H 109.5
C152 C153 H15I 109.5
H15G C153 H15I 109.5
H15H C153 H15I 109.5
C152 C154 H15J 109.5
C152 C154 H15K 109.5
H15J C154 H15K 109.5
C152 C154 H15L 109.5
H15J C154 H15L 109.5
H15K C154 H15L 109.5
C152 C155 H15M 109.5
C152 C155 H15N 109.5
H15M C155 H15N 109.5
C152 C155 H15O 109.5
H15M C155 H15O 109.5
H15N C155 H15O 109.5
O63 C156 O64 126.6(18)
O63 C156 C157 118(2)
O64 C156 C157 113.5(19)
C159 C157 C158 115.6(15)
C159 C157 C160 109.5(15)
C158 C157 C160 105.9(14)
C159 C157 C156 107.3(15)
C158 C157 C156 111.1(15)
C160 C157 C156 107.0(14)
C157 C158 H15P 109.5
C157 C158 H15Q 109.5
H15P C158 H15Q 109.5
C157 C158 H15R 109.5
H15P C158 H15R 109.5
H15Q C158 H15R 109.5
C157 C159 H15S 109.5
C157 C159 H15T 109.5
H15S C159 H15T 109.5
C157 C159 H15U 109.5
H15S C159 H15U 109.5
H15T C159 H15U 109.5
C157 C160 H16A 109.5
C157 C160 H16B 109.5
H16A C160 H16B 109.5
C157 C160 H16C 109.5
H16A C160 H16C 109.5
H16B C160 H16C 109.5
C166 C161 C162 136(4)
C166 C161 S1 123(4)
C162 C161 S1 101(4)
C161 C162 C163 106(4)
C161 C162 H162 127.1
C163 C162 H162 127.1
C164 C163 C162 126(3)
C164 C163 H163 116.8
C162 C163 H163 116.8
C165 C164 C163 115(3)
C165 C164 C167 123(3)
C163 C164 C167 122(3)
C164 C165 C166 119(3)
C164 C165 H165 120.7
C166 C165 H165 120.7
C161 C166 C165 119(4)
C161 C166 H166 120.5
C165 C166 H166 120.5
N168 C167 C164 115.3(16)
N168 C167 H16D 108.5
C164 C167 H16D 108.5
N168 C167 H16E 108.5
C164 C167 H16E 108.5
H16D C167 H16E 107.5
C169 N168 C167 115.0(17)
C169 N168 H16F 108.5
C167 N168 H16F 108.5
C169 N168 H16G 108.5
C167 N168 H16G 108.5
H16F N168 H16G 107.5
N168 C169 C170 118.7(19)
N168 C169 H16H 107.6
C170 C169 H16H 107.6
N168 C169 H16I 107.6
C170 C169 H16I 107.6
H16H C169 H16I 107.1
C169 C170 C171 122(2)
C169 C170 H17A 106.9
C171 C170 H17A 106.9
C169 C170 H17B 106.9
C171 C170 H17B 106.9
H17A C170 H17B 106.7
C170 C171 C172 125(3)
C170 C171 H17C 106.1
C172 C171 H17C 106.1
C170 C171 H17D 106.1
C172 C171 H17D 106.1
H17C C171 H17D 106.3
C173 C172 C171 121(3)
C173 C172 H17E 107.2
C171 C172 H17E 107.2
C173 C172 H17F 107.2
C171 C172 H17F 107.2
H17E C172 H17F 106.8
C172 C173 C174 111(3)
C172 C173 H17G 109.5
C174 C173 H17G 109.5
C172 C173 H17H 109.5
C174 C173 H17H 109.5
H17G C173 H17H 108.1
C175 C174 C173 104(3)
C175 C174 H17I 110.9
C173 C174 H17I 110.9
C175 C174 H17J 110.9
C173 C174 H17J 110.9
H17I C174 H17J 108.9
C174 C175 C176 113(4)
C174 C175 H17K 109.1
C176 C175 H17K 109.1
C174 C175 H17L 109.1
C176 C175 H17L 109.1
H17K C175 H17L 107.8
C175 C176 C177 102(3)
C175 C176 H17M 111.3
C177 C176 H17M 111.3
C175 C176 H17N 111.3
C177 C176 H17N 111.3
H17M C176 H17N 109.2
C176 C177 C178 107(3)
C176 C177 H17O 110.3
C178 C177 H17O 110.3
C176 C177 H17P 110.3
C178 C177 H17P 110.3
H17O C177 H17P 108.6
C179 C178 C177 112(3)
C179 C178 H17Q 109.3
C177 C178 H17Q 109.3
C179 C178 H17R 109.3
C177 C178 H17R 109.3
H17Q C178 H17R 108
C180 C179 C178 112(3)
C180 C179 H17S 109.3
C178 C179 H17S 109.3
C180 C179 H17T 109.3
C178 C179 H17T 109.3
H17S C179 H17T 107.9
N181 C180 C179 122(2)
N181 C180 H18D 106.7
C179 C180 H18D 106.7
N181 C180 H18E 106.7
C179 C180 H18E 106.7
H18D C180 H18E 106.6
C182 N181 C180 121(2)
C182 N181 H18F 107.1
C180 N181 H18F 107.1
C182 N181 H18G 107.1
C180 N181 H18G 107.1
H18F N181 H18G 106.8
N181 C182 C183 123(2)
N181 C182 H18H 106.6
C183 C182 H18H 106.6
N181 C182 H18I 106.6
C183 C182 H18I 106.6
H18H C182 H18I 106.6
C189 C183 C184 118(3)
C189 C183 C182 125(3)
C184 C183 C182 117(3)
C183 C184 C185 112(3)
C183 C184 H184 124.1
C185 C184 H184 124.1
C186 C185 C184 130(3)
C186 C185 H185 115
C184 C185 H185 115
C188 C186 C185 117(3)
C188 C186 S2 108(3)
C185 C186 S2 132(3)
S2 C187 H18J 109.5
S2 C187 H18K 109.5
H18J C187 H18K 109.5
S2 C187 H18L 109.5
H18J C187 H18L 109.5
H18K C187 H18L 109.5
C186 C188 C189 111(3)
C186 C188 H188 124.5
C189 C188 H188 124.5
C183 C189 C188 131(3)
C183 C189 H189 114.7
C188 C189 H189 114.7
S1 C190 H19D 109.5
S1 C190 H19E 109.5
H19D C190 H19E 109.5
S1 C190 H19F 109.5
H19D C190 H19F 109.5
H19E C190 H19F 109.5
O2 Cr1 O30 176.2(6)
O2 Cr1 F8 92.0(5)
O30 Cr1 F8 91.6(6)
O2 Cr1 O4 93.1(7)
O30 Cr1 O4 87.3(7)
F8 Cr1 O4 94.5(6)
O2 Cr1 F1 88.9(5)
O30 Cr1 F1 90.6(6)
F8 Cr1 F1 86.3(5)
O4 Cr1 F1 177.8(6)
O2 Cr1 O32 86.5(6)
O30 Cr1 O32 89.8(6)
F8 Cr1 O32 177.8(6)
O4 Cr1 O32 87.2(7)
F1 Cr1 O32 92.0(5)
O31 Cr2 F1 94.5(5)
O31 Cr2 F2 177.2(5)
F1 Cr2 F2 83.6(4)
O31 Cr2 O28 86.2(6)
F1 Cr2 O28 88.8(6)
F2 Cr2 O28 91.7(5)
O31 Cr2 O29 91.1(6)
F1 Cr2 O29 93.2(5)
F2 Cr2 O29 91.2(5)
O28 Cr2 O29 176.7(6)
O31 Cr2 O26 88.7(6)
F1 Cr2 O26 176.3(5)
F2 Cr2 O26 93.1(5)
O28 Cr2 O26 89.6(6)
O29 Cr2 O26 88.5(6)
O27 Cr3 O25 89.9(6)
O27 Cr3 F2 93.3(5)
O25 Cr3 F2 90.8(5)
O27 Cr3 O22 178.0(7)
O25 Cr3 O22 88.9(6)
F2 Cr3 O22 88.3(6)
O27 Cr3 F3 90.6(5)
O25 Cr3 F3 179.0(5)
F2 Cr3 F3 88.3(5)
O22 Cr3 F3 90.7(5)
O27 Cr3 O24 87.8(6)
O25 Cr3 O24 88.1(6)
F2 Cr3 O24 178.4(5)
O22 Cr3 O24 90.6(6)
F3 Cr3 O24 92.8(5)
O23 Cr4 F3 93.3(6)
O23 Cr4 F4 178.5(6)
F3 Cr4 F4 87.9(5)
O23 Cr4 O18 85.7(7)
F3 Cr4 O18 88.8(6)
F4 Cr4 O18 93.4(6)
O23 Cr4 O21 92.9(6)
F3 Cr4 O21 90.9(5)
F4 Cr4 O21 87.9(5)
O18 Cr4 O21 178.6(7)
O23 Cr4 O20 86.0(7)
F3 Cr4 O20 178.8(6)
F4 Cr4 O20 92.8(6)
O18 Cr4 O20 90.2(7)
O21 Cr4 O20 90.0(6)
O17 Cr5 F4 90.2(7)
O17 Cr5 F5 93.0(7)
F4 Cr5 F5 89.2(5)
O17 Cr5 O14 93.6(9)
F4 Cr5 O14 175.5(8)
F5 Cr5 O14 92.9(6)
O17 Cr5 O19 92.5(9)
F4 Cr5 O19 89.7(6)
F5 Cr5 O19 174.5(8)
O14 Cr5 O19 87.8(7)
O17 Cr5 O16 177.9(8)
F4 Cr5 O16 90.8(6)
F5 Cr5 O16 88.9(6)
O14 Cr5 O16 85.2(8)
O19 Cr5 O16 85.7(8)
O15 Cr6 F5 96.9(8)
O15 Cr6 O12 173.2(9)
F5 Cr6 O12 88.2(6)
O15 Cr6 F6 93.4(7)
F5 Cr6 F6 88.4(5)
O12 Cr6 F6 91.2(6)
O15 Cr6 O10 82.9(9)
F5 Cr6 O10 175.6(6)
O12 Cr6 O10 91.7(8)
F6 Cr6 O10 96.0(6)
O15 Cr6 O13 86.4(8)
F5 Cr6 O13 92.8(6)
O12 Cr6 O13 88.8(7)
F6 Cr6 O13 178.9(6)
O10 Cr6 O13 82.9(7)
O8 Cr7 O11 176.9(7)
O8 Cr7 F6 89.3(6)
O11 Cr7 F6 93.0(6)
O8 Cr7 O6 90.5(6)
O11 Cr7 O6 87.1(7)
F6 Cr7 O6 178.2(6)
O8 Cr7 F7 92.8(5)
O11 Cr7 F7 89.4(6)
F6 Cr7 F7 88.1(5)
O6 Cr7 F7 93.6(6)
O8 Cr7 O9 86.7(6)
O11 Cr7 O9 91.1(7)
F6 Cr7 O9 89.9(6)
O6 Cr7 O9 88.4(7)
F7 Cr7 O9 178.0(6)
O1 Cr8 F8 90.5(6)
O1 Cr8 F7 90.9(6)
F8 Cr8 F7 85.3(5)
O1 Cr8 O5 89.4(8)
F8 Cr8 O5 178.9(7)
F7 Cr8 O5 93.6(6)
O1 Cr8 O7 179.6(8)
F8 Cr8 O7 89.3(6)
F7 Cr8 O7 89.4(6)
O5 Cr8 O7 90.8(8)
O1 Cr8 O3 90.5(8)
F8 Cr8 O3 90.9(6)
F7 Cr8 O3 175.9(6)
O5 Cr8 O3 90.2(7)
O7 Cr8 O3 89.1(7)
O36 Cr9 F9 89.9(6)
O36 Cr9 O62 86.5(7)
F9 Cr9 O62 95.0(5)
O36 Cr9 O64 177.6(7)
F9 Cr9 O64 90.7(5)
O62 Cr9 O64 91.1(6)
O36 Cr9 F16 90.8(6)
F9 Cr9 F16 83.7(4)
O62 Cr9 F16 177.0(6)
O64 Cr9 F16 91.6(5)
O36 Cr9 O34 92.3(6)
F9 Cr9 O34 176.1(5)
O62 Cr9 O34 88.4(6)
O64 Cr9 O34 87.2(6)
F16 Cr9 O34 93.1(5)
O63 Cr10 O61 89.0(6)
O63 Cr10 F10 91.5(6)
O61 Cr10 F10 178.5(6)
O63 Cr10 F9 89.7(6)
O61 Cr10 F9 94.1(6)
F10 Cr10 F9 87.3(4)
O63 Cr10 O58 90.2(6)
O61 Cr10 O58 86.4(7)
F10 Cr10 O58 92.1(6)
F9 Cr10 O58 179.4(7)
O63 Cr10 O60 177.1(7)
O61 Cr10 O60 88.1(6)
F10 Cr10 O60 91.4(5)
F9 Cr10 O60 91.0(5)
O58 Cr10 O60 89.2(6)
O59 Cr11 O54 84.9(7)
O59 Cr11 F10 95.0(6)
O54 Cr11 F10 179.6(7)
O59 Cr11 F11 89.2(6)
O54 Cr11 F11 93.7(6)
F10 Cr11 F11 86.8(4)
O59 Cr11 O57 91.8(6)
O54 Cr11 O57 87.2(7)
F10 Cr11 O57 92.3(5)
F11 Cr11 O57 178.7(5)
O59 Cr11 O56 173.3(7)
O54 Cr11 O56 88.8(7)
F10 Cr11 O56 91.3(6)
F11 Cr11 O56 89.1(5)
O57 Cr11 O56 90.0(6)
F11 Cr12 O53 91.2(5)
F11 Cr12 O52 178.7(7)
O53 Cr12 O52 87.8(6)
F11 Cr12 O50 89.4(6)
O53 Cr12 O50 89.6(7)
O52 Cr12 O50 91.3(6)
F11 Cr12 O55 94.1(6)
O53 Cr12 O55 91.1(6)
O52 Cr12 O55 85.2(7)
O50 Cr12 O55 176.4(7)
F11 Cr12 F12 87.1(5)
O53 Cr12 F12 177.8(6)
O52 Cr12 F12 93.9(6)
O50 Cr12 F12 89.0(6)
O55 Cr12 F12 90.4(6)
F12 Cr13 O49 93.2(6)
F12 Cr13 F13 86.6(5)
O49 Cr13 F13 88.4(5)
F12 Cr13 O48 88.5(6)
O49 Cr13 O48 177.6(7)
F13 Cr13 O48 90.0(6)
F12 Cr13 O46 179.3(7)
O49 Cr13 O46 87.0(6)
F13 Cr13 O46 92.7(6)
O48 Cr13 O46 91.3(6)
F12 Cr13 O51 92.2(6)
O49 Cr13 O51 92.2(8)
F13 Cr13 O51 178.7(6)
O48 Cr13 O51 89.4(8)
O46 Cr13 O51 88.5(7)
F13 Cr14 O47 92.7(6)
F13 Cr14 O45 91.9(5)
O47 Cr14 O45 91.3(7)
F13 Cr14 F14 88.4(5)
O47 Cr14 F14 89.0(6)
O45 Cr14 F14 179.6(7)
F13 Cr14 O42 178.1(6)
O47 Cr14 O42 89.2(7)
O45 Cr14 O42 87.9(6)
F14 Cr14 O42 91.8(6)
F13 Cr14 O44 89.8(6)
O47 Cr14 O44 177.2(7)
O45 Cr14 O44 89.8(7)
F14 Cr14 O44 89.9(6)
O42 Cr14 O44 88.3(7)
O40 Cr15 F14 89.6(7)
O40 Cr15 F15 90.6(6)
F14 Cr15 F15 89.9(5)
O40 Cr15 O38 92.3(8)
F14 Cr15 O38 177.9(7)
F15 Cr15 O38 90.9(6)
O40 Cr15 O43 176.9(7)
F14 Cr15 O43 91.2(6)
F15 Cr15 O43 92.4(6)
O38 Cr15 O43 86.8(8)
O40 Cr15 O41 85.7(8)
F14 Cr15 O41 89.3(6)
F15 Cr15 O41 176.2(7)
O38 Cr15 O41 90.0(8)
O43 Cr15 O41 91.4(7)
O33 Cr16 F15 177.3(6)
O33 Cr16 F16 90.8(6)
F15 Cr16 F16 89.5(5)
O33 Cr16 O35 92.6(6)
F15 Cr16 O35 90.0(5)
F16 Cr16 O35 91.4(5)
O33 Cr16 O39 89.3(7)
F15 Cr16 O39 88.1(6)
F16 Cr16 O39 89.8(5)
O35 Cr16 O39 177.7(6)
O33 Cr16 O37 88.5(7)
F15 Cr16 O37 91.1(5)
F16 Cr16 O37 178.6(6)
O35 Cr16 O37 89.8(6)
O39 Cr16 O37 89.0(6)
Cr2 F1 Cr1 120.0(5)
Cr3 F2 Cr2 120.4(5)
Cr4 F3 Cr3 121.6(6)
Cr4 F4 Cr5 123.2(6)
Cr6 F5 Cr5 122.4(6)
Cr7 F6 Cr6 121.5(5)
Cr7 F7 Cr8 120.3(5)
Cr8 F8 Cr1 121.5(5)
Cr9 F9 Cr10 122.0(5)
Cr11 F10 Cr10 122.3(5)
Cr12 F11 Cr11 122.1(6)
Cr13 F12 Cr12 120.3(6)
Cr14 F13 Cr13 120.8(5)
Cr15 F14 Cr14 124.1(6)
Cr15 F15 Cr16 124.7(6)
Cr16 F16 Cr9 121.2(5)
C1 O1 Cr8 140.0(15)
C1 O2 Cr1 136.4(15)
C6 O3 Cr8 131.1(14)
C6 O4 Cr1 132.9(17)
C11 O5 Cr8 133.9(16)
C11 O6 Cr7 137.7(15)
C16 O7 Cr8 133.0(15)
C16 O8 Cr7 133.7(14)
C21 O9 Cr7 133.1(14)
C21 O10 Cr6 131.5(17)
C26 O11 Cr7 135.0(14)
C26 O12 Cr6 134.2(14)
C31 O13 Cr6 129.3(15)
C31 O14 Cr5 131.7(16)
C36 O15 Cr6 134.2(18)
C36 O16 Cr5 130.0(13)
C41 O17 Cr5 136.0(16)
C41 O18 Cr4 126.1(15)
C46 O19 Cr5 121.2(15)
C46 O20 Cr4 138.0(18)
C51 O21 Cr4 133.9(12)
C51 O22 Cr3 130.5(14)
C56 O23 Cr4 129.5(15)
C56 O24 Cr3 133.0(12)
C61 O25 Cr3 128.9(12)
C61 O26 Cr2 132.8(13)
C66 O27 Cr3 134.7(12)
C66 O28 Cr2 127.7(13)
C71 O29 Cr2 132.2(12)
C71 O30 Cr1 136.9(18)
C76 O31 Cr2 134.4(13)
C76 O32 Cr1 132.7(13)
C81 O33 Cr16 131.3(14)
C81 O34 Cr9 133.5(11)
C86 O35 Cr16 134.8(13)
C86 O36 Cr9 129.5(15)
C91 O37 Cr16 133.3(13)
C91 O38 Cr15 139(2)
C96 O39 Cr16 134.4(14)
C96 O40 Cr15 140.3(17)
C101 O41 Cr15 134.0(16)
C101 O42 Cr14 134.6(14)
C106 O43 Cr15 137.0(15)
C106 O44 Cr14 131.1(14)
C111 O45 Cr14 129.7(14)
C111 O46 Cr13 136.1(15)
C116 O47 Cr14 134.2(14)
C116 O48 Cr13 130.0(15)
C121 O49 Cr13 136.2(13)
C121 O50 Cr12 129.2(13)
C126 O51 Cr13 129.2(17)
C126 O52 Cr12 134.6(13)
C131 O53 Cr12 131.7(12)
C131 O54 Cr11 138.0(16)
C136 O55 Cr12 128.6(13)
C136 O56 Cr11 131.1(15)
C141 O57 Cr11 125.8(12)
C141 O58 Cr10 132.2(14)
C146 O59 Cr11 136.9(15)
C146 O60 Cr10 129.8(14)
C151 O61 Cr10 133.4(14)
C151 O62 Cr9 134.3(16)
C156 O63 Cr10 133.8(16)
C156 O64 Cr9 134.1(13)
C190 S1 C161 97(2)
C187 S2 C186 97(2)

loop_
_geom_bond_atom_site_label_1
_geom_bond_atom_site_label_2
_geom_bond_distance
C1 O2 1.26(2)
C1 O1 1.29(2)
C1 C2 1.583(14)
C2 C4 1.499(14)
C2 C3 1.518(14)
C2 C5 1.561(15)
C3 H3A 0.98
C3 H3B 0.98
C3 H3C 0.98
C4 H4A 0.98
C4 H4B 0.98
C4 H4C 0.98
C5 H5A 0.98
C5 H5B 0.98
C5 H5C 0.98
C6 O4 1.15(2)
C6 O3 1.24(2)
C6 C7 1.571(14)
C7 C9 1.499(14)
C7 C8 1.523(14)
C7 C10 1.554(14)
C8 H8A 0.98
C8 H8B 0.98
C8 H8C 0.98
C9 H9A 0.98
C9 H9B 0.98
C9 H9C 0.98
C10 H10A 0.98
C10 H10B 0.98
C10 H10C 0.98
C11 O5 1.18(2)
C11 O6 1.20(2)
C11 C12 1.573(14)
C12 C14 1.481(14)
C12 C13 1.524(14)
C12 C15 1.563(14)
C13 H13A 0.98
C13 H13B 0.98
C13 H13C 0.98
C14 H14A 0.98
C14 H14B 0.98
C14 H14C 0.98
C15 H15A 0.98
C15 H15B 0.98
C15 H15C 0.98
C16 O8 1.22(2)
C16 O7 1.24(2)
C16 C17 1.578(15)
C17 C19 1.487(14)
C17 C18 1.527(14)
C17 C20 1.586(15)
C18 H18A 0.98
C18 H18B 0.98
C18 H18C 0.98
C19 H19A 0.98
C19 H19B 0.98
C19 H19C 0.98
C20 H20A 0.98
C20 H20B 0.98
C20 H20C 0.98
C21 O10 1.14(2)
C21 O9 1.23(2)
C21 C22 1.574(14)
C22 C24 1.500(14)
C22 C23 1.516(13)
C22 C25 1.551(14)
C23 H23A 0.98
C23 H23B 0.98
C23 H23C 0.98
C24 H24A 0.98
C24 H24B 0.98
C24 H24C 0.98
C25 H25A 0.98
C25 H25B 0.98
C25 H25C 0.98
C26 O11 1.25(2)
C26 O12 1.28(2)
C26 C27 1.569(14)
C27 C29 1.512(14)
C27 C28 1.530(14)
C27 C30 1.550(14)
C28 H28A 0.98
C28 H28B 0.98
C28 H28C 0.98
C29 H29A 0.98
C29 H29B 0.98
C29 H29C 0.98
C30 H30A 0.98
C30 H30B 0.98
C30 H30C 0.98
C31 O14 1.17(2)
C31 O13 1.19(2)
C31 C32 1.571(14)
C32 C34 1.505(13)
C32 C33 1.512(13)
C32 C35 1.565(13)
C33 H33A 0.98
C33 H33B 0.98
C33 H33C 0.98
C34 H34A 0.98
C34 H34B 0.98
C34 H34C 0.98
C35 H35A 0.98
C35 H35B 0.98
C35 H35C 0.98
C36 O15 1.23(2)
C36 O16 1.29(2)
C36 C37 1.583(14)
C37 C39 1.489(14)
C37 C38 1.520(14)
C37 C40 1.578(15)
C38 H38A 0.98
C38 H38B 0.98
C38 H38C 0.98
C39 H39A 0.98
C39 H39B 0.98
C39 H39C 0.98
C40 H40A 0.98
C40 H40B 0.98
C40 H40C 0.98
C41 O17 1.26(3)
C41 O18 1.27(3)
C41 C42 1.571(14)
C42 C44 1.489(14)
C42 C43 1.516(14)
C42 C45 1.557(14)
C43 H43A 0.98
C43 H43B 0.98
C43 H43C 0.98
C44 H44A 0.98
C44 H44B 0.98
C44 H44C 0.98
C45 H45A 0.98
C45 H45B 0.98
C45 H45C 0.98
C46 O20 1.15(3)
C46 O19 1.36(3)
C46 C47 1.581(15)
C47 C49 1.479(14)
C47 C48 1.520(14)
C47 C50 1.575(15)
C48 H48A 0.98
C48 H48B 0.98
C48 H48C 0.98
C49 H49A 0.98
C49 H49B 0.98
C49 H49C 0.98
C50 H50A 0.98
C50 H50B 0.98
C50 H50C 0.98
C51 O22 1.22(2)
C51 O21 1.31(2)
C51 C52 1.581(14)
C52 C54 1.516(13)
C52 C53 1.525(13)
C52 C55 1.543(13)
C53 H53A 0.98
C53 H53B 0.98
C53 H53C 0.98
C54 H54A 0.98
C54 H54B 0.98
C54 H54C 0.98
C55 H55A 0.98
C55 H55B 0.98
C55 H55C 0.98
C56 O23 1.23(2)
C56 O24 1.34(2)
C56 C57 1.563(14)
C57 C59 1.502(13)
C57 C58 1.540(13)
C57 C60 1.572(14)
C58 H58A 0.98
C58 H58B 0.98
C58 H58C 0.98
C59 H59A 0.98
C59 H59B 0.98
C59 H59C 0.98
C60 H60A 0.98
C60 H60B 0.98
C60 H60C 0.98
C61 O26 1.21(2)
C61 O25 1.27(2)
C61 C62 1.587(14)
C62 C64 1.498(13)
C62 C63 1.521(13)
C62 C65 1.561(14)
C63 H63A 0.98
C63 H63B 0.98
C63 H63C 0.98
C64 H64A 0.98
C64 H64B 0.98
C64 H64C 0.98
C65 H65A 0.98
C65 H65B 0.98
C65 H65C 0.98
C66 O28 1.23(2)
C66 O27 1.32(2)
C66 C67 1.581(14)
C67 C69 1.513(14)
C67 C68 1.529(14)
C67 C70 1.574(14)
C68 H68A 0.98
C68 H68B 0.98
C68 H68C 0.98
C69 H69A 0.98
C69 H69B 0.98
C69 H69C 0.98
C70 H70A 0.98
C70 H70B 0.98
C70 H70C 0.98
C71 O30 1.15(2)
C71 O29 1.31(2)
C71 C72 1.582(14)
C72 C74 1.495(13)
C72 C73 1.519(13)
C72 C75 1.562(14)
C73 H73A 0.98
C73 H73B 0.98
C73 H73C 0.98
C74 H74A 0.98
C74 H74B 0.98
C74 H74C 0.98
C75 H75A 0.98
C75 H75B 0.98
C75 H75C 0.98
C76 O31 1.20(2)
C76 O32 1.27(2)
C76 C77 1.566(14)
C77 C79 1.501(13)
C77 C78 1.533(13)
C77 C80 1.558(13)
C78 H78A 0.98
C78 H78B 0.98
C78 H78C 0.98
C79 H79A 0.98
C79 H79B 0.98
C79 H79C 0.98
C80 H80A 0.98
C80 H80B 0.98
C80 H80C 0.98
C81 O33 1.19(2)
C81 O34 1.33(2)
C81 C82 1.574(14)
C82 C84 1.509(14)
C82 C83 1.535(14)
C82 C85 1.568(14)
C83 H83A 0.98
C83 H83B 0.98
C83 H83C 0.98
C84 H84A 0.98
C84 H84B 0.98
C84 H84C 0.98
C85 H85A 0.98
C85 H85B 0.98
C85 H85C 0.98
C86 O36 1.21(2)
C86 O35 1.32(2)
C86 C87 1.582(14)
C87 C89 1.483(14)
C87 C88 1.520(14)
C87 C90 1.577(15)
C88 H88A 0.98
C88 H88B 0.98
C88 H88C 0.98
C89 H89A 0.98
C89 H89B 0.98
C89 H89C 0.98
C90 H90A 0.98
C90 H90B 0.98
C90 H90C 0.98
C91 O38 1.04(3)
C91 O37 1.31(3)
C91 C92 1.561(14)
C92 C94 1.500(14)
C92 C93 1.509(14)
C92 C95 1.546(14)
C93 H93A 0.98
C93 H93B 0.98
C93 H93C 0.98
C94 H94A 0.98
C94 H94B 0.98
C94 H94C 0.98
C95 H95A 0.98
C95 H95B 0.98
C95 H95C 0.98
C96 O40 1.25(2)
C96 O39 1.31(2)
C96 C97 1.595(14)
C97 C99 1.488(14)
C97 C98 1.535(14)
C97 C100 1.552(15)
C98 H98A 0.98
C98 H98B 0.98
C98 H98C 0.98
C99 H99A 0.98
C99 H99B 0.98
C99 H99C 0.98
C100 H10D 0.98
C100 H10E 0.98
C100 H10F 0.98
C101 O41 1.21(2)
C101 O42 1.26(2)
C101 C102 1.591(14)
C102 C104 1.499(14)
C102 C103 1.530(14)
C102 C105 1.566(14)
C103 H10G 0.98
C103 H10H 0.98
C103 H10I 0.98
C104 H10J 0.98
C104 H10K 0.98
C104 H10L 0.98
C105 H10M 0.98
C105 H10N 0.98
C105 H10O 0.98
C106 O44 1.21(2)
C106 O43 1.22(2)
C106 C107 1.574(14)
C107 C109 1.487(14)
C107 C108 1.524(14)
C107 C110 1.553(14)
C108 H10P 0.98
C108 H10Q 0.98
C108 H10R 0.98
C109 H10S 0.98
C109 H10T 0.98
C109 H10U 0.98
C110 H11A 0.98
C110 H11B 0.98
C110 H11C 0.98
C111 O46 1.20(2)
C111 O45 1.22(2)
C111 C112 1.565(14)
C112 C114 1.488(14)
C112 C113 1.531(14)
C112 C115 1.576(14)
C113 H11D 0.98
C113 H11E 0.98
C113 H11F 0.98
C114 H11G 0.98
C114 H11H 0.98
C114 H11I 0.98
C115 H11J 0.98
C115 H11K 0.98
C115 H11L 0.98
C116 O48 1.21(2)
C116 O47 1.33(2)
C116 C117 1.583(14)
C117 C119 1.478(14)
C117 C118 1.520(14)
C117 C120 1.552(14)
C118 H11M 0.98
C118 H11N 0.98
C118 H11O 0.98
C119 H11P 0.98
C119 H11Q 0.98
C119 H11R 0.98
C120 H12A 0.98
C120 H12B 0.98
C120 H12C 0.98
C121 O50 1.24(2)
C121 O49 1.28(2)
C121 C122 1.557(14)
C122 C124 1.518(14)
C122 C123 1.523(14)
C122 C125 1.565(14)
C123 H12D 0.98
C123 H12E 0.98
C123 H12F 0.98
C124 H12G 0.98
C124 H12H 0.98
C124 H12I 0.98
C125 H12J 0.98
C125 H12K 0.98
C125 H12L 0.98
C126 O51 1.22(2)
C126 O52 1.33(2)
C126 C127 1.582(14)
C127 C129 1.478(14)
C127 C128 1.531(13)
C127 C130 1.558(14)
C128 H12M 0.98
C128 H12N 0.98
C128 H12O 0.98
C129 H12P 0.98
C129 H12Q 0.98
C129 H12R 0.98
C130 H13D 0.98
C130 H13E 0.98
C130 H13F 0.98
C131 O54 1.21(2)
C131 O53 1.34(2)
C131 C132 1.584(14)
C132 C134 1.492(13)
C132 C133 1.547(14)
C132 C135 1.571(14)
C133 H13G 0.98
C133 H13H 0.98
C133 H13I 0.98
C134 H13J 0.98
C134 H13K 0.98
C134 H13L 0.98
C135 H13M 0.98
C135 H13N 0.98
C135 H13O 0.98
C136 O56 1.175(19)
C136 O55 1.27(2)
C136 C137 1.595(14)
C137 C139 1.496(14)
C137 C138 1.535(14)
C137 C140 1.579(14)
C138 H13P 0.98
C138 H13Q 0.98
C138 H13R 0.98
C139 H13S 0.98
C139 H13T 0.98
C139 H13U 0.98
C140 H14D 0.98
C140 H14E 0.98
C140 H14F 0.98
C141 O58 1.21(2)
C141 O57 1.32(2)
C141 C142 1.588(14)
C142 C144 1.481(13)
C142 C143 1.487(13)
C142 C145 1.570(14)
C143 H14G 0.98
C143 H14H 0.98
C143 H14I 0.98
C144 H14J 0.98
C144 H14K 0.98
C144 H14L 0.98
C145 H14M 0.98
C145 H14N 0.98
C145 H14O 0.98
C146 O59 1.20(2)
C146 O60 1.31(2)
C146 C147 1.575(14)
C147 C149 1.480(14)
C147 C148 1.521(13)
C147 C150 1.563(14)
C148 H14P 0.98
C148 H14Q 0.98
C148 H14R 0.98
C149 H14S 0.98
C149 H14T 0.98
C149 H14U 0.98
C150 H15D 0.98
C150 H15E 0.98
C150 H15F 0.98
C151 O62 1.22(2)
C151 O61 1.33(2)
C151 C152 1.570(14)
C152 C154 1.502(14)
C152 C153 1.538(14)
C152 C155 1.573(14)
C153 H15G 0.98
C153 H15H 0.98
C153 H15I 0.98
C154 H15J 0.98
C154 H15K 0.98
C154 H15L 0.98
C155 H15M 0.98
C155 H15N 0.98
C155 H15O 0.98
C156 O63 1.22(2)
C156 O64 1.27(2)
C156 C157 1.587(14)
C157 C159 1.513(13)
C157 C158 1.525(13)
C157 C160 1.567(13)
C158 H15P 0.98
C158 H15Q 0.98
C158 H15R 0.98
C159 H15S 0.98
C159 H15T 0.98
C159 H15U 0.98
C160 H16A 0.98
C160 H16B 0.98
C160 H16C 0.98
C161 C166 1.29(4)
C161 C162 1.28(5)
C161 S1 1.83(3)
C162 C163 1.51(4)
C162 H162 0.95
C163 C164 1.42(3)
C163 H163 0.95
C164 C165 1.41(3)
C164 C167 1.54(3)
C165 C166 1.41(3)
C165 H165 0.95
C166 H166 0.95
C167 N168 1.42(2)
C167 H16D 0.99
C167 H16E 0.99
N168 C169 1.39(2)
N168 H16F 0.92
N168 H16G 0.92
C169 C170 1.43(2)
C169 H16H 0.99
C169 H16I 0.99
C170 C171 1.44(3)
C170 H17A 0.99
C170 H17B 0.99
C171 C172 1.46(3)
C171 H17C 0.99
C171 H17D 0.99
C172 C173 1.43(3)
C172 H17E 0.99
C172 H17F 0.99
C173 C174 1.551(19)
C173 H17G 0.99
C173 H17H 0.99
C174 C175 1.548(19)
C174 H17I 0.99
C174 H17J 0.99
C175 C176 1.57(2)
C175 H17K 0.99
C175 H17L 0.99
C176 C177 1.572(19)
C176 H17M 0.99
C176 H17N 0.99
C177 C178 1.58(4)
C177 H17O 0.99
C177 H17P 0.99
C178 C179 1.53(3)
C178 H17Q 0.99
C178 H17R 0.99
C179 C180 1.41(3)
C179 H17S 0.99
C179 H17T 0.99
C180 N181 1.39(2)
C180 H18D 0.99
C180 H18E 0.99
N181 C182 1.29(3)
N181 H18F 0.92
N181 H18G 0.92
C182 C183 1.45(3)
C182 H18H 0.99
C182 H18I 0.99
C183 C189 1.32(3)
C183 C184 1.38(3)
C184 C185 1.46(3)
C184 H184 0.95
C185 C186 1.38(3)
C185 H185 0.95
C186 C188 1.37(3)
C186 S2 1.76(3)
C187 S2 1.55(4)
C187 H18J 0.98
C187 H18K 0.98
C187 H18L 0.98
C188 C189 1.50(3)
C188 H188 0.95
C189 H189 0.95
C190 S1 1.64(3)
C190 H19D 0.98
C190 H19E 0.98
C190 H19F 0.98
Cr1 O2 1.922(15)
Cr1 O30 1.945(17)
Cr1 F8 1.949(10)
Cr1 O4 1.951(18)
Cr1 F1 1.988(10)
Cr1 O32 2.036(17)
Cr2 O31 1.924(15)
Cr2 F1 1.953(10)
Cr2 F2 1.975(10)
Cr2 O28 1.982(15)
Cr2 O29 1.989(12)
Cr2 O26 1.993(13)
Cr3 O27 1.928(14)
Cr3 O25 1.949(15)
Cr3 F2 1.951(10)
Cr3 O22 1.955(13)
Cr3 F3 1.956(10)
Cr3 O24 1.993(15)
Cr4 O23 1.882(15)
Cr4 F3 1.917(10)
Cr4 F4 1.924(11)
Cr4 O18 1.938(15)
Cr4 O21 1.973(14)
Cr4 O20 1.986(15)
Cr5 O17 1.94(2)
Cr5 F4 1.940(11)
Cr5 F5 1.946(11)
Cr5 O14 1.996(16)
Cr5 O19 2.029(17)
Cr5 O16 2.041(15)
Cr6 O15 1.84(2)
Cr6 F5 1.879(12)
Cr6 O12 1.903(17)
Cr6 F6 1.934(11)
Cr6 O10 1.963(18)
Cr6 O13 2.001(16)
Cr7 O8 1.884(13)
Cr7 O11 1.919(14)
Cr7 F6 1.922(11)
Cr7 O6 1.933(16)
Cr7 F7 1.938(10)
Cr7 O9 2.030(16)
Cr8 O1 1.944(18)
Cr8 F8 1.945(11)
Cr8 F7 1.950(11)
Cr8 O5 2.003(17)
Cr8 O7 2.009(17)
Cr8 O3 2.034(17)
Cr9 O36 1.922(16)
Cr9 F9 1.927(11)
Cr9 O62 1.943(16)
Cr9 O64 1.944(14)
Cr9 F16 1.961(10)
Cr9 O34 1.965(14)
Cr10 O63 1.918(15)
Cr10 O61 1.953(15)
Cr10 F10 1.959(11)
Cr10 F9 1.963(10)
Cr10 O58 1.968(16)
Cr10 O60 2.000(16)
Cr11 O59 1.910(16)
Cr11 O54 1.914(17)
Cr11 F10 1.931(10)
Cr11 F11 1.960(11)
Cr11 O57 1.970(14)
Cr11 O56 1.983(15)
Cr12 F11 1.938(11)
Cr12 O53 1.941(15)
Cr12 O52 1.953(16)
Cr12 O50 1.977(15)
Cr12 O55 1.988(15)
Cr12 F12 1.997(11)
Cr13 F12 1.909(11)
Cr13 O49 1.913(17)
Cr13 F13 1.945(10)
Cr13 O48 1.945(15)
Cr13 O46 1.958(15)
Cr13 O51 1.963(18)
Cr14 F13 1.890(10)
Cr14 O47 1.902(17)
Cr14 O45 1.936(15)
Cr14 F14 1.953(11)
Cr14 O42 1.971(15)
Cr14 O44 1.996(16)
Cr15 O40 1.885(17)
Cr15 F14 1.891(12)
Cr15 F15 1.895(10)
Cr15 O38 1.954(18)
Cr15 O43 1.964(16)
Cr15 O41 1.967(17)
Cr16 O33 1.935(15)
Cr16 F15 1.937(11)
Cr16 F16 1.941(10)
Cr16 O35 1.963(16)
Cr16 O39 1.964(16)
Cr16 O37 2.003(16)

loop_
_geom_torsion_atom_site_label_1
_geom_torsion_atom_site_label_2
_geom_torsion_atom_site_label_3
_geom_torsion_atom_site_label_4
_geom_torsion
O2 C1 C2 C4 -139(3)
O1 C1 C2 C4 49(3)
O2 C1 C2 C3 94(3)
O1 C1 C2 C3 -77(3)
O2 C1 C2 C5 -25(3)
O1 C1 C2 C5 163(3)
O4 C6 C7 C9 -134(3)
O3 C6 C7 C9 55(2)
O4 C6 C7 C8 -9(3)
O3 C6 C7 C8 180(2)
O4 C6 C7 C10 105(3)
O3 C6 C7 C10 -66(2)
O5 C11 C12 C14 161(3)
O6 C11 C12 C14 -7(3)
O5 C11 C12 C13 -76(3)
O6 C11 C12 C13 115(2)
O5 C11 C12 C15 42(3)
O6 C11 C12 C15 -126(2)
O8 C16 C17 C19 -24(3)
O7 C16 C17 C19 165(2)
O8 C16 C17 C18 -145(2)
O7 C16 C17 C18 44(2)
O8 C16 C17 C20 96(2)
O7 C16 C17 C20 -75(2)
O10 C21 C22 C24 -52(3)
O9 C21 C22 C24 136(2)
O10 C21 C22 C23 -171(3)
O9 C21 C22 C23 18(2)
O10 C21 C22 C25 67(3)
O9 C21 C22 C25 -104(2)
O11 C26 C27 C29 76(2)
O12 C26 C27 C29 -99(2)
O11 C26 C27 C28 -43(2)
O12 C26 C27 C28 142(2)
O11 C26 C27 C30 -163(2)
O12 C26 C27 C30 22(3)
O14 C31 C32 C34 -123(3)
O13 C31 C32 C34 44(3)
O14 C31 C32 C33 -2(3)
O13 C31 C32 C33 165(2)
O14 C31 C32 C35 119(3)
O13 C31 C32 C35 -74(3)
O15 C36 C37 C39 -84(3)
O16 C36 C37 C39 76(2)
O15 C36 C37 C38 143(3)
O16 C36 C37 C38 -56(2)
O15 C36 C37 C40 30(3)
O16 C36 C37 C40 -170(2)
O17 C41 C42 C44 55(3)
O18 C41 C42 C44 -109(2)
O17 C41 C42 C43 175(2)
O18 C41 C42 C43 10(3)
O17 C41 C42 C45 -62(3)
O18 C41 C42 C45 133(2)
O20 C46 C47 C49 36(3)
O19 C46 C47 C49 -175(2)
O20 C46 C47 C48 -91(3)
O19 C46 C47 C48 58(3)
O20 C46 C47 C50 149(3)
O19 C46 C47 C50 -63(3)
O22 C51 C52 C54 -13(3)
O21 C51 C52 C54 -176.1(18)
O22 C51 C52 C53 105(2)
O21 C51 C52 C53 -58(2)
O22 C51 C52 C55 -133(2)
O21 C51 C52 C55 64(2)
O23 C56 C57 C59 97(2)
O24 C56 C57 C59 -77(2)
O23 C56 C57 C58 -137(2)
O24 C56 C57 C58 49(2)
O23 C56 C57 C60 -21(3)
O24 C56 C57 C60 164.6(16)
O26 C61 C62 C64 107(2)
O25 C61 C62 C64 -69(2)
O26 C61 C62 C63 -16(2)
O25 C61 C62 C63 167.6(18)
O26 C61 C62 C65 -134(2)
O25 C61 C62 C65 50(2)
O28 C66 C67 C69 130(2)
O27 C66 C67 C69 -57(2)
O28 C66 C67 C68 6(3)
O27 C66 C67 C68 178.8(18)
O28 C66 C67 C70 -113(2)
O27 C66 C67 C70 60(2)
O30 C71 C72 C74 -156(3)
O29 C71 C72 C74 36(2)
O30 C71 C72 C73 -33(3)
O29 C71 C72 C73 159.2(19)
O30 C71 C72 C75 80(3)
O29 C71 C72 C75 -88(2)
O31 C76 C77 C79 -179(2)
O32 C76 C77 C79 11(2)
O31 C76 C77 C78 56(2)
O32 C76 C77 C78 -113.1(19)
O31 C76 C77 C80 -64(2)
O32 C76 C77 C80 126.6(18)
O33 C81 C82 C84 -150(2)
O34 C81 C82 C84 38(2)
O33 C81 C82 C83 85(3)
O34 C81 C82 C83 -87(2)
O33 C81 C82 C85 -34(3)
O34 C81 C82 C85 153.9(18)
O36 C86 C87 C89 -117(3)
O35 C86 C87 C89 63(2)
O36 C86 C87 C88 9(3)
O35 C86 C87 C88 -171(2)
O36 C86 C87 C90 130(3)
O35 C86 C87 C90 -50(2)
O38 C91 C92 C94 -14(4)
O37 C91 C92 C94 168(2)
O38 C91 C92 C93 -133(4)
O37 C91 C92 C93 49(3)
O38 C91 C92 C95 105(4)
O37 C91 C92 C95 -72(3)
O40 C96 C97 C99 166(2)
O39 C96 C97 C99 -21(3)
O40 C96 C97 C98 38(3)
O39 C96 C97 C98 -149(2)
O40 C96 C97 C100 -78(3)
O39 C96 C97 C100 95(2)
O41 C101 C102 C104 -161(3)
O42 C101 C102 C104 29(3)
O41 C101 C102 C103 74(3)
O42 C101 C102 C103 -96(3)
O41 C101 C102 C105 -42(3)
O42 C101 C102 C105 147(3)
O44 C106 C107 C109 -169(2)
O43 C106 C107 C109 21(3)
O44 C106 C107 C108 -45(2)
O43 C106 C107 C108 145(2)
O44 C106 C107 C110 73(2)
O43 C106 C107 C110 -97(2)
O46 C111 C112 C114 -4(3)
O45 C111 C112 C114 174(2)
O46 C111 C112 C113 125(2)
O45 C111 C112 C113 -57(3)
O46 C111 C112 C115 -121(2)
O45 C111 C112 C115 56(2)
O48 C116 C117 C119 -17(3)
O47 C116 C117 C119 158(2)
O48 C116 C117 C118 104(3)
O47 C116 C117 C118 -81(3)
O48 C116 C117 C120 -137(2)
O47 C116 C117 C120 38(3)
O50 C121 C122 C124 -129(2)
O49 C121 C122 C124 51(2)
O50 C121 C122 C123 -5(2)
O49 C121 C122 C123 175(2)
O50 C121 C122 C125 115(2)
O49 C121 C122 C125 -66(2)
O51 C126 C127 C129 96(3)
O52 C126 C127 C129 -87(2)
O51 C126 C127 C128 -141(2)
O52 C126 C127 C128 36(2)
O51 C126 C127 C130 -21(3)
O52 C126 C127 C130 155.8(19)
O54 C131 C132 C134 125(3)
O53 C131 C132 C134 -57(2)
O54 C131 C132 C133 -115(3)
O53 C131 C132 C133 64(2)
O54 C131 C132 C135 3(3)
O53 C131 C132 C135 -178.9(17)
O56 C136 C137 C139 -105(2)
O55 C136 C137 C139 67(2)
O56 C136 C137 C138 17(3)
O55 C136 C137 C138 -170.6(18)
O56 C136 C137 C140 139(2)
O55 C136 C137 C140 -48(2)
O58 C141 C142 C144 113(2)
O57 C141 C142 C144 -73(2)
O58 C141 C142 C143 -117(2)
O57 C141 C142 C143 57(2)
O58 C141 C142 C145 -3(2)
O57 C141 C142 C145 170.8(17)
O59 C146 C147 C149 36(3)
O60 C146 C147 C149 -152.1(19)
O59 C146 C147 C148 161(2)
O60 C146 C147 C148 -27(2)
O59 C146 C147 C150 -80(3)
O60 C146 C147 C150 92(2)
O62 C151 C152 C154 56(3)
O61 C151 C152 C154 -117(2)
O62 C151 C152 C153 180(2)
O61 C151 C152 C153 7(2)
O62 C151 C152 C155 -60(3)
O61 C151 C152 C155 127(2)
O63 C156 C157 C159 -153(2)
O64 C156 C157 C159 43(2)
O63 C156 C157 C158 80(2)
O64 C156 C157 C158 -84(2)
O63 C156 C157 C160 -36(3)
O64 C156 C157 C160 160.4(19)
C166 C161 C162 C163 3(8)
S1 C161 C162 C163 -180(2)
C161 C162 C163 C164 -2(6)
C162 C163 C164 C165 1(5)
C162 C163 C164 C167 -178(3)
C163 C164 C165 C166 1(4)
C167 C164 C165 C166 179(2)
C162 C161 C166 C165 -2(8)
S1 C161 C166 C165 -179(2)
C164 C165 C166 C161 0(5)
C165 C164 C167 N168 79(3)
C163 C164 C167 N168 -102(3)
C164 C167 N168 C169 -175.9(19)
C167 N168 C169 C170 -174.6(19)
N168 C169 C170 C171 -178(2)
C169 C170 C171 C172 -176(2)
C170 C171 C172 C173 -176(3)
C171 C172 C173 C174 176(3)
C172 C173 C174 C175 178(3)
C173 C174 C175 C176 -174(3)
C174 C175 C176 C177 109(4)
C175 C176 C177 C178 -167(3)
C176 C177 C178 C179 176(3)
C177 C178 C179 C180 -179(2)
C178 C179 C180 N181 -169(2)
C179 C180 N181 C182 -180(3)
C180 N181 C182 C183 177(3)
N181 C182 C183 C189 -113(3)
N181 C182 C183 C184 68(3)
C189 C183 C184 C185 -1(2)
C182 C183 C184 C185 178(2)
C183 C184 C185 C186 -7(2)
C184 C185 C186 C188 15(4)
C184 C185 C186 S2 173(2)
C185 C186 C188 C189 -13(4)
S2 C186 C188 C189 -176(2)
C184 C183 C189 C188 1(4)
C182 C183 C189 C188 -178(3)
C186 C188 C189 C183 7(5)
O31 Cr2 F1 Cr1 47.6(7)
F2 Cr2 F1 Cr1 -134.5(6)
O28 Cr2 F1 Cr1 133.7(7)
O29 Cr2 F1 Cr1 -43.7(6)
O26 Cr2 F1 Cr1 -161(8)
O2 Cr1 F1 Cr2 -127.2(6)
O30 Cr1 F1 Cr2 49.0(7)
F8 Cr1 F1 Cr2 140.6(6)
O4 Cr1 F1 Cr2 28(17)
O32 Cr1 F1 Cr2 -40.8(7)
O27 Cr3 F2 Cr2 36.4(7)
O25 Cr3 F2 Cr2 -53.5(7)
O22 Cr3 F2 Cr2 -142.4(7)
F3 Cr3 F2 Cr2 126.9(6)
O24 Cr3 F2 Cr2 -10E1(2)
O31 Cr2 F2 Cr3 -94(12)
F1 Cr2 F2 Cr3 -142.4(6)
O28 Cr2 F2 Cr3 -53.8(7)
O29 Cr2 F2 Cr3 124.5(7)
O26 Cr2 F2 Cr3 35.9(7)
O23 Cr4 F3 Cr3 52.7(8)
F4 Cr4 F3 Cr3 -128.1(7)
O18 Cr4 F3 Cr3 138.4(8)
O21 Cr4 F3 Cr3 -40.3(7)
O20 Cr4 F3 Cr3 10E1(3)
O27 Cr3 F3 Cr4 -121.9(7)
O25 Cr3 F3 Cr4 12E1(3)
F2 Cr3 F3 Cr4 144.8(7)
O22 Cr3 F3 Cr4 56.5(8)
O24 Cr3 F3 Cr4 -34.1(7)
O23 Cr4 F4 Cr5 0E1(3)
F3 Cr4 F4 Cr5 -141.8(7)
O18 Cr4 F4 Cr5 -53.1(8)
O21 Cr4 F4 Cr5 127.2(8)
O20 Cr4 F4 Cr5 37.3(8)
O17 Cr5 F4 Cr4 39.4(9)
F5 Cr5 F4 Cr4 132.3(7)
O14 Cr5 F4 Cr4 -109(8)
O19 Cr5 F4 Cr4 -53.1(9)
O16 Cr5 F4 Cr4 -138.8(8)
O15 Cr6 F5 Cr5 -39.7(8)
O12 Cr6 F5 Cr5 135.8(8)
F6 Cr6 F5 Cr5 -133.0(6)
O10 Cr6 F5 Cr5 47(9)
O13 Cr6 F5 Cr5 47.0(8)
O17 Cr5 F5 Cr6 -129.6(8)
F4 Cr5 F5 Cr6 140.2(7)
O14 Cr5 F5 Cr6 -35.8(9)
O19 Cr5 F5 Cr6 62(7)
O16 Cr5 F5 Cr6 49.4(7)
O8 Cr7 F6 Cr6 -133.1(7)
O11 Cr7 F6 Cr6 44.8(8)
O6 Cr7 F6 Cr6 -5E1(2)
F7 Cr7 F6 Cr6 134.1(6)
O9 Cr7 F6 Cr6 -46.3(7)
O15 Cr6 F6 Cr7 124.6(9)
F5 Cr6 F6 Cr7 -138.6(6)
O12 Cr6 F6 Cr7 -50.4(7)
O10 Cr6 F6 Cr7 41.4(9)
O13 Cr6 F6 Cr7 4E1(3)
O8 Cr7 F7 Cr8 51.6(7)
O11 Cr7 F7 Cr8 -126.1(7)
F6 Cr7 F7 Cr8 140.8(6)
O6 Cr7 F7 Cr8 -39.1(8)
O9 Cr7 F7 Cr8 129(16)
O1 Cr8 F7 Cr7 130.7(7)
F8 Cr8 F7 Cr7 -138.9(6)
O5 Cr8 F7 Cr7 41.3(9)
O7 Cr8 F7 Cr7 -49.5(8)
O3 Cr8 F7 Cr7 -118(9)
O1 Cr8 F8 Cr1 -45.1(8)
F7 Cr8 F8 Cr1 -136.0(7)
O5 Cr8 F8 Cr1 -13E1(4)
O7 Cr8 F8 Cr1 134.6(8)
O3 Cr8 F8 Cr1 45.5(8)
O2 Cr1 F8 Cr8 49.3(7)
O30 Cr1 F8 Cr8 -131.5(7)
O4 Cr1 F8 Cr8 -44.0(8)
F1 Cr1 F8 Cr8 138.0(7)
O32 Cr1 F8 Cr8 98(16)
O36 Cr9 F9 Cr10 130.0(7)
O62 Cr9 F9 Cr10 43.5(8)
O64 Cr9 F9 Cr10 -47.6(7)
F16 Cr9 F9 Cr10 -139.2(7)
O34 Cr9 F9 Cr10 -106(8)
O63 Cr10 F9 Cr9 53.1(7)
O61 Cr10 F9 Cr9 -35.9(8)
F10 Cr10 F9 Cr9 144.6(7)
O58 Cr10 F9 Cr9 13E1(10)
O60 Cr10 F9 Cr9 -124.1(7)
O59 Cr11 F10 Cr10 -38.7(8)
O54 Cr11 F10 Cr10 4E1(9)
F11 Cr11 F10 Cr10 -127.6(6)
O57 Cr11 F10 Cr10 53.3(7)
O56 Cr11 F10 Cr10 143.3(7)
O63 Cr10 F10 Cr11 -133.0(7)
O61 Cr10 F10 Cr11 -2E1(2)
F9 Cr10 F10 Cr11 137.4(6)
O58 Cr10 F10 Cr11 -42.8(7)
O60 Cr10 F10 Cr11 46.5(7)
O53 Cr12 F11 Cr11 -48.9(7)
O52 Cr12 F11 Cr11 -1E1(3)
O50 Cr12 F11 Cr11 -138.5(7)
O55 Cr12 F11 Cr11 42.3(8)
F12 Cr12 F11 Cr11 132.4(6)
O59 Cr11 F11 Cr12 121.7(7)
O54 Cr11 F11 Cr12 36.9(8)
F10 Cr11 F11 Cr12 -143.2(7)
O57 Cr11 F11 Cr12 -10E1(3)
O56 Cr11 F11 Cr12 -51.9(7)
O49 Cr13 F12 Cr12 -40.5(8)
F13 Cr13 F12 Cr12 -128.7(7)
O48 Cr13 F12 Cr12 141.2(8)
O46 Cr13 F12 Cr12 -14E1(10)
O51 Cr13 F12 Cr12 51.9(9)
F11 Cr12 F12 Cr13 145.2(7)
O53 Cr12 F12 Cr13 106(15)
O52 Cr12 F12 Cr13 -35.5(8)
O50 Cr12 F12 Cr13 55.7(8)
O55 Cr12 F12 Cr13 -120.7(8)
O47 Cr14 F13 Cr13 40.5(7)
O45 Cr14 F13 Cr13 -50.9(7)
F14 Cr14 F13 Cr13 129.4(6)
O42 Cr14 F13 Cr13 -133(18)
O44 Cr14 F13 Cr13 -140.7(7)
F12 Cr13 F13 Cr14 -145.6(6)
O49 Cr13 F13 Cr14 121.1(7)
O48 Cr13 F13 Cr14 -57.1(7)
O46 Cr13 F13 Cr14 34.2(7)
O51 Cr13 F13 Cr14 -12E1(3)
O40 Cr15 F14 Cr14 136.9(8)
F15 Cr15 F14 Cr14 -132.6(7)
O38 Cr15 F14 Cr14 -2E1(2)
O43 Cr15 F14 Cr14 -40.2(8)
O41 Cr15 F14 Cr14 51.2(8)
F13 Cr14 F14 Cr15 140.7(7)
O47 Cr14 F14 Cr15 -126.6(8)
O45 Cr14 F14 Cr15 1E1(8)
O42 Cr14 F14 Cr15 -37.4(8)
O44 Cr14 F14 Cr15 50.9(8)
O40 Cr15 F15 Cr16 -47.3(9)
F14 Cr15 F15 Cr16 -136.8(7)
O38 Cr15 F15 Cr16 45.0(9)
O43 Cr15 F15 Cr16 131.9(8)
O41 Cr15 F15 Cr16 -58(10)
O33 Cr16 F15 Cr15 46(14)
F16 Cr16 F15 Cr15 142.7(7)
O35 Cr16 F15 Cr15 -125.9(8)
O39 Cr16 F15 Cr15 52.8(8)
O37 Cr16 F15 Cr15 -36.1(8)
O33 Cr16 F16 Cr9 -52.8(7)
F15 Cr16 F16 Cr9 129.9(6)
O35 Cr16 F16 Cr9 39.9(7)
O39 Cr16 F16 Cr9 -142.0(7)
O37 Cr16 F16 Cr9 -11E1(2)
O36 Cr9 F16 Cr16 -55.6(7)
F9 Cr9 F16 Cr16 -145.4(6)
O62 Cr9 F16 Cr16 -83(11)
O64 Cr9 F16 Cr16 124.1(7)
O34 Cr9 F16 Cr16 36.8(7)
O2 C1 O1 Cr8 -12(5)
C2 C1 O1 Cr8 159.7(18)
F8 Cr8 O1 C1 25(3)
F7 Cr8 O1 C1 110(3)
O5 Cr8 O1 C1 -156(3)
O7 Cr8 O1 C1 -3E1(10)
O3 Cr8 O1 C1 -66(3)
O1 C1 O2 Cr1 19(4)
C2 C1 O2 Cr1 -152.6(15)
O30 Cr1 O2 C1 156(10)
F8 Cr1 O2 C1 -36(2)
O4 Cr1 O2 C1 58(2)
F1 Cr1 O2 C1 -122(2)
O32 Cr1 O2 C1 145(2)
O4 C6 O3 Cr8 10(5)
C7 C6 O3 Cr8 179.6(14)
O1 Cr8 O3 C6 62(2)
F8 Cr8 O3 C6 -28(2)
F7 Cr8 O3 C6 -49(10)
O5 Cr8 O3 C6 152(2)
O7 Cr8 O3 C6 -118(2)
O3 C6 O4 Cr1 -4(5)
C7 C6 O4 Cr1 -173.3(15)
O2 Cr1 O4 C6 -72(3)
O30 Cr1 O4 C6 111(3)
F8 Cr1 O4 C6 20(3)
F1 Cr1 O4 C6 133(16)
O32 Cr1 O4 C6 -159(3)
O6 C11 O5 Cr8 -20(5)
C12 C11 O5 Cr8 172.6(16)
O1 Cr8 O5 C11 -103(3)
F8 Cr8 O5 C11 -2E1(4)
F7 Cr8 O5 C11 -12(3)
O7 Cr8 O5 C11 77(3)
O3 Cr8 O5 C11 166(3)
O5 C11 O6 Cr7 26(5)
C12 C11 O6 Cr7 -166.8(15)
O8 Cr7 O6 C11 -88(3)
O11 Cr7 O6 C11 94(3)
F6 Cr7 O6 C11 -17E1(10)
F7 Cr7 O6 C11 5(3)
O9 Cr7 O6 C11 -175(3)
O8 C16 O7 Cr8 -11(4)
C17 C16 O7 Cr8 158.9(15)
O1 Cr8 O7 C16 17E1(10)
F8 Cr8 O7 C16 113(2)
F7 Cr8 O7 C16 28(2)
O5 Cr8 O7 C16 -65(2)
O3 Cr8 O7 C16 -156(2)
O7 C16 O8 Cr7 13(4)
C17 C16 O8 Cr7 -156.5(14)
O11 Cr7 O8 C16 104(12)
F6 Cr7 O8 C16 -119(2)
O6 Cr7 O8 C16 63(2)
F7 Cr7 O8 C16 -30(2)
O9 Cr7 O8 C16 152(2)
O10 C21 O9 Cr7 0(5)
C22 C21 O9 Cr7 170.4(12)
O8 Cr7 O9 C21 118(2)
O11 Cr7 O9 C21 -64(2)
F6 Cr7 O9 C21 29(2)
O6 Cr7 O9 C21 -151(2)
F7 Cr7 O9 C21 41(18)
O9 C21 O10 Cr6 -15(5)
C22 C21 O10 Cr6 175.8(14)
O15 Cr6 O10 C21 -99(3)
F5 Cr6 O10 C21 17E1(10)
O12 Cr6 O10 C21 85(3)
F6 Cr6 O10 C21 -6(3)
O13 Cr6 O10 C21 174(3)
O12 C26 O11 Cr7 -9(4)
C27 C26 O11 Cr7 176.6(14)
O8 Cr7 O11 C26 125(11)
F6 Cr7 O11 C26 -12(2)
O6 Cr7 O11 C26 166(2)
F7 Cr7 O11 C26 -100(2)
O9 Cr7 O11 C26 78(2)
O11 C26 O12 Cr6 -4(4)
C27 C26 O12 Cr6 170.6(13)
O15 Cr6 O12 C26 -103(7)
F5 Cr6 O12 C26 119(2)
F6 Cr6 O12 C26 30(2)
O10 Cr6 O12 C26 -66(2)
O13 Cr6 O12 C26 -149(2)
O14 C31 O13 Cr6 -9(5)
C32 C31 O13 Cr6 -173.7(12)
O15 Cr6 O13 C31 68(2)
F5 Cr6 O13 C31 -29(2)
O12 Cr6 O13 C31 -117(2)
F6 Cr6 O13 C31 15E1(10)
O10 Cr6 O13 C31 151(2)
O13 C31 O14 Cr5 32(5)
C32 C31 O14 Cr5 -162.5(15)
O17 Cr5 O14 C31 85(3)
F4 Cr5 O14 C31 -126(8)
F5 Cr5 O14 C31 -8(3)
O19 Cr5 O14 C31 178(3)
O16 Cr5 O14 C31 -97(3)
O16 C36 O15 Cr6 27(5)
C37 C36 O15 Cr6 -175.7(14)
F5 Cr6 O15 C36 -5(3)
O12 Cr6 O15 C36 -143(6)
F6 Cr6 O15 C36 84(3)
O10 Cr6 O15 C36 179(3)
O13 Cr6 O15 C36 -98(3)
O15 C36 O16 Cr5 -2(4)
C37 C36 O16 Cr5 -161.2(12)
O17 Cr5 O16 C36 12E1(2)
F4 Cr5 O16 C36 -120(2)
F5 Cr5 O16 C36 -31(2)
O14 Cr5 O16 C36 62(2)
O19 Cr5 O16 C36 150(2)
O18 C41 O17 Cr5 -25(5)
C42 C41 O17 Cr5 172.3(15)
F4 Cr5 O17 C41 4(3)
F5 Cr5 O17 C41 -86(3)
O14 Cr5 O17 C41 -179(3)
O19 Cr5 O17 C41 93(3)
O16 Cr5 O17 C41 12E1(2)
O17 C41 O18 Cr4 0(4)
C42 C41 O18 Cr4 162.7(13)
O23 Cr4 O18 C41 -146(2)
F3 Cr4 O18 C41 121(2)
F4 Cr4 O18 C41 33(2)
O21 Cr4 O18 C41 -16E1(3)
O20 Cr4 O18 C41 -60(2)
O20 C46 O19 Cr5 -46(4)
C47 C46 O19 Cr5 167.1(13)
O17 Cr5 O19 C46 -34(2)
F4 Cr5 O19 C46 56(2)
F5 Cr5 O19 C46 135(6)
O14 Cr5 O19 C46 -128(2)
O16 Cr5 O19 C46 147(2)
O19 C46 O20 Cr4 20(5)
C47 C46 O20 Cr4 162.7(16)
O23 Cr4 O20 C46 166(3)
F3 Cr4 O20 C46 12E1(3)
F4 Cr4 O20 C46 -13(3)
O18 Cr4 O20 C46 81(3)
O21 Cr4 O20 C46 -101(3)
O22 C51 O21 Cr4 33(4)
C52 C51 O21 Cr4 -164.0(12)
O23 Cr4 O21 C51 -103(2)
F3 Cr4 O21 C51 -10(2)
F4 Cr4 O21 C51 78(2)
O18 Cr4 O21 C51 -9E1(3)
O20 Cr4 O21 C51 171(2)
O21 C51 O22 Cr3 -1(4)
C52 C51 O22 Cr3 -162.0(13)
O27 Cr3 O22 C51 91(18)
O25 Cr3 O22 C51 144(2)
F2 Cr3 O22 C51 -126(2)
F3 Cr3 O22 C51 -37(2)
O24 Cr3 O22 C51 56(2)
O24 C56 O23 Cr4 23(3)
C57 C56 O23 Cr4 -150.0(15)
F3 Cr4 O23 C56 -50(2)
F4 Cr4 O23 C56 17E1(10)
O18 Cr4 O23 C56 -139(2)
O21 Cr4 O23 C56 41(2)
O20 Cr4 O23 C56 131(2)
O23 C56 O24 Cr3 11(3)
C57 C56 O24 Cr3 -174.5(11)
O27 Cr3 O24 C56 87.0(18)
O25 Cr3 O24 C56 176.9(18)
F2 Cr3 O24 C56 -14E1(2)
O22 Cr3 O24 C56 -94.2(18)
F3 Cr3 O24 C56 -3.5(18)
O26 C61 O25 Cr3 -11(3)
C62 C61 O25 Cr3 165.2(11)
O27 Cr3 O25 C61 -48.2(18)
F2 Cr3 O25 C61 45.2(17)
O22 Cr3 O25 C61 133.4(18)
F3 Cr3 O25 C61 7E1(3)
O24 Cr3 O25 C61 -136.0(18)
O25 C61 O26 Cr2 -25(4)
C62 C61 O26 Cr2 159.4(12)
O31 Cr2 O26 C61 -173(2)
F1 Cr2 O26 C61 36(9)
F2 Cr2 O26 C61 10(2)
O28 Cr2 O26 C61 101(2)
O29 Cr2 O26 C61 -82(2)
O28 C66 O27 Cr3 -23(3)
C67 C66 O27 Cr3 165.2(13)
O25 Cr3 O27 C66 98.3(18)
F2 Cr3 O27 C66 7.6(18)
O22 Cr3 O27 C66 151(17)
F3 Cr3 O27 C66 -80.8(18)
O24 Cr3 O27 C66 -173.6(18)
O27 C66 O28 Cr2 -11(3)
C67 C66 O28 Cr2 160.4(13)
O31 Cr2 O28 C66 -138.1(19)
F1 Cr2 O28 C66 127.3(18)
F2 Cr2 O28 C66 43.7(18)
O29 Cr2 O28 C66 -104(11)
O26 Cr2 O28 C66 -49.3(18)
O30 C71 O29 Cr2 -9(4)
C72 C71 O29 Cr2 157.8(12)
O31 Cr2 O29 C71 -74(2)
F1 Cr2 O29 C71 20(2)
F2 Cr2 O29 C71 103.9(19)
O28 Cr2 O29 C71 -108(11)
O26 Cr2 O29 C71 -163(2)
O29 C71 O30 Cr1 23(5)
C72 C71 O30 Cr1 -142.4(17)
O2 Cr1 O30 C71 41(12)
F8 Cr1 O30 C71 -127(3)
O4 Cr1 O30 C71 138(3)
F1 Cr1 O30 C71 -41(3)
O32 Cr1 O30 C71 51(3)
O32 C76 O31 Cr2 -15(4)
C77 C76 O31 Cr2 177.0(12)
F1 Cr2 O31 C76 -21(2)
F2 Cr2 O31 C76 -69(13)
O28 Cr2 O31 C76 -109(2)
O29 Cr2 O31 C76 72(2)
O26 Cr2 O31 C76 161(2)
O31 C76 O32 Cr1 26(3)
C77 C76 O32 Cr1 -164.7(12)
O2 Cr1 O32 C76 91.6(19)
O30 Cr1 O32 C76 -87.7(19)
F8 Cr1 O32 C76 43(16)
O4 Cr1 O32 C76 -175(2)
F1 Cr1 O32 C76 2.9(19)
O34 C81 O33 Cr16 -24(4)
C82 C81 O33 Cr16 164.6(13)
F15 Cr16 O33 C81 147(13)
F16 Cr16 O33 C81 50(2)
O35 Cr16 O33 C81 -41(2)
O39 Cr16 O33 C81 140(2)
O37 Cr16 O33 C81 -131(2)
O33 C81 O34 Cr9 -9(4)
C82 C81 O34 Cr9 163.1(12)
O36 Cr9 O34 C81 91.4(19)
F9 Cr9 O34 C81 -33(9)
O62 Cr9 O34 C81 177.9(19)
O64 Cr9 O34 C81 -91.0(19)
F16 Cr9 O34 C81 0.5(19)
O36 C86 O35 Cr16 -8(4)
C87 C86 O35 Cr16 171.8(13)
O33 Cr16 O35 C86 88(2)
F15 Cr16 O35 C86 -92(2)
F16 Cr16 O35 C86 -2(2)
O39 Cr16 O35 C86 -126(15)
O37 Cr16 O35 C86 177(2)
O35 C86 O36 Cr9 -22(4)
C87 C86 O36 Cr9 158.1(14)
F9 Cr9 O36 C86 132(2)
O62 Cr9 O36 C86 -133(2)
O64 Cr9 O36 C86 -125(16)
F16 Cr9 O36 C86 48(2)
O34 Cr9 O36 C86 -45(2)
O38 C91 O37 Cr16 6(6)
C92 C91 O37 Cr16 -176.0(13)
O33 Cr16 O37 C91 -172(2)
F15 Cr16 O37 C91 5(2)
F16 Cr16 O37 C91 -11E1(2)
O35 Cr16 O37 C91 95(2)
O39 Cr16 O37 C91 -83(2)
O37 C91 O38 Cr15 14(7)
C92 C91 O38 Cr15 -162.8(18)
O40 Cr15 O38 C91 54(4)
F14 Cr15 O38 C91 -150(19)
F15 Cr15 O38 C91 -37(4)
O43 Cr15 O38 C91 -129(4)
O41 Cr15 O38 C91 139(4)
O40 C96 O39 Cr16 8(4)
C97 C96 O39 Cr16 -165.0(14)
O33 Cr16 O39 C96 148(2)
F15 Cr16 O39 C96 -32(2)
F16 Cr16 O39 C96 -121(2)
O35 Cr16 O39 C96 2(17)
O37 Cr16 O39 C96 59(2)
O39 C96 O40 Cr15 5(4)
C97 C96 O40 Cr15 178.1(17)
F14 Cr15 O40 C96 103(3)
F15 Cr15 O40 C96 13(3)
O38 Cr15 O40 C96 -78(3)
O43 Cr15 O40 C96 -152(13)
O41 Cr15 O40 C96 -168(3)
O42 C101 O41 Cr15 11(5)
C102 C101 O41 Cr15 -158.2(16)
O40 Cr15 O41 C101 -131(3)
F14 Cr15 O41 C101 -42(3)
F15 Cr15 O41 C101 -120(9)
O38 Cr15 O41 C101 136(3)
O43 Cr15 O41 C101 50(3)
O41 C101 O42 Cr14 20(5)
C102 C101 O42 Cr14 -170.5(14)
F13 Cr14 O42 C101 -103(18)
O47 Cr14 O42 C101 83(3)
O45 Cr14 O42 C101 175(3)
F14 Cr14 O42 C101 -6(3)
O44 Cr14 O42 C101 -95(3)
O44 C106 O43 Cr15 13(4)
C107 C106 O43 Cr15 -177.7(13)
O40 Cr15 O43 C106 -103(14)
F14 Cr15 O43 C106 2(2)
F15 Cr15 O43 C106 92(2)
O38 Cr15 O43 C106 -177(2)
O41 Cr15 O43 C106 -87(2)
O43 C106 O44 Cr14 9(4)
C107 C106 O44 Cr14 -159.6(13)
F13 Cr14 O44 C106 -124(2)
O47 Cr14 O44 C106 30(16)
O45 Cr14 O44 C106 144(2)
F14 Cr14 O44 C106 -36(2)
O42 Cr14 O44 C106 56(2)
O46 C111 O45 Cr14 -17(4)
C112 C111 O45 Cr14 165.7(13)
F13 Cr14 O45 C111 47(2)
O47 Cr14 O45 C111 -46(2)
F14 Cr14 O45 C111 -18E1(10)
O42 Cr14 O45 C111 -135(2)
O44 Cr14 O45 C111 137(2)
O45 C111 O46 Cr13 -18(4)
C112 C111 O46 Cr13 159.6(14)
F12 Cr13 O46 C111 2E1(5)
O49 Cr13 O46 C111 -81(2)
F13 Cr13 O46 C111 7(2)
O48 Cr13 O46 C111 97(2)
O51 Cr13 O46 C111 -173(2)
O48 C116 O47 Cr14 -25(4)
C117 C116 O47 Cr14 160.0(14)
F13 Cr14 O47 C116 6(2)
O45 Cr14 O47 C116 98(2)
F14 Cr14 O47 C116 -82(2)
O42 Cr14 O47 C116 -174(2)
O44 Cr14 O47 C116 -148(14)
O47 C116 O48 Cr13 -8(4)
C117 C116 O48 Cr13 166.9(13)
F12 Cr13 O48 C116 129(2)
O49 Cr13 O48 C116 -6(18)
F13 Cr13 O48 C116 43(2)
O46 Cr13 O48 C116 -50(2)
O51 Cr13 O48 C116 -138(2)
O50 C121 O49 Cr13 14(4)
C122 C121 O49 Cr13 -165.9(14)
F12 Cr13 O49 C121 -1(2)
F13 Cr13 O49 C121 86(2)
O48 Cr13 O49 C121 134(16)
O46 Cr13 O49 C121 179(2)
O51 Cr13 O49 C121 -93(2)
O49 C121 O50 Cr12 18(3)
C122 C121 O50 Cr12 -162.1(13)
F11 Cr12 O50 C121 -133.8(19)
O53 Cr12 O50 C121 135(2)
O52 Cr12 O50 C121 47(2)
O55 Cr12 O50 C121 33(12)
F12 Cr12 O50 C121 -47(2)
O52 C126 O51 Cr13 29(4)
C127 C126 O51 Cr13 -154.2(14)
F12 Cr13 O51 C126 -53(2)
O49 Cr13 O51 C126 40(2)
F13 Cr13 O51 C126 -8E1(3)
O48 Cr13 O51 C126 -142(2)
O46 Cr13 O51 C126 127(2)
O51 C126 O52 Cr12 3(4)
C127 C126 O52 Cr12 -173.4(13)
F11 Cr12 O52 C126 15E1(3)
O53 Cr12 O52 C126 -178(2)
O50 Cr12 O52 C126 -88(2)
O55 Cr12 O52 C126 91(2)
F12 Cr12 O52 C126 1(2)
O54 C131 O53 Cr12 -9(3)
C132 C131 O53 Cr12 172.2(12)
F11 Cr12 O53 C131 37.8(18)
O52 Cr12 O53 C131 -141.5(18)
O50 Cr12 O53 C131 127.2(18)
O55 Cr12 O53 C131 -56.4(18)
F12 Cr12 O53 C131 76(15)
O53 C131 O54 Cr11 -18(4)
C132 C131 O54 Cr11 160.6(15)
O59 Cr11 O54 C131 -86(3)
F10 Cr11 O54 C131 -17E1(10)
F11 Cr11 O54 C131 3(3)
O57 Cr11 O54 C131 -178(3)
O56 Cr11 O54 C131 92(3)
O56 C136 O55 Cr12 -3(4)
C137 C136 O55 Cr12 -174.6(12)
F11 Cr12 O55 C136 -8.9(19)
O53 Cr12 O55 C136 82.4(19)
O52 Cr12 O55 C136 170.0(19)
O50 Cr12 O55 C136 -18E1(10)
F12 Cr12 O55 C136 -96.0(19)
O55 C136 O56 Cr11 -18(4)
C137 C136 O56 Cr11 152.3(13)
O59 Cr11 O56 C136 -34(7)
O54 Cr11 O56 C136 -52(2)
F10 Cr11 O56 C136 128(2)
F11 Cr11 O56 C136 41(2)
O57 Cr11 O56 C136 -140(2)
O58 C141 O57 Cr11 -3(4)
C142 C141 O57 Cr11 -175.5(11)
O59 Cr11 O57 C141 64.2(17)
O54 Cr11 O57 C141 149.0(17)
F10 Cr11 O57 C141 -30.9(16)
F11 Cr11 O57 C141 -8E1(3)
O56 Cr11 O57 C141 -122.2(17)
O57 C141 O58 Cr10 23(4)
C142 C141 O58 Cr10 -165.2(12)
O63 Cr10 O58 C141 93(2)
O61 Cr10 O58 C141 -178(2)
F10 Cr10 O58 C141 1(2)
F9 Cr10 O58 C141 2E1(6)
O60 Cr10 O58 C141 -90(2)
O60 C146 O59 Cr11 -4(4)
C147 C146 O59 Cr11 166.3(13)
O54 Cr11 O59 C146 -167(3)
F10 Cr11 O59 C146 13(3)
F11 Cr11 O59 C146 99(3)
O57 Cr11 O59 C146 -80(3)
O56 Cr11 O59 C146 175(5)
O59 C146 O60 Cr10 21(4)
C147 C146 O60 Cr10 -150.5(13)
O63 Cr10 O60 C146 132(13)
O61 Cr10 O60 C146 140.4(19)
F10 Cr10 O60 C146 -38.1(19)
F9 Cr10 O60 C146 -125.5(19)
O58 Cr10 O60 C146 54.0(19)
O62 C151 O61 Cr10 29(4)
C152 C151 O61 Cr10 -158.3(14)
O63 Cr10 O61 C151 -92(2)
F10 Cr10 O61 C151 16E1(10)
F9 Cr10 O61 C151 -3(2)
O58 Cr10 O61 C151 177(2)
O60 Cr10 O61 C151 88(2)
O61 C151 O62 Cr9 -15(4)
C152 C151 O62 Cr9 173.3(13)
O36 Cr9 O62 C151 -109(2)
F9 Cr9 O62 C151 -19(2)
O64 Cr9 O62 C151 71(2)
F16 Cr9 O62 C151 -82(12)
O34 Cr9 O62 C151 159(2)
O64 C156 O63 Cr10 14(4)
C157 C156 O63 Cr10 -147.6(14)
O61 Cr10 O63 C156 59(2)
F10 Cr10 O63 C156 -122(2)
F9 Cr10 O63 C156 -35(2)
O58 Cr10 O63 C156 145(2)
O60 Cr10 O63 C156 68(14)
O63 C156 O64 Cr9 -3(4)
C157 C156 O64 Cr9 159.4(13)
O36 Cr9 O64 C156 -85(17)
F9 Cr9 O64 C156 19(2)
O62 Cr9 O64 C156 -76(2)
F16 Cr9 O64 C156 103(2)
O34 Cr9 O64 C156 -164(2)
C166 C161 S1 C190 2(4)
C162 C161 S1 C190 -176(3)
C188 C186 S2 C187 -178(3)
C185 C186 S2 C187 22(3)
